data_7007480
loop_
_publ_author_name
'Thompson, Amber L.'
'Parker, David'
'Fulton, David A.'
'Howard, Judith A. K.'
'Pandya, Shashi U.'
'Puschmann, Horst'
'Senanayake, Kanthi'
'Stenson, Philip A.'
'Badari, Alessandra'
'Botta, Mauro'
'Avedano, Stefano'
'Aime, Silvio'

_publ_section_title
;
 On the role of the counter-ion in defining water structure and
 dynamics: order, structure and dynamics in hydrophilic and hydrophobic
 gadolinium salt complexes.
;
_journal_issue 47
_journal_name_full 'Dalton transactions (Cambridge, England : 2003)'
_journal_page_first 5605
_journal_page_last 5616
_journal_paper_doi 10.1039/b606206g
_journal_year 2006
_chemical_absolute_configuration syn
_chemical_formula_moiety 'C48 H64 N8 O5 Yb, 7(H2 O), 3Cl'
_chemical_formula_sum 'C48 H78 Cl3 N8 O12 Yb'
_chemical_formula_weight 1238.60
_chemical_melting_point ?
_chemical_name_common (Yb.DOTAPh)Cl!3$.7H!2$O
_chemical_name_systematic
;
[Yb.DOTAPh]Cl~3~.7H~2~O
;
_space_group_IT_number 4
_symmetry_cell_setting monoclinic
_symmetry_space_group_name_Hall 'P 2yb'
_symmetry_space_group_name_H-M 'P 1 21 1'
_atom_sites_solution_hydrogens geom
_atom_sites_solution_primary direct
_atom_sites_solution_secondary difmap
_cell_angle_alpha 90.00
_cell_angle_beta 94.113(1)
_cell_angle_gamma 90.00
_cell_formula_units_Z 6
_cell_length_a 22.0655(18)
_cell_length_b 11.2776(9)
_cell_length_c 33.982(3)
_cell_measurement_reflns_used 8743
_cell_measurement_temperature 120(2)
_cell_measurement_theta_max 28.280
_cell_measurement_theta_min 2.796
_cell_volume 8434.5(12)
_computing_cell_refinement 'SMART-NT V6.1 (Bruker, 2000)'
_computing_data_collection 'SMART-NT V6.1 (Bruker, 2000)'
_computing_data_reduction 'SAINT-NT V6.45A (Bruker, 2000)'
_computing_molecular_graphics 'Bruker SHELXTL'
_computing_publication_material 'Bruker SHELXTL'
_computing_structure_refinement 'SHELXL-97 (Sheldrick, 1997)'
_computing_structure_solution 'SHELXS-97 (Sheldrick, 1997)'
_diffrn_ambient_temperature 120(2)
_diffrn_detector_area_resol_mean 8
_diffrn_measured_fraction_theta_full 0.996
_diffrn_measured_fraction_theta_max 0.996
_diffrn_measurement_device_type 'Bruker SMART CCD 1K area detector'
_diffrn_measurement_method \w-scans
_diffrn_radiation_monochromator graphite
_diffrn_radiation_source 'fine-focus sealed tube'
_diffrn_radiation_type MoK\a
_diffrn_radiation_wavelength 0.71073
_diffrn_reflns_av_R_equivalents 0.0479
_diffrn_reflns_av_sigmaI/netI 0.0478
_diffrn_reflns_limit_h_max 29
_diffrn_reflns_limit_h_min -29
_diffrn_reflns_limit_k_max 15
_diffrn_reflns_limit_k_min -15
_diffrn_reflns_limit_l_max 45
_diffrn_reflns_limit_l_min -44
_diffrn_reflns_number 94160
_diffrn_reflns_theta_full 28.28
_diffrn_reflns_theta_max 28.28
_diffrn_reflns_theta_min 1.07
_exptl_absorpt_coefficient_mu 1.869
_exptl_absorpt_correction_T_max 0.7806
_exptl_absorpt_correction_T_min 0.6680
_exptl_absorpt_correction_type integration
_exptl_absorpt_process_details 'XPREP (SHELXTL,1997)'
_exptl_crystal_colour colourless
_exptl_crystal_density_diffrn 1.446
_exptl_crystal_density_meas ?
_exptl_crystal_density_method .
_exptl_crystal_description block
_exptl_crystal_F_000 3750
_exptl_crystal_size_max 0.22
_exptl_crystal_size_mid 0.22
_exptl_crystal_size_min 0.17
_refine_diff_density_max 3.942
_refine_diff_density_min -2.851
_refine_diff_density_rms 0.144
_refine_ls_abs_structure_details 'Flack H D (1983), Acta Cryst. A39, 876-881'
_refine_ls_abs_structure_Flack 0.003(5)
_refine_ls_extinction_method none
_refine_ls_goodness_of_fit_ref 1.169
_refine_ls_hydrogen_treatment constr
_refine_ls_matrix_type full
_refine_ls_number_parameters 2002
_refine_ls_number_reflns 41387
_refine_ls_number_restraints 1
_refine_ls_restrained_S_all 1.169
_refine_ls_R_factor_all 0.0573
_refine_ls_R_factor_gt 0.0534
_refine_ls_shift/su_max 0.004
_refine_ls_shift/su_mean 0.000
_refine_ls_structure_factor_coef Fsqd
_refine_ls_weighting_details 'calc w=1/[\s^2^(Fo^2^)+(0.0228P)^2^+45.7088P] where P=(Fo^2^+2Fc^2^)/3'
_refine_ls_weighting_scheme calc
_refine_ls_wR_factor_gt 0.1122
_refine_ls_wR_factor_ref 0.1141
_reflns_number_gt 39368
_reflns_number_total 41387
_reflns_threshold_expression >2sigma(I)
_cod_data_source_file b606206g.txt
_cod_data_source_block '[Yb.2]Cl3'
_cod_depositor_comments
;
The following automatic conversions were performed:
'_symmetry_cell_setting' value 'Monoclinic' changed to 'monoclinic'
according to '/home/adriana/struct/CIF-dictionaries/cif_core.dic'
dictionary named 'cif_core.dic' version 2.4.1 from 2010-06-29.

Automatic conversion script
Id: cif_fix_enum 1555 2011-01-17 13:19:09Z saulius 

The following automatic conversions were performed:

'_chemical_melting_point' value 'not measured' was changed to '?' -
the value is undefined or not given.

Automatic conversion script
Id: cif_fix_values 1569 2011-02-09 13:29:24Z adriana 
;
_cod_original_cell_volume 8434.6(12)
_cod_original_sg_symbol_H-M P2(1)
_cod_database_code 7007480

loop_
_symmetry_equiv_pos_as_xyz
'x, y, z'
'-x, y+1/2, -z'

loop_
_atom_site_label
_atom_site_type_symbol
_atom_site_fract_x
_atom_site_fract_y
_atom_site_fract_z
_atom_site_U_iso_or_equiv
_atom_site_adp_type
_atom_site_occupancy
_atom_site_symmetry_multiplicity
_atom_site_calc_flag
_atom_site_refinement_flags
_atom_site_disorder_assembly
_atom_site_disorder_group
Yb1 Yb 0.747271(13) 0.77963(3) 0.993805(7) 0.01363(5) Uani 1 1 d . . .
O11 O 0.77032(19) 0.7154(4) 0.93271(12) 0.0150(8) Uani 1 1 d . . .
O12 O 0.65345(19) 0.7254(4) 0.96961(12) 0.0161(8) Uani 1 1 d . . .
O13 O 0.7144(2) 0.7156(4) 1.05188(13) 0.0175(9) Uani 1 1 d . . .
O14 O 0.8387(2) 0.7027(4) 1.01743(13) 0.0195(9) Uani 1 1 d . . .
N11 N 0.8299(3) 0.9086(4) 0.96373(15) 0.0169(10) Uani 1 1 d . . .
N12 N 0.6975(3) 0.9306(4) 0.94000(17) 0.0206(11) Uani 1 1 d . . .
N13 N 0.6718(3) 0.9294(5) 1.02352(16) 0.0199(11) Uani 1 1 d . . .
N14 N 0.8026(3) 0.9107(5) 1.04796(15) 0.0183(10) Uani 1 1 d . . .
N15 N 0.8272(3) 0.7105(5) 0.88025(17) 0.0233(12) Uani 1 1 d . . .
H15A H 0.8603 0.7335 0.8694 0.028 Uiso 1 1 calc R . .
N16 N 0.5718(3) 0.7191(5) 0.92676(17) 0.0227(11) Uani 1 1 d . . .
H16A H 0.5494 0.7524 0.9073 0.027 Uiso 1 1 calc R . .
N17 N 0.6533(3) 0.7186(5) 1.10224(16) 0.0196(11) Uani 1 1 d . . .
H17A H 0.6225 0.7518 1.1131 0.023 Uiso 1 1 calc R . .
N18 N 0.9166(2) 0.6805(5) 1.06408(16) 0.0205(11) Uani 1 1 d . B .
H18A H 0.9349 0.7071 1.0862 0.025 Uiso 1 1 calc R . .
C101 C 0.8031(3) 1.0110(6) 0.94101(19) 0.0211(13) Uani 1 1 d . . .
H10A H 0.8335 1.0421 0.9236 0.025 Uiso 1 1 calc R . .
H10B H 0.7939 1.0749 0.9597 0.025 Uiso 1 1 calc R . .
C102 C 0.7453(3) 0.9796(6) 0.9159(2) 0.0222(13) Uani 1 1 d . . .
H10C H 0.7295 1.0515 0.9020 0.027 Uiso 1 1 calc R . .
H10D H 0.7550 0.9205 0.8958 0.027 Uiso 1 1 calc R . .
C103 C 0.6674(3) 1.0325(6) 0.9588(2) 0.0260(14) Uani 1 1 d . . .
H10E H 0.6400 1.0732 0.9388 0.031 Uiso 1 1 calc R . .
H10F H 0.6987 1.0901 0.9689 0.031 Uiso 1 1 calc R . .
C104 C 0.6314(3) 0.9917(6) 0.9924(2) 0.0266(15) Uani 1 1 d . . .
H10G H 0.6121 1.0610 1.0043 0.032 Uiso 1 1 calc R . .
H10H H 0.5988 0.9371 0.9823 0.032 Uiso 1 1 calc R . .
C105 C 0.7062(3) 1.0219(6) 1.0471(2) 0.0273(15) Uani 1 1 d . . .
H10I H 0.6782 1.0626 1.0641 0.033 Uiso 1 1 calc R . .
H10J H 0.7216 1.0816 1.0289 0.033 Uiso 1 1 calc R . .
C106 C 0.7594(3) 0.9722(6) 1.0727(2) 0.0246(14) Uani 1 1 d . . .
H10K H 0.7807 1.0375 1.0875 0.030 Uiso 1 1 calc R . .
H10L H 0.7443 0.9158 1.0920 0.030 Uiso 1 1 calc R . .
C107 C 0.8424(3) 1.0014(6) 1.0298(2) 0.0252(14) Uani 1 1 d . . .
H10M H 0.8169 1.0699 1.0207 0.030 Uiso 1 1 calc R . .
H10N H 0.8730 1.0304 1.0502 0.030 Uiso 1 1 calc R . .
C108 C 0.8746(3) 0.9549(6) 0.99562(19) 0.0255(14) Uani 1 1 d . . .
H10O H 0.9025 0.8904 1.0048 0.031 Uiso 1 1 calc R . .
H10P H 0.8991 1.0191 0.9848 0.031 Uiso 1 1 calc R . .
C109 C 0.8622(3) 0.8294(6) 0.93767(18) 0.0217(13) Uani 1 1 d . . .
H10Q H 0.8928 0.7818 0.9535 0.026 Uiso 1 1 calc R . .
H10R H 0.8836 0.8770 0.9185 0.026 Uiso 1 1 calc R . .
C110 C 0.8164(3) 0.7484(6) 0.91608(18) 0.0191(12) Uani 1 1 d . . .
C111 C 0.6517(3) 0.8627(6) 0.9156(2) 0.0222(13) Uani 1 1 d . . .
H11A H 0.6708 0.8281 0.8928 0.027 Uiso 1 1 calc R . .
H11B H 0.6190 0.9169 0.9054 0.027 Uiso 1 1 calc R . .
C112 C 0.6249(3) 0.7657(6) 0.93877(16) 0.0184(12) Uani 1 1 d . . .
C113 C 0.6338(3) 0.8604(6) 1.0492(2) 0.0225(13) Uani 1 1 d . . .
H11C H 0.5982 0.8280 1.0334 0.027 Uiso 1 1 calc R . .
H11D H 0.6188 0.9128 1.0698 0.027 Uiso 1 1 calc R . .
C114 C 0.6698(3) 0.7610(6) 1.06834(18) 0.0190(12) Uani 1 1 d . . .
C115 C 0.8412(3) 0.8305(6) 1.07390(17) 0.0208(13) Uani 1 1 d . . .
H11E H 0.8166 0.7951 1.0941 0.025 Uiso 1 1 calc R . .
H11F H 0.8747 0.8763 1.0876 0.025 Uiso 1 1 calc R . .
C116 C 0.8671(3) 0.7332(6) 1.04936(18) 0.0181(12) Uani 1 1 d . . .
C117 C 0.7841(3) 0.6301(6) 0.8585(2) 0.0254(14) Uani 1 1 d . . .
H11G H 0.7662 0.5755 0.8778 0.031 Uiso 1 1 calc R . .
C118 C 0.7326(3) 0.6998(8) 0.8367(2) 0.0317(17) Uani 1 1 d . . .
C119 C 0.6733(4) 0.6586(9) 0.8372(3) 0.044(2) Uani 1 1 d . . .
H11H H 0.6656 0.5876 0.8511 0.053 Uiso 1 1 calc R . .
C120 C 0.6255(4) 0.7184(12) 0.8182(3) 0.061(3) Uani 1 1 d . . .
H12A H 0.5851 0.6901 0.8193 0.073 Uiso 1 1 calc R . .
C121 C 0.6369(5) 0.8209(13) 0.7972(3) 0.060(3) Uani 1 1 d . . .
H12B H 0.6041 0.8621 0.7837 0.072 Uiso 1 1 calc R . .
C122 C 0.6962(5) 0.8641(11) 0.7957(3) 0.057(3) Uani 1 1 d . . .
H12C H 0.7040 0.9340 0.7812 0.068 Uiso 1 1 calc R . .
C123 C 0.7434(4) 0.8021(8) 0.8158(2) 0.0337(18) Uani 1 1 d . . .
H12D H 0.7838 0.8307 0.8153 0.040 Uiso 1 1 calc R . .
C124 C 0.8188(4) 0.5563(8) 0.8300(3) 0.0372(18) Uani 1 1 d . . .
H12E H 0.8498 0.5090 0.8449 0.056 Uiso 1 1 calc R . .
H12F H 0.8384 0.6091 0.8118 0.056 Uiso 1 1 calc R . .
H12R H 0.7905 0.5035 0.8149 0.056 Uiso 1 1 calc R . .
C125 C 0.5502(3) 0.6126(6) 0.9456(2) 0.0241(13) Uani 1 1 d . . .
H12G H 0.5847 0.5552 0.9488 0.029 Uiso 1 1 calc R . .
C126 C 0.5284(3) 0.6378(6) 0.9864(2) 0.0248(14) Uani 1 1 d . . .
C127 C 0.5478(4) 0.5621(7) 1.0176(2) 0.0348(17) Uani 1 1 d . . .
H12H H 0.5755 0.4994 1.0136 0.042 Uiso 1 1 calc R . .
C128 C 0.5255(5) 0.5808(8) 1.0550(3) 0.043(2) Uani 1 1 d . . .
H12I H 0.5372 0.5283 1.0760 0.052 Uiso 1 1 calc R . .
C129 C 0.4881(5) 0.6713(8) 1.0612(2) 0.044(2) Uani 1 1 d . . .
H12J H 0.4746 0.6841 1.0868 0.053 Uiso 1 1 calc R . .
C130 C 0.4690(4) 0.7464(8) 1.0306(2) 0.0372(17) Uani 1 1 d . . .
H13A H 0.4421 0.8098 1.0352 0.045 Uiso 1 1 calc R . .
C131 C 0.4891(3) 0.7296(7) 0.9929(2) 0.0321(16) Uani 1 1 d . . .
H13B H 0.4758 0.7811 0.9719 0.039 Uiso 1 1 calc R . .
C132 C 0.4995(4) 0.5557(8) 0.9184(2) 0.0329(17) Uani 1 1 d . . .
H13C H 0.5139 0.5440 0.8921 0.049 Uiso 1 1 calc R . .
H13D H 0.4639 0.6079 0.9165 0.049 Uiso 1 1 calc R . .
H13E H 0.4883 0.4790 0.9293 0.049 Uiso 1 1 calc R . .
C133 C 0.6845(3) 0.6175(6) 1.1225(2) 0.0215(13) Uani 1 1 d . . .
H13F H 0.6928 0.5557 1.1025 0.026 Uiso 1 1 calc R . .
C134 C 0.7444(3) 0.6580(6) 1.1426(2) 0.0224(13) Uani 1 1 d . . .
C135 C 0.7956(3) 0.5886(7) 1.1397(2) 0.0280(15) Uani 1 1 d . . .
H13G H 0.7938 0.5198 1.1236 0.034 Uiso 1 1 calc R . .
C136 C 0.8502(4) 0.6199(8) 1.1606(2) 0.0360(17) Uani 1 1 d . . .
H13H H 0.8851 0.5715 1.1590 0.043 Uiso 1 1 calc R . .
C137 C 0.8533(4) 0.7188(7) 1.1831(2) 0.0325(17) Uani 1 1 d . . .
H13I H 0.8907 0.7403 1.1969 0.039 Uiso 1 1 calc R . .
C138 C 0.8018(3) 0.7898(8) 1.1860(2) 0.0321(15) Uani 1 1 d . . .
H13J H 0.8043 0.8592 1.2019 0.039 Uiso 1 1 calc R . .
C139 C 0.7472(3) 0.7593(6) 1.16589(19) 0.0239(13) Uani 1 1 d . . .
H13K H 0.7121 0.8071 1.1680 0.029 Uiso 1 1 calc R . .
C140 C 0.6419(3) 0.5651(6) 1.1516(2) 0.0249(14) Uani 1 1 d . . .
H14A H 0.6051 0.5352 1.1371 0.037 Uiso 1 1 calc R . .
H14B H 0.6310 0.6266 1.1702 0.037 Uiso 1 1 calc R . .
H14C H 0.6625 0.4998 1.1662 0.037 Uiso 1 1 calc R . .
C141 C 0.9422(3) 0.5784(7) 1.0445(2) 0.0290(15) Uani 1 1 d . . .
H14D H 0.9097 0.5247 1.0327 0.035 Uiso 1 1 calc R A 1
C142 C 0.9824(4) 0.6350(9) 1.0108(3) 0.018(3) Uani 0.50 1 d PG B 1
C143 C 0.9726(5) 0.5918(9) 0.9726(3) 0.031(3) Uani 0.50 1 d PG B 1
H14E H 0.9420 0.5339 0.9667 0.037 Uiso 0.50 1 calc PR B 1
C144 C 1.0075(6) 0.6333(12) 0.9430(2) 0.047(7) Uani 0.50 1 d PG B 1
H14F H 1.0008 0.6037 0.9169 0.057 Uiso 0.50 1 calc PR B 1
C145 C 1.0522(6) 0.7180(11) 0.9517(3) 0.044(5) Uani 0.50 1 d PG B 1
H14G H 1.0760 0.7464 0.9315 0.052 Uiso 0.50 1 calc PR B 1
C146 C 1.0620(4) 0.7612(8) 0.9899(4) 0.040(4) Uani 0.50 1 d PG B 1
H14H H 1.0926 0.8191 0.9959 0.049 Uiso 0.50 1 calc PR B 1
C147 C 1.0271(5) 0.7197(9) 1.0195(3) 0.028(3) Uani 0.50 1 d PG B 1
H14I H 1.0338 0.7492 1.0456 0.033 Uiso 0.50 1 calc PR B 1
C42A C 0.9645(5) 0.5984(10) 1.0062(2) 0.021(3) Uani 0.50 1 d PG B 2
C43A C 0.9467(5) 0.5321(10) 0.9729(3) 0.032(3) Uani 0.50 1 d PG B 2
H43A H 0.9172 0.4712 0.9744 0.039 Uiso 0.50 1 calc PR B 2
C44A C 0.9721(6) 0.5548(11) 0.9374(2) 0.049(5) Uani 0.50 1 d PG B 2
H44A H 0.9599 0.5095 0.9146 0.059 Uiso 0.50 1 calc PR B 2
C45A C 1.0153(6) 0.6438(12) 0.9352(3) 0.036(5) Uani 0.50 1 d PG B 2
H45A H 1.0326 0.6593 0.9109 0.043 Uiso 0.50 1 calc PR B 2
C46A C 1.0331(5) 0.7102(9) 0.9685(4) 0.035(4) Uani 0.50 1 d PG B 2
H46A H 1.0626 0.7710 0.9670 0.042 Uiso 0.50 1 calc PR B 2
C47A C 1.0077(5) 0.6875(9) 1.0040(3) 0.030(3) Uani 0.50 1 d PG B 2
H47A H 1.0199 0.7328 1.0268 0.036 Uiso 0.50 1 calc PR B 2
C148 C 0.9857(3) 0.5130(7) 1.0741(2) 0.0290(15) Uani 1 1 d . B .
H14J H 0.9657 0.4996 1.0986 0.043 Uiso 1 1 calc R . .
H14K H 1.0223 0.5609 1.0798 0.043 Uiso 1 1 calc R . .
H14L H 0.9969 0.4366 1.0630 0.043 Uiso 1 1 calc R . .
Yb2 Yb 1.409993(11) 0.79615(2) 0.337171(7) 0.01290(6) Uani 1 1 d . . .
O21 O 1.50648(19) 0.7295(4) 0.35161(13) 0.0178(8) Uani 1 1 d . . .
O22 O 1.42570(19) 0.7589(4) 0.27297(12) 0.0236(10) Uani 1 1 d . . .
O23 O 1.31377(18) 0.7296(4) 0.31797(14) 0.0191(9) Uani 1 1 d . . .
O24 O 1.39598(19) 0.7040(4) 0.39490(14) 0.0187(9) Uani 1 1 d . . .
N21 N 1.4708(2) 0.9256(4) 0.39096(15) 0.0161(10) Uani 1 1 d . . .
N22 N 1.4799(2) 0.9525(5) 0.30595(15) 0.0184(10) Uani 1 1 d . . .
N23 N 1.3465(2) 0.9488(5) 0.29336(17) 0.0185(11) Uani 1 1 d . . .
N24 N 1.3371(2) 0.9139(5) 0.38023(17) 0.0213(11) Uani 1 1 d . . .
N25 N 1.5952(2) 0.7112(5) 0.38786(18) 0.0216(11) Uani 1 1 d . . .
H25A H 1.6206 0.7429 0.4061 0.026 Uiso 1 1 calc R . .
N26 N 1.4815(3) 0.7596(6) 0.22046(17) 0.0293(13) Uani 1 1 d . . .
H26A H 1.5132 0.7875 0.2092 0.035 Uiso 1 1 calc R . .
N27 N 1.2321(2) 0.7145(5) 0.27474(18) 0.0230(12) Uani 1 1 d . . .
H27A H 1.2092 0.7474 0.2555 0.028 Uiso 1 1 calc R . .
N28 N 1.3526(2) 0.6829(5) 0.45315(17) 0.0215(11) Uani 1 1 d . . .
H28A H 1.3245 0.7078 0.4683 0.026 Uiso 1 1 calc R . .
C201 C 1.4956(3) 1.0313(6) 0.3734(2) 0.0234(14) Uani 1 1 d . . .
H20A H 1.5260 1.0679 0.3925 0.028 Uiso 1 1 calc R . .
H20B H 1.4626 1.0894 0.3676 0.028 Uiso 1 1 calc R . .
C202 C 1.5256(3) 1.0033(6) 0.3354(2) 0.0211(13) Uani 1 1 d . . .
H20C H 1.5429 1.0766 0.3248 0.025 Uiso 1 1 calc R . .
H20D H 1.5591 0.9459 0.3409 0.025 Uiso 1 1 calc R . .
C203 C 1.4447(3) 1.0531(6) 0.2871(2) 0.0277(15) Uani 1 1 d . . .
H20E H 1.4694 1.0915 0.2675 0.033 Uiso 1 1 calc R . .
H20F H 1.4369 1.1127 0.3075 0.033 Uiso 1 1 calc R . .
C204 C 1.3847(3) 1.0141(6) 0.2668(2) 0.0235(14) Uani 1 1 d . . .
H20G H 1.3622 1.0848 0.2564 0.028 Uiso 1 1 calc R . .
H20H H 1.3926 0.9628 0.2441 0.028 Uiso 1 1 calc R . .
C205 C 1.3177(3) 1.0349(6) 0.3203(2) 0.0250(14) Uani 1 1 d . . .
H20I H 1.2858 1.0802 0.3048 0.030 Uiso 1 1 calc R . .
H20J H 1.3490 1.0921 0.3307 0.030 Uiso 1 1 calc R . .
C206 C 1.2898(3) 0.9755(6) 0.3547(2) 0.0250(14) Uani 1 1 d . . .
H20K H 1.2695 1.0358 0.3704 0.030 Uiso 1 1 calc R . .
H20L H 1.2587 0.9176 0.3446 0.030 Uiso 1 1 calc R . .
C207 C 1.3704(3) 1.0031(6) 0.4068(2) 0.0251(14) Uani 1 1 d . . .
H20M H 1.3757 1.0772 0.3919 0.030 Uiso 1 1 calc R . .
H20N H 1.3455 1.0217 0.4291 0.030 Uiso 1 1 calc R . .
C208 C 1.4313(3) 0.9601(6) 0.4228(2) 0.0246(14) Uani 1 1 d . . .
H20O H 1.4516 1.0235 0.4390 0.030 Uiso 1 1 calc R . .
H20P H 1.4259 0.8910 0.4402 0.030 Uiso 1 1 calc R . .
C209 C 1.5213(3) 0.8518(6) 0.40916(18) 0.0181(12) Uani 1 1 d . . .
H20Q H 1.5076 0.8116 0.4329 0.022 Uiso 1 1 calc R . .
H20R H 1.5560 0.9036 0.4176 0.022 Uiso 1 1 calc R . .
C210 C 1.5417(3) 0.7601(5) 0.38064(17) 0.0176(12) Uani 1 1 d . . .
C211 C 1.5121(3) 0.8872(6) 0.27544(19) 0.0224(13) Uani 1 1 d . . .
H21A H 1.5480 0.8459 0.2880 0.027 Uiso 1 1 calc R . .
H21B H 1.5262 0.9439 0.2558 0.027 Uiso 1 1 calc R . .
C212 C 1.4697(3) 0.7987(6) 0.2552(2) 0.0205(13) Uani 1 1 d . . .
C213 C 1.2982(3) 0.8834(7) 0.2697(2) 0.0245(15) Uani 1 1 d . . .
H21C H 1.3124 0.8660 0.2433 0.029 Uiso 1 1 calc R . .
H21D H 1.2617 0.9341 0.2660 0.029 Uiso 1 1 calc R . .
C214 C 1.2816(3) 0.7691(6) 0.28902(19) 0.0208(13) Uani 1 1 d . . .
C215 C 1.3085(3) 0.8224(7) 0.4053(2) 0.0236(15) Uani 1 1 d . . .
H21E H 1.2928 0.8607 0.4288 0.028 Uiso 1 1 calc R . .
H21F H 1.2742 0.7836 0.3901 0.028 Uiso 1 1 calc R . .
C216 C 1.3557(3) 0.7319(6) 0.41808(19) 0.0207(13) Uani 1 1 d . . .
C217 C 1.6145(3) 0.6055(6) 0.3667(2) 0.0212(13) Uani 1 1 d . . .
H21G H 1.5780 0.5540 0.3610 0.025 Uiso 1 1 calc R . .
C218 C 1.6403(3) 0.6350(6) 0.3281(2) 0.0236(13) Uani 1 1 d . . .
C219 C 1.6181(4) 0.5769(8) 0.2942(3) 0.0382(18) Uani 1 1 d . . .
H21H H 1.5846 0.5242 0.2952 0.046 Uiso 1 1 calc R . .
C220 C 1.6440(5) 0.5946(10) 0.2588(3) 0.052(2) Uani 1 1 d . . .
H22A H 1.6291 0.5525 0.2359 0.062 Uiso 1 1 calc R . .
C221 C 1.6913(5) 0.6732(10) 0.2567(3) 0.052(2) Uani 1 1 d . . .
H22B H 1.7085 0.6862 0.2322 0.062 Uiso 1 1 calc R . .
C222 C 1.7139(4) 0.7333(7) 0.2900(3) 0.0395(19) Uani 1 1 d . . .
H22C H 1.7469 0.7867 0.2886 0.047 Uiso 1 1 calc R . .
C223 C 1.6876(3) 0.7149(6) 0.3258(3) 0.0322(17) Uani 1 1 d . . .
H22D H 1.7022 0.7575 0.3487 0.039 Uiso 1 1 calc R . .
C224 C 1.6597(3) 0.5370(7) 0.3941(2) 0.0278(15) Uani 1 1 d . . .
H22E H 1.6395 0.5099 0.4172 0.042 Uiso 1 1 calc R . .
H22F H 1.6938 0.5888 0.4025 0.042 Uiso 1 1 calc R . .
H22G H 1.6747 0.4683 0.3800 0.042 Uiso 1 1 calc R . .
C225 C 1.4428(4) 0.6699(8) 0.1997(2) 0.0376(19) Uani 1 1 d . . .
H22H H 1.4232 0.6210 0.2197 0.045 Uiso 1 1 calc R . .
C226 C 1.3929(3) 0.7291(8) 0.1729(3) 0.040(2) Uani 1 1 d . . .
C227 C 1.3319(4) 0.7017(9) 0.1778(4) 0.052(3) Uani 1 1 d . . .
H22I H 1.3211 0.6495 0.1981 0.063 Uiso 1 1 calc R . .
C228 C 1.2868(4) 0.7545(11) 0.1513(4) 0.063(3) Uani 1 1 d . . .
H22K H 1.2452 0.7381 0.1546 0.076 Uiso 1 1 calc R . .
C229 C 1.3007(6) 0.8254(13) 0.1224(5) 0.076(4) Uani 1 1 d . . .
H22L H 1.2695 0.8571 0.1048 0.091 Uiso 1 1 calc R . .
C230 C 1.3611(5) 0.8535(11) 0.1179(4) 0.064(3) Uani 1 1 d . . .
H23A H 1.3713 0.9065 0.0977 0.077 Uiso 1 1 calc R . .
C231 C 1.4072(4) 0.8034(10) 0.1434(3) 0.043(2) Uani 1 1 d . . .
H23B H 1.4485 0.8216 0.1400 0.052 Uiso 1 1 calc R . .
C232 C 1.4825(4) 0.5890(8) 0.1765(2) 0.0366(18) Uani 1 1 d . . .
H23C H 1.5082 0.5405 0.1948 0.055 Uiso 1 1 calc R . .
H23D H 1.5081 0.6372 0.1604 0.055 Uiso 1 1 calc R . .
H23E H 1.4566 0.5373 0.1593 0.055 Uiso 1 1 calc R . .
C233 C 1.2145(3) 0.5979(5) 0.29075(19) 0.0190(12) Uani 1 1 d . . .
H23F H 1.2511 0.5454 0.2925 0.023 Uiso 1 1 calc R . .
C234 C 1.1927(3) 0.6117(5) 0.3316(2) 0.0186(12) Uani 1 1 d . . .
C235 C 1.2162(3) 0.5402(6) 0.3623(2) 0.0238(13) Uani 1 1 d . . .
H23G H 1.2474 0.4850 0.3576 0.029 Uiso 1 1 calc R . .
C236 C 1.1948(4) 0.5477(7) 0.3997(2) 0.0305(16) Uani 1 1 d . . .
H23H H 1.2111 0.4981 0.4204 0.037 Uiso 1 1 calc R . .
C237 C 1.1486(3) 0.6297(7) 0.4066(2) 0.0306(16) Uani 1 1 d . . .
H23I H 1.1334 0.6357 0.4320 0.037 Uiso 1 1 calc R . .
C238 C 1.1257(3) 0.7008(6) 0.3764(2) 0.0290(15) Uani 1 1 d . . .
H23J H 1.0945 0.7560 0.3810 0.035 Uiso 1 1 calc R . .
C239 C 1.1476(3) 0.6936(5) 0.3387(2) 0.0227(13) Uani 1 1 d . . .
H23K H 1.1317 0.7443 0.3181 0.027 Uiso 1 1 calc R . .
C240 C 1.1665(3) 0.5417(6) 0.2621(2) 0.0247(14) Uani 1 1 d . . .
H24A H 1.1827 0.5334 0.2361 0.037 Uiso 1 1 calc R . .
H24B H 1.1303 0.5922 0.2598 0.037 Uiso 1 1 calc R . .
H24C H 1.1556 0.4633 0.2718 0.037 Uiso 1 1 calc R . .
C241 C 1.3942(3) 0.5881(6) 0.46796(19) 0.0196(12) Uani 1 1 d . . .
H24D H 1.4011 0.5338 0.4455 0.024 Uiso 1 1 calc R . .
C242 C 1.4556(3) 0.6389(6) 0.48330(18) 0.0203(12) Uani 1 1 d . . .
C243 C 1.5094(3) 0.5938(7) 0.4708(2) 0.0266(14) Uani 1 1 d . . .
H24E H 1.5079 0.5342 0.4510 0.032 Uiso 1 1 calc R . .
C244 C 1.5655(3) 0.6340(7) 0.4867(2) 0.0287(15) Uani 1 1 d . . .
H24F H 1.6019 0.6024 0.4777 0.034 Uiso 1 1 calc R . .
C245 C 1.5679(4) 0.7212(6) 0.5159(2) 0.0330(17) Uani 1 1 d . . .
H24G H 1.6061 0.7486 0.5271 0.040 Uiso 1 1 calc R . .
C246 C 1.5148(4) 0.7675(6) 0.5286(2) 0.0350(18) Uani 1 1 d . . .
H24H H 1.5166 0.8278 0.5482 0.042 Uiso 1 1 calc R . .
C247 C 1.4586(3) 0.7262(6) 0.5130(2) 0.0239(15) Uani 1 1 d . . .
H24I H 1.4223 0.7570 0.5223 0.029 Uiso 1 1 calc R . .
C248 C 1.3641(3) 0.5166(6) 0.4994(2) 0.0231(13) Uani 1 1 d . . .
H24J H 1.3282 0.4759 0.4874 0.035 Uiso 1 1 calc R . .
H24K H 1.3520 0.5701 0.5202 0.035 Uiso 1 1 calc R . .
H24L H 1.3930 0.4579 0.5109 0.035 Uiso 1 1 calc R . .
Yb3 Yb 1.090665(11) 0.753831(19) 0.667356(7) 0.01132(6) Uani 1 1 d . . .
O31 O 1.12493(18) 0.6906(4) 0.60880(13) 0.0146(8) Uani 1 1 d . . .
O32 O 0.99980(18) 0.6874(4) 0.64090(12) 0.0141(8) Uani 1 1 d . . .
O33 O 1.05484(19) 0.6839(4) 0.72451(13) 0.0181(9) Uani 1 1 d . . .
O34 O 1.18138(19) 0.6849(4) 0.69504(14) 0.0177(9) Uani 1 1 d . . .
N31 N 1.1736(2) 0.8929(4) 0.64139(15) 0.0148(10) Uani 1 1 d . . .
N32 N 1.0429(2) 0.8961(4) 0.61249(15) 0.0135(9) Uani 1 1 d . . .
N33 N 1.0084(2) 0.8934(4) 0.69427(15) 0.0147(10) Uani 1 1 d . . .
N34 N 1.1385(2) 0.8926(4) 0.72365(15) 0.0131(9) Uani 1 1 d . . .
N35 N 1.1895(2) 0.6933(5) 0.56007(16) 0.0176(10) Uani 1 1 d . . .
H35A H 1.2221 0.7248 0.5508 0.021 Uiso 1 1 calc R . .
N36 N 0.9229(2) 0.6746(5) 0.59359(16) 0.0172(10) Uani 1 1 d . . .
H36A H 0.9053 0.7036 0.5716 0.021 Uiso 1 1 calc R . .
N37 N 0.9928(2) 0.6907(5) 0.77468(15) 0.0166(10) Uani 1 1 d . . .
H37A H 0.9609 0.7238 0.7843 0.020 Uiso 1 1 calc R . .
N38 N 1.2590(2) 0.6765(5) 0.74144(17) 0.0183(10) Uani 1 1 d . . .
H38A H 1.2765 0.7060 0.7634 0.022 Uiso 1 1 calc R . .
C301 C 1.1442(3) 0.9913(5) 0.61736(19) 0.0160(11) Uani 1 1 d . . .
H30A H 1.1750 1.0286 0.6015 0.019 Uiso 1 1 calc R . .
H30B H 1.1297 1.0523 0.6354 0.019 Uiso 1 1 calc R . .
C302 C 1.0913(3) 0.9504(5) 0.58990(18) 0.0152(11) Uani 1 1 d . . .
H30C H 1.0743 1.0189 0.5746 0.018 Uiso 1 1 calc R . .
H30D H 1.1057 0.8916 0.5710 0.018 Uiso 1 1 calc R . .
C303 C 1.0062(3) 0.9921(5) 0.62925(18) 0.0169(12) Uani 1 1 d . . .
H30E H 0.9787 1.0267 0.6080 0.020 Uiso 1 1 calc R . .
H30F H 1.0337 1.0557 0.6398 0.020 Uiso 1 1 calc R . .
C304 C 0.9689(3) 0.9473(6) 0.66188(19) 0.0182(12) Uani 1 1 d . . .
H30G H 0.9458 1.0140 0.6724 0.022 Uiso 1 1 calc R . .
H30H H 0.9393 0.8875 0.6510 0.022 Uiso 1 1 calc R . .
C305 C 1.0375(3) 0.9912(5) 0.71889(17) 0.0164(11) Uani 1 1 d . . .
H30I H 1.0066 1.0274 0.7349 0.020 Uiso 1 1 calc R . .
H30J H 1.0520 1.0533 0.7012 0.020 Uiso 1 1 calc R . .
C306 C 1.0905(3) 0.9485(5) 0.74613(19) 0.0176(12) Uani 1 1 d . . .
H30K H 1.1082 1.0166 0.7614 0.021 Uiso 1 1 calc R . .
H30L H 1.0758 0.8903 0.7650 0.021 Uiso 1 1 calc R . .
C307 C 1.1757(3) 0.9895(5) 0.70731(19) 0.0167(12) Uani 1 1 d . . .
H30M H 1.2032 1.0229 0.7288 0.020 Uiso 1 1 calc R . .
H30N H 1.1483 1.0538 0.6971 0.020 Uiso 1 1 calc R . .
C308 C 1.2128(3) 0.9463(5) 0.67461(18) 0.0167(11) Uani 1 1 d . . .
H30O H 1.2359 1.0136 0.6645 0.020 Uiso 1 1 calc R . .
H30P H 1.2424 0.8864 0.6852 0.020 Uiso 1 1 calc R . .
C309 C 1.2111(2) 0.8190(5) 0.61727(18) 0.0162(11) Uani 1 1 d . . .
H30Q H 1.2422 0.7773 0.6345 0.019 Uiso 1 1 calc R . .
H30R H 1.2322 0.8698 0.5988 0.019 Uiso 1 1 calc R . .
C310 C 1.1725(3) 0.7304(5) 0.59446(17) 0.0121(11) Uani 1 1 d . . .
C311 C 1.0029(3) 0.8191(6) 0.58586(18) 0.0179(12) Uani 1 1 d . . .
H31A H 1.0273 0.7831 0.5656 0.022 Uiso 1 1 calc R . .
H31B H 0.9708 0.8682 0.5721 0.022 Uiso 1 1 calc R . .
C312 C 0.9740(3) 0.7223(5) 0.60867(19) 0.0141(11) Uani 1 1 d . . .
C313 C 0.9709(3) 0.8180(6) 0.71867(17) 0.0175(12) Uani 1 1 d . . .
H31C H 0.9386 0.7788 0.7016 0.021 Uiso 1 1 calc R . .
H31D H 0.9513 0.8678 0.7381 0.021 Uiso 1 1 calc R . .
C314 C 1.0103(3) 0.7256(6) 0.73988(18) 0.0159(12) Uani 1 1 d . . .
C315 C 1.1776(3) 0.8158(5) 0.75000(18) 0.0175(12) Uani 1 1 d . . .
H31E H 1.1528 0.7780 0.7697 0.021 Uiso 1 1 calc R . .
H31F H 1.2093 0.8645 0.7644 0.021 Uiso 1 1 calc R . .
C316 C 1.2070(3) 0.7221(5) 0.72675(18) 0.0141(12) Uani 1 1 d . . .
C317 C 1.1566(3) 0.6027(6) 0.53685(18) 0.0183(12) Uani 1 1 d . . .
H31G H 1.1435 0.5403 0.5553 0.022 Uiso 1 1 calc R . .
C318 C 1.0994(3) 0.6548(6) 0.51475(19) 0.0191(12) Uani 1 1 d . . .
C319 C 1.0452(3) 0.5920(6) 0.5137(2) 0.0250(14) Uani 1 1 d . . .
H31H H 1.0436 0.5183 0.5272 0.030 Uiso 1 1 calc R . .
C320 C 0.9932(3) 0.6357(7) 0.4931(2) 0.0311(16) Uani 1 1 d . . .
H32A H 0.9563 0.5921 0.4926 0.037 Uiso 1 1 calc R . .
C321 C 0.9954(3) 0.7443(8) 0.4732(2) 0.0333(17) Uani 1 1 d . . .
H32B H 0.9601 0.7748 0.4591 0.040 Uiso 1 1 calc R . .
C322 C 1.0490(3) 0.8057(7) 0.4745(2) 0.0277(15) Uani 1 1 d . . .
H32C H 1.0507 0.8792 0.4609 0.033 Uiso 1 1 calc R . .
C323 C 1.1005(3) 0.7628(6) 0.4950(2) 0.0253(14) Uani 1 1 d . . .
H32D H 1.1371 0.8074 0.4958 0.030 Uiso 1 1 calc R . .
C324 C 1.1988(3) 0.5456(6) 0.5091(2) 0.0241(14) Uani 1 1 d . . .
H32E H 1.2331 0.5088 0.5245 0.036 Uiso 1 1 calc R . .
H32F H 1.2140 0.6061 0.4916 0.036 Uiso 1 1 calc R . .
H32G H 1.1766 0.4848 0.4933 0.036 Uiso 1 1 calc R . .
C325 C 0.8947(3) 0.5736(5) 0.61296(18) 0.0145(11) Uani 1 1 d . . .
H32H H 0.9268 0.5123 0.6192 0.017 Uiso 1 1 calc R . .
C326 C 0.8689(2) 0.6102(5) 0.65104(18) 0.0148(11) Uani 1 1 d . . .
C327 C 0.8304(3) 0.7089(5) 0.6527(2) 0.0199(13) Uani 1 1 d . . .
H32I H 0.8201 0.7531 0.6293 0.024 Uiso 1 1 calc R . .
C328 C 0.8069(3) 0.7433(6) 0.6880(2) 0.0224(12) Uani 1 1 d . . .
H32J H 0.7813 0.8108 0.6887 0.027 Uiso 1 1 calc R . .
C329 C 0.8213(3) 0.6778(6) 0.7223(2) 0.0227(13) Uani 1 1 d . . .
H32K H 0.8056 0.7007 0.7465 0.027 Uiso 1 1 calc R . .
C330 C 0.8590(3) 0.5781(6) 0.7208(2) 0.0248(14) Uani 1 1 d . . .
H33A H 0.8685 0.5324 0.7439 0.030 Uiso 1 1 calc R . .
C331 C 0.8825(3) 0.5463(6) 0.6855(2) 0.0206(12) Uani 1 1 d . . .
H33B H 0.9085 0.4793 0.6848 0.025 Uiso 1 1 calc R . .
C332 C 0.8461(3) 0.5195(6) 0.5836(2) 0.0208(13) Uani 1 1 d . . .
H33C H 0.8650 0.4945 0.5597 0.031 Uiso 1 1 calc R . .
H33D H 0.8147 0.5789 0.5766 0.031 Uiso 1 1 calc R . .
H33E H 0.8276 0.4507 0.5956 0.031 Uiso 1 1 calc R . .
C333 C 1.0263(3) 0.5972(6) 0.79727(18) 0.0184(12) Uani 1 1 d . . .
H33F H 1.0386 0.5350 0.7784 0.022 Uiso 1 1 calc R . .
C334 C 1.0831(3) 0.6463(6) 0.81918(18) 0.0203(12) Uani 1 1 d . . .
C335 C 1.0818(3) 0.7481(6) 0.8421(2) 0.0232(13) Uani 1 1 d . . .
H33G H 1.0447 0.7897 0.8438 0.028 Uiso 1 1 calc R . .
C336 C 1.1350(3) 0.7899(8) 0.8627(2) 0.0322(15) Uani 1 1 d . . .
H33H H 1.1339 0.8580 0.8791 0.039 Uiso 1 1 calc R . .
C337 C 1.1902(4) 0.7291(8) 0.8588(2) 0.0354(19) Uani 1 1 d . . .
H33I H 1.2268 0.7578 0.8719 0.043 Uiso 1 1 calc R . .
C338 C 1.1911(4) 0.6280(7) 0.8359(2) 0.0341(17) Uani 1 1 d . . .
H33J H 1.2282 0.5862 0.8338 0.041 Uiso 1 1 calc R . .
C339 C 1.1377(3) 0.5869(7) 0.8157(2) 0.0262(14) Uani 1 1 d . . .
H33K H 1.1388 0.5182 0.7996 0.031 Uiso 1 1 calc R . .
C340 C 0.9835(3) 0.5413(6) 0.8253(2) 0.0241(14) Uani 1 1 d . . .
H34A H 0.9492 0.5044 0.8099 0.036 Uiso 1 1 calc R . .
H34B H 0.9683 0.6027 0.8424 0.036 Uiso 1 1 calc R . .
H34C H 1.0054 0.4810 0.8414 0.036 Uiso 1 1 calc R . .
C341 C 1.2882(3) 0.5777(5) 0.72186(19) 0.0184(12) Uani 1 1 d . . .
H34D H 1.2563 0.5177 0.7137 0.022 Uiso 1 1 calc R . .
C342 C 1.3167(3) 0.6207(6) 0.6853(2) 0.0219(13) Uani 1 1 d . . .
C343 C 1.3048(3) 0.5603(6) 0.6496(2) 0.0254(14) Uani 1 1 d . . .
H34E H 1.2800 0.4914 0.6486 0.030 Uiso 1 1 calc R . .
C344 C 1.3292(4) 0.6014(8) 0.6159(3) 0.0367(18) Uani 1 1 d . . .
H34F H 1.3206 0.5611 0.5915 0.044 Uiso 1 1 calc R . .
C345 C 1.3657(4) 0.6998(7) 0.6172(3) 0.0363(18) Uani 1 1 d . . .
H34G H 1.3819 0.7280 0.5938 0.044 Uiso 1 1 calc R . .
C346 C 1.3792(3) 0.7583(7) 0.6526(2) 0.0322(16) Uani 1 1 d . . .
H34H H 1.4057 0.8248 0.6536 0.039 Uiso 1 1 calc R . .
C347 C 1.3544(3) 0.7202(6) 0.6863(2) 0.0258(14) Uani 1 1 d . . .
H34I H 1.3629 0.7618 0.7103 0.031 Uiso 1 1 calc R . .
C348 C 1.3347(3) 0.5193(6) 0.7514(2) 0.0250(14) Uani 1 1 d . . .
H34J H 1.3148 0.4957 0.7750 0.038 Uiso 1 1 calc R . .
H34K H 1.3674 0.5758 0.7587 0.038 Uiso 1 1 calc R . .
H34L H 1.3518 0.4491 0.7393 0.038 Uiso 1 1 calc R . .
Cl1 Cl 0.91629(8) 0.86549(15) 0.82812(5) 0.0278(3) Uani 1 1 d . . .
Cl2 Cl 0.97561(9) 0.2956(2) 0.74476(6) 0.0395(4) Uani 1 1 d . . .
Cl3 Cl 1.27259(7) 0.27051(17) 0.43745(5) 0.0332(4) Uani 1 1 d . . .
Cl4 Cl 0.57658(9) 0.87244(17) 1.16127(6) 0.0326(4) Uani 1 1 d . . .
Cl5 Cl 1.28801(8) 0.84328(15) 0.51574(5) 0.0289(4) Uani 1 1 d . . .
Cl6 Cl 1.18514(9) 0.36823(17) 0.60906(6) 0.0337(4) Uani 1 1 d . . .
Cl7 Cl 1.48121(9) 0.3829(2) 0.28750(7) 0.0429(5) Uani 1 1 d . . .
Cl8 Cl 0.63702(15) 0.3150(2) 1.07810(11) 0.0210(6) Uani 0.50 1 d P . .
Cl9 Cl 0.83270(16) 0.4317(3) 0.93962(11) 0.0263(7) Uani 0.50 1 d P . .
Cl10 Cl 1.1397(2) 0.2936(5) 0.46717(15) 0.0557(11) Uani 0.50 1 d P . .
Cl11 Cl 0.8550(3) 0.2974(6) 0.78548(16) 0.0640(13) Uani 0.50 1 d P . .
O11W O 0.7431(2) 0.5663(3) 0.99272(13) 0.0159(8) Uani 1 1 d . . .
O12W O 0.6613(4) 0.3811(7) 0.9888(3) 0.069(2) Uani 1 1 d . . .
O13W O 0.7717(4) 0.4063(7) 1.0599(2) 0.067(2) Uani 1 1 d . . .
O14W O 0.9994(3) 0.6030(6) 1.18747(18) 0.0416(14) Uani 1 1 d . . .
O15W O 0.4825(3) 0.8215(7) 0.8704(2) 0.0544(18) Uani 1 1 d . . .
O16W O 0.7726(4) 0.2573(9) 0.9917(3) 0.029(2) Uiso 0.50 1 d P . .
O17W O 0.8900(5) 0.2992(11) 0.8721(3) 0.036(2) Uiso 0.50 1 d P . .
O18W O 0.8785(5) 0.2856(13) 0.9112(4) 0.044(3) Uiso 0.50 1 d P . .
O19W O 0.4840(6) 0.6007(11) 0.8112(4) 0.041(3) Uiso 0.50 1 d P . .
O20W O 0.8084(3) 0.3080(7) 0.9822(2) 0.0130(15) Uiso 0.50 1 d P . .
O21W O 0.6404(4) 0.2951(9) 1.0969(3) 0.0193(19) Uiso 0.50 1 d P . .
O22W O 1.3362(3) 0.3968(5) 0.30405(18) 0.0354(12) Uani 1 1 d . . .
O23W O 1.4737(3) 0.4247(6) 0.38124(19) 0.0443(15) Uani 1 1 d . . .
O24W O 1.3669(3) 0.2856(6) 0.37351(19) 0.0466(14) Uani 1 1 d . . .
O25W O 1.1537(4) 0.6034(9) 0.1550(2) 0.073(3) Uani 1 1 d . . .
O26W O 1.7311(3) 0.6206(5) 0.48611(16) 0.0335(12) Uani 1 1 d . . .
O27W O 1.5484(3) 0.3109(8) 0.2138(2) 0.065(2) Uani 1 1 d . . .
O28W O 1.6912(2) 0.8113(5) 0.43699(16) 0.0336(12) Uani 1 1 d . . .
O29W O 1.4130(2) 0.5868(4) 0.32697(14) 0.0202(9) Uani 1 1 d . . .
O30W O 1.3287(3) 0.7868(7) 0.80271(19) 0.0483(15) Uani 1 1 d . . .
O31W O 1.09402(19) 0.5370(4) 0.66480(13) 0.0151(8) Uani 1 1 d . . .
O32W O 1.0016(2) 0.3624(5) 0.65577(19) 0.0380(13) Uani 1 1 d . . .
O33W O 1.1126(3) 0.3873(5) 0.73344(17) 0.0398(14) Uani 1 1 d . . .
O34W O 1.1099(3) 0.2332(5) 0.66842(19) 0.0413(14) Uani 1 1 d . . .
O35W O 0.8449(3) 0.6820(5) 0.45987(17) 0.0365(13) Uani 1 1 d . . .
O36W O 1.3421(4) 0.6033(9) 0.8587(2) 0.067(2) Uani 1 1 d . . .
O37W O 1.0103(3) 0.2694(6) 0.87301(19) 0.0496(16) Uani 1 1 d . . .

loop_
_atom_site_aniso_label
_atom_site_aniso_U_11
_atom_site_aniso_U_22
_atom_site_aniso_U_33
_atom_site_aniso_U_23
_atom_site_aniso_U_13
_atom_site_aniso_U_12
Yb1 0.01618(10) 0.01302(10) 0.01187(11) 0.00103(11) 0.00230(8) 0.00129(9)
O11 0.019(2) 0.020(2) 0.0069(19) 0.0017(15) 0.0060(15) -0.0050(15)
O12 0.020(2) 0.020(2) 0.0075(19) 0.0022(15) -0.0002(15) 0.0036(16)
O13 0.023(2) 0.016(2) 0.014(2) 0.0043(15) 0.0027(17) 0.0081(16)
O14 0.020(2) 0.026(2) 0.012(2) 0.0025(16) -0.0017(17) 0.0004(17)
N11 0.029(3) 0.014(2) 0.008(2) 0.0042(17) -0.001(2) -0.005(2)
N12 0.027(3) 0.013(2) 0.022(3) 0.004(2) 0.002(2) 0.003(2)
N13 0.025(3) 0.017(2) 0.017(3) -0.001(2) 0.003(2) 0.006(2)
N14 0.030(3) 0.017(2) 0.007(2) 0.0015(18) 0.003(2) -0.002(2)
N15 0.022(3) 0.030(3) 0.019(3) 0.003(2) 0.007(2) -0.003(2)
N16 0.022(3) 0.026(3) 0.019(3) 0.001(2) -0.003(2) 0.000(2)
N17 0.026(3) 0.021(3) 0.013(2) 0.0003(19) 0.004(2) 0.004(2)
N18 0.017(3) 0.030(3) 0.014(3) 0.000(2) -0.001(2) 0.000(2)
C101 0.028(3) 0.019(3) 0.015(3) 0.005(2) -0.003(2) -0.006(2)
C102 0.023(3) 0.020(3) 0.024(3) 0.009(2) 0.003(3) -0.003(2)
C103 0.034(4) 0.018(3) 0.027(4) 0.009(3) 0.005(3) 0.010(3)
C104 0.023(3) 0.028(3) 0.028(4) 0.005(3) 0.000(3) 0.014(3)
C105 0.036(4) 0.020(3) 0.027(4) -0.003(3) 0.004(3) 0.012(3)
C106 0.040(4) 0.018(3) 0.017(3) -0.005(2) 0.009(3) -0.002(3)
C107 0.034(4) 0.022(3) 0.019(3) 0.001(2) 0.000(3) -0.009(3)
C108 0.033(4) 0.030(3) 0.013(3) -0.004(2) 0.001(3) -0.012(3)
C109 0.023(3) 0.035(3) 0.008(3) 0.003(2) 0.005(2) -0.004(3)
C110 0.019(3) 0.026(3) 0.014(3) 0.007(2) 0.008(2) 0.005(3)
C111 0.023(3) 0.025(3) 0.017(3) -0.001(2) -0.003(2) 0.001(3)
C112 0.019(3) 0.026(4) 0.010(2) 0.001(2) 0.0002(19) 0.007(3)
C113 0.025(3) 0.025(3) 0.018(3) 0.003(2) 0.006(3) 0.014(3)
C114 0.018(3) 0.021(3) 0.018(3) -0.003(2) -0.002(2) 0.001(2)
C115 0.026(3) 0.029(3) 0.006(3) -0.001(2) -0.006(2) -0.001(3)
C116 0.018(3) 0.023(3) 0.014(3) 0.000(2) 0.000(2) -0.001(2)
C117 0.021(3) 0.033(4) 0.023(3) -0.004(3) 0.009(3) -0.002(3)
C118 0.022(3) 0.055(5) 0.019(3) -0.018(3) 0.005(3) -0.006(3)
C119 0.031(4) 0.064(6) 0.039(5) -0.022(4) 0.007(4) -0.013(4)
C120 0.018(4) 0.113(10) 0.051(6) -0.039(6) -0.001(4) 0.000(5)
C121 0.041(5) 0.102(10) 0.033(5) -0.016(6) -0.010(4) 0.022(6)
C122 0.056(6) 0.082(8) 0.032(5) -0.004(5) -0.009(4) 0.026(6)
C123 0.034(4) 0.045(5) 0.021(3) 0.000(3) -0.007(3) 0.002(4)
C124 0.036(4) 0.041(4) 0.036(5) -0.014(3) 0.014(3) 0.004(3)
C125 0.018(3) 0.028(3) 0.026(4) -0.004(3) -0.001(3) 0.002(2)
C126 0.029(4) 0.026(3) 0.020(3) -0.001(3) 0.005(3) -0.006(3)
C127 0.044(5) 0.029(4) 0.030(4) -0.002(3) 0.000(3) -0.008(3)
C128 0.058(6) 0.041(5) 0.029(4) 0.005(4) -0.002(4) -0.016(4)
C129 0.067(6) 0.045(5) 0.021(4) -0.009(3) 0.013(4) -0.021(4)
C130 0.034(4) 0.040(4) 0.039(4) -0.012(4) 0.012(3) -0.006(4)
C131 0.031(4) 0.036(4) 0.030(4) -0.002(3) 0.006(3) -0.005(3)
C132 0.027(4) 0.045(4) 0.026(4) -0.005(3) -0.001(3) -0.011(3)
C133 0.024(3) 0.020(3) 0.021(3) 0.006(2) 0.005(3) 0.001(2)
C134 0.029(3) 0.020(3) 0.018(3) 0.007(2) 0.000(3) -0.001(2)
C135 0.029(4) 0.035(4) 0.019(3) 0.001(3) -0.002(3) 0.008(3)
C136 0.029(4) 0.048(5) 0.030(4) 0.006(3) -0.002(3) 0.006(3)
C137 0.031(4) 0.041(4) 0.025(4) 0.006(3) -0.004(3) -0.007(3)
C138 0.039(4) 0.028(3) 0.029(3) 0.002(3) 0.003(3) -0.013(4)
C139 0.027(3) 0.022(3) 0.023(3) 0.004(3) 0.003(2) -0.004(3)
C140 0.030(4) 0.026(3) 0.019(3) 0.002(3) 0.006(3) -0.003(3)
C141 0.027(4) 0.034(4) 0.025(4) -0.006(3) -0.009(3) 0.008(3)
C142 0.016(8) 0.021(8) 0.015(6) -0.010(5) -0.007(5) -0.002(6)
C143 0.031(8) 0.035(8) 0.024(8) -0.006(6) -0.009(6) 0.009(6)
C144 0.061(16) 0.059(16) 0.023(9) -0.005(9) 0.016(10) 0.033(14)
C145 0.043(11) 0.044(10) 0.045(12) 0.018(8) 0.017(9) 0.020(8)
C146 0.037(8) 0.020(7) 0.066(11) 0.015(7) 0.013(8) 0.005(6)
C147 0.012(6) 0.019(7) 0.050(10) -0.003(6) -0.006(6) -0.001(5)
C42A 0.018(8) 0.033(9) 0.013(7) -0.002(6) 0.001(5) 0.001(6)
C43A 0.049(10) 0.035(8) 0.013(7) -0.004(6) 0.007(6) 0.003(7)
C44A 0.074(14) 0.059(12) 0.015(8) -0.003(7) 0.007(8) 0.003(11)
C45A 0.036(11) 0.044(12) 0.030(9) 0.013(9) 0.020(9) 0.017(9)
C46A 0.038(10) 0.027(8) 0.040(11) 0.008(7) 0.013(8) 0.016(7)
C47A 0.013(7) 0.035(9) 0.039(10) 0.007(7) -0.006(6) -0.001(6)
C148 0.025(4) 0.031(4) 0.030(4) 0.008(3) 0.001(3) 0.003(3)
Yb2 0.01115(12) 0.01484(14) 0.01283(10) 0.00322(9) 0.00173(8) -0.00081(11)
O21 0.0160(19) 0.023(2) 0.014(2) -0.0008(16) -0.0006(16) -0.0005(16)
O22 0.0182(19) 0.038(3) 0.0154(19) -0.006(2) 0.0068(15) -0.0064(19)
O23 0.0116(19) 0.021(2) 0.025(2) 0.0087(17) 0.0022(16) 0.0001(16)
O24 0.012(2) 0.024(2) 0.021(2) 0.0014(17) 0.0049(17) -0.0002(16)
N21 0.016(2) 0.017(2) 0.015(2) -0.0031(19) 0.0002(19) -0.0017(19)
N22 0.015(2) 0.031(3) 0.010(2) 0.003(2) -0.0002(19) -0.002(2)
N23 0.013(2) 0.018(2) 0.025(3) 0.013(2) 0.000(2) -0.0003(19)
N24 0.016(3) 0.027(3) 0.021(3) 0.000(2) -0.002(2) 0.003(2)
N25 0.012(2) 0.020(3) 0.032(3) -0.005(2) -0.003(2) 0.0008(19)
N26 0.029(3) 0.039(4) 0.022(3) -0.009(3) 0.013(2) -0.009(3)
N27 0.018(3) 0.024(3) 0.026(3) 0.011(2) -0.005(2) -0.005(2)
N28 0.016(2) 0.031(3) 0.019(3) 0.002(2) 0.006(2) 0.005(2)
C201 0.022(3) 0.017(3) 0.031(4) 0.002(3) -0.003(3) -0.009(2)
C202 0.016(3) 0.026(3) 0.020(3) -0.001(2) 0.002(2) -0.009(2)
C203 0.026(4) 0.025(3) 0.031(4) 0.012(3) 0.001(3) -0.005(3)
C204 0.025(3) 0.020(3) 0.025(3) 0.013(3) 0.001(3) -0.006(2)
C205 0.026(3) 0.023(3) 0.026(4) 0.008(3) 0.000(3) 0.003(3)
C206 0.011(3) 0.035(4) 0.030(4) 0.003(3) 0.003(3) 0.007(2)
C207 0.024(3) 0.026(3) 0.025(3) -0.010(3) 0.004(3) 0.004(3)
C208 0.022(3) 0.025(3) 0.027(4) -0.011(3) 0.002(3) 0.003(3)
C209 0.021(3) 0.024(3) 0.010(3) -0.007(2) -0.001(2) 0.005(2)
C210 0.014(2) 0.022(3) 0.016(3) 0.002(2) -0.003(2) -0.007(2)
C211 0.016(3) 0.036(4) 0.016(3) 0.001(3) 0.007(2) -0.011(3)
C212 0.015(3) 0.023(3) 0.025(3) 0.000(3) 0.007(2) -0.001(3)
C213 0.023(3) 0.027(4) 0.023(3) 0.010(3) -0.005(3) -0.009(3)
C214 0.012(2) 0.022(3) 0.028(3) 0.005(3) -0.001(2) 0.000(2)
C215 0.013(3) 0.037(4) 0.022(3) 0.003(3) 0.006(2) 0.005(3)
C216 0.016(3) 0.031(3) 0.017(3) -0.001(2) 0.013(2) -0.002(2)
C217 0.010(3) 0.025(3) 0.028(3) -0.003(3) -0.002(2) 0.004(2)
C218 0.015(3) 0.024(3) 0.031(4) -0.001(3) -0.003(3) 0.007(2)
C219 0.029(4) 0.054(5) 0.032(4) -0.005(4) -0.001(3) -0.008(3)
C220 0.056(6) 0.073(7) 0.026(5) -0.005(4) 0.006(4) 0.003(5)
C221 0.056(6) 0.062(6) 0.040(5) 0.012(5) 0.023(5) 0.010(5)
C222 0.031(4) 0.031(4) 0.059(6) 0.012(4) 0.016(4) 0.007(3)
C223 0.027(4) 0.027(4) 0.044(5) 0.000(3) 0.008(3) 0.006(3)
C224 0.028(4) 0.030(4) 0.025(4) 0.004(3) 0.000(3) 0.007(3)
C225 0.045(5) 0.040(4) 0.029(4) -0.015(3) 0.013(3) -0.015(4)
C226 0.025(4) 0.055(5) 0.040(5) -0.032(4) 0.005(3) -0.002(3)
C227 0.034(5) 0.057(6) 0.068(7) -0.025(5) 0.016(5) -0.010(4)
C228 0.027(4) 0.057(6) 0.105(10) -0.023(7) 0.002(5) -0.006(4)
C229 0.046(6) 0.074(9) 0.105(11) -0.039(8) -0.014(7) 0.016(6)
C230 0.051(6) 0.070(7) 0.069(8) -0.016(6) -0.015(6) 0.024(5)
C231 0.027(4) 0.062(6) 0.041(4) -0.008(5) 0.004(3) 0.001(4)
C232 0.043(5) 0.042(4) 0.025(4) -0.008(3) 0.006(3) 0.005(4)
C233 0.017(3) 0.020(3) 0.020(3) 0.005(2) 0.000(2) -0.001(2)
C234 0.014(3) 0.018(3) 0.024(3) 0.005(2) 0.001(2) -0.007(2)
C235 0.026(3) 0.022(3) 0.023(3) 0.002(3) 0.003(3) 0.002(3)
C236 0.038(4) 0.026(4) 0.028(4) 0.003(3) 0.003(3) 0.004(3)
C237 0.025(4) 0.039(4) 0.028(4) -0.011(3) 0.002(3) -0.006(3)
C238 0.021(3) 0.027(3) 0.039(4) -0.006(3) 0.003(3) -0.001(3)
C239 0.018(3) 0.016(3) 0.034(4) 0.003(2) -0.002(3) -0.002(2)
C240 0.023(3) 0.029(3) 0.021(3) 0.004(3) -0.003(3) -0.007(3)
C241 0.020(3) 0.022(3) 0.017(3) 0.003(2) 0.005(2) 0.000(2)
C242 0.028(3) 0.020(3) 0.013(3) 0.002(2) -0.002(2) -0.004(2)
C243 0.021(3) 0.033(4) 0.026(4) 0.002(3) -0.001(3) 0.000(3)
C244 0.021(3) 0.042(4) 0.023(3) 0.008(3) 0.000(3) 0.000(3)
C245 0.031(4) 0.029(4) 0.037(4) 0.013(3) -0.014(3) -0.013(3)
C246 0.045(4) 0.020(4) 0.038(4) -0.001(3) -0.016(3) 0.001(3)
C247 0.025(3) 0.025(4) 0.021(3) -0.005(3) 0.005(3) 0.001(3)
C248 0.019(3) 0.027(3) 0.023(3) 0.002(3) 0.004(3) -0.001(2)
Yb3 0.00702(11) 0.01649(15) 0.01093(10) 0.00076(9) 0.00407(8) -0.00010(10)
O31 0.0081(18) 0.019(2) 0.017(2) -0.0032(16) 0.0058(15) -0.0011(15)
O32 0.0145(19) 0.021(2) 0.0070(19) 0.0005(15) 0.0033(15) -0.0018(16)
O33 0.015(2) 0.026(2) 0.015(2) -0.0036(17) 0.0077(16) -0.0024(17)
O34 0.013(2) 0.017(2) 0.023(2) 0.0004(17) 0.0050(17) 0.0031(16)
N31 0.013(2) 0.015(2) 0.017(3) 0.0000(18) 0.0078(19) 0.0007(18)
N32 0.012(2) 0.016(2) 0.012(2) 0.0005(18) 0.0013(18) -0.0009(18)
N33 0.013(2) 0.020(2) 0.012(2) 0.0003(18) 0.0055(18) -0.0050(18)
N34 0.008(2) 0.019(2) 0.013(2) -0.0040(18) 0.0033(17) 0.0034(17)
N35 0.012(2) 0.021(2) 0.021(3) -0.003(2) 0.008(2) 0.0001(19)
N36 0.013(2) 0.023(2) 0.016(3) 0.006(2) 0.0010(19) -0.0030(19)
N37 0.013(2) 0.023(3) 0.014(2) 0.0044(19) 0.0060(19) 0.0017(19)
N38 0.014(2) 0.021(2) 0.021(3) 0.001(2) 0.000(2) 0.0051(19)
C301 0.013(3) 0.013(3) 0.022(3) 0.001(2) 0.003(2) -0.003(2)
C302 0.007(2) 0.024(3) 0.014(3) 0.005(2) 0.003(2) 0.002(2)
C303 0.016(3) 0.021(3) 0.014(3) 0.007(2) 0.004(2) 0.008(2)
C304 0.012(3) 0.023(3) 0.020(3) 0.001(2) -0.001(2) 0.005(2)
C305 0.018(3) 0.021(3) 0.011(3) -0.001(2) 0.007(2) 0.003(2)
C306 0.017(3) 0.018(3) 0.018(3) -0.008(2) 0.002(2) 0.002(2)
C307 0.006(2) 0.019(3) 0.026(3) -0.003(2) 0.006(2) -0.002(2)
C308 0.009(3) 0.022(3) 0.019(3) -0.007(2) 0.003(2) -0.003(2)
C309 0.008(2) 0.023(3) 0.018(3) -0.001(2) 0.005(2) -0.001(2)
C310 0.010(3) 0.016(3) 0.011(3) -0.002(2) 0.007(2) 0.001(2)
C311 0.009(2) 0.030(3) 0.015(3) 0.001(2) 0.002(2) -0.004(2)
C312 0.011(3) 0.016(3) 0.016(3) -0.004(2) 0.001(2) 0.001(2)
C313 0.011(2) 0.030(3) 0.012(3) 0.004(2) 0.002(2) 0.000(2)
C314 0.013(3) 0.021(3) 0.014(3) 0.001(2) 0.000(2) -0.007(2)
C315 0.011(2) 0.025(3) 0.016(3) -0.001(2) -0.002(2) 0.005(2)
C316 0.015(3) 0.012(3) 0.016(3) 0.002(2) 0.003(2) -0.001(2)
C317 0.019(3) 0.022(3) 0.014(3) -0.001(2) 0.004(2) -0.002(2)
C318 0.018(3) 0.022(3) 0.017(3) -0.007(2) 0.001(2) 0.000(2)
C319 0.025(3) 0.030(3) 0.020(3) -0.002(3) 0.005(3) -0.009(3)
C320 0.018(3) 0.040(4) 0.036(4) -0.005(3) 0.005(3) -0.008(3)
C321 0.021(3) 0.045(5) 0.034(4) -0.004(4) 0.000(3) 0.005(3)
C322 0.027(3) 0.025(4) 0.033(4) 0.004(3) 0.008(3) 0.004(3)
C323 0.019(3) 0.022(3) 0.035(4) -0.004(3) 0.007(2) -0.003(3)
C324 0.021(3) 0.024(3) 0.027(4) -0.008(3) 0.004(3) 0.005(2)
C325 0.009(2) 0.018(3) 0.017(3) 0.000(2) 0.006(2) 0.001(2)
C326 0.006(2) 0.020(3) 0.019(3) -0.004(2) 0.006(2) -0.004(2)
C327 0.010(3) 0.020(3) 0.029(4) -0.003(2) 0.002(2) 0.002(2)
C328 0.018(3) 0.021(3) 0.029(3) -0.009(3) 0.002(2) 0.000(3)
C329 0.011(3) 0.030(3) 0.028(3) -0.008(3) 0.007(2) -0.006(2)
C330 0.024(3) 0.030(3) 0.020(3) 0.003(3) 0.004(3) -0.007(3)
C331 0.019(3) 0.021(3) 0.022(3) 0.000(2) 0.004(2) -0.001(2)
C332 0.015(3) 0.023(3) 0.025(3) -0.003(2) 0.002(2) -0.002(2)
C333 0.020(3) 0.021(3) 0.014(3) 0.001(2) 0.003(2) -0.002(2)
C334 0.023(3) 0.026(3) 0.012(3) 0.006(2) 0.001(2) 0.000(2)
C335 0.026(3) 0.019(3) 0.025(3) 0.003(3) 0.000(3) -0.001(3)
C336 0.031(3) 0.033(4) 0.032(4) -0.001(3) -0.002(3) -0.006(3)
C337 0.027(4) 0.046(5) 0.031(4) 0.007(3) -0.007(3) -0.007(3)
C338 0.027(4) 0.042(4) 0.032(4) 0.013(3) -0.007(3) 0.008(3)
C339 0.023(3) 0.034(4) 0.021(3) 0.004(3) -0.001(3) 0.010(3)
C340 0.024(3) 0.025(3) 0.023(3) 0.009(3) 0.003(3) -0.006(3)
C341 0.018(3) 0.015(3) 0.022(3) 0.001(2) 0.001(2) 0.006(2)
C342 0.015(3) 0.020(3) 0.030(4) 0.003(3) -0.002(2) 0.008(2)
C343 0.027(3) 0.023(3) 0.026(4) 0.001(3) -0.004(3) 0.008(3)
C344 0.033(4) 0.042(4) 0.035(4) 0.000(3) 0.004(3) 0.019(3)
C345 0.029(4) 0.044(4) 0.037(5) 0.012(3) 0.004(3) 0.016(3)
C346 0.019(3) 0.030(4) 0.048(4) 0.013(3) 0.006(3) 0.005(3)
C347 0.019(3) 0.027(3) 0.031(4) 0.004(3) 0.001(3) 0.002(2)
C348 0.018(3) 0.021(3) 0.036(4) 0.004(3) 0.003(3) 0.011(2)
Cl1 0.0314(9) 0.0284(8) 0.0249(9) 0.0021(6) 0.0113(7) 0.0014(7)
Cl2 0.0443(10) 0.0367(9) 0.0388(9) 0.0004(9) 0.0114(8) -0.0016(9)
Cl3 0.0246(7) 0.0416(10) 0.0326(8) 0.0027(8) -0.0027(6) -0.0003(7)
Cl4 0.0360(10) 0.0337(9) 0.0290(9) -0.0040(7) 0.0081(8) 0.0063(7)
Cl5 0.0334(9) 0.0242(8) 0.0310(9) -0.0029(6) 0.0155(7) -0.0045(6)
Cl6 0.0319(9) 0.0378(9) 0.0318(9) 0.0034(7) 0.0058(7) 0.0020(7)
Cl7 0.0283(9) 0.0485(12) 0.0525(13) -0.0174(10) 0.0067(9) 0.0015(8)
Cl8 0.0302(16) 0.0113(13) 0.0229(16) 0.0023(11) 0.0111(12) 0.0002(10)
Cl9 0.0256(16) 0.0258(15) 0.0284(17) 0.0010(12) 0.0069(13) 0.0028(12)
Cl10 0.052(2) 0.056(3) 0.058(3) -0.007(3) -0.004(2) -0.001(2)
Cl11 0.069(3) 0.064(3) 0.056(3) -0.010(3) -0.011(2) -0.010(3)
O11W 0.020(2) 0.0100(18) 0.018(2) 0.0018(15) 0.0014(16) -0.0003(15)
O12W 0.051(5) 0.061(5) 0.096(7) -0.006(4) 0.009(4) -0.021(4)
O13W 0.096(7) 0.055(4) 0.048(4) 0.008(3) -0.015(4) 0.009(4)
O14W 0.037(3) 0.055(4) 0.033(3) 0.002(3) 0.004(3) 0.014(3)
O15W 0.038(3) 0.069(5) 0.054(4) 0.013(4) -0.013(3) 0.014(3)
O22W 0.027(3) 0.038(3) 0.041(3) -0.006(2) 0.002(2) -0.001(2)
O23W 0.043(4) 0.051(4) 0.037(3) 0.020(3) -0.011(3) -0.006(3)
O24W 0.048(3) 0.041(3) 0.052(3) 0.001(3) 0.008(3) -0.007(3)
O25W 0.062(5) 0.112(7) 0.045(4) 0.013(4) 0.005(4) -0.042(5)
O26W 0.035(3) 0.039(3) 0.026(3) 0.002(2) -0.002(2) -0.007(2)
O27W 0.058(4) 0.088(6) 0.051(4) 0.026(4) 0.019(3) 0.034(4)
O28W 0.021(2) 0.046(3) 0.034(3) -0.017(2) 0.002(2) -0.003(2)
O29W 0.018(2) 0.022(2) 0.021(2) -0.0007(17) 0.0028(18) 0.0011(17)
O30W 0.044(3) 0.048(4) 0.052(4) -0.012(3) -0.003(3) -0.013(3)
O31W 0.0114(19) 0.020(2) 0.015(2) 0.0014(16) 0.0055(15) 0.0006(15)
O32W 0.025(3) 0.039(3) 0.049(4) 0.002(3) -0.004(2) -0.002(2)
O33W 0.048(4) 0.041(3) 0.029(3) 0.010(2) -0.010(3) -0.003(3)
O34W 0.041(3) 0.031(3) 0.053(4) 0.004(3) 0.015(3) 0.010(2)
O35W 0.029(3) 0.051(3) 0.029(3) -0.009(2) 0.002(2) 0.004(2)
O36W 0.048(4) 0.122(7) 0.029(4) -0.004(4) 0.003(3) 0.010(4)
O37W 0.059(4) 0.035(4) 0.051(4) 0.011(3) -0.023(3) -0.007(3)

loop_
_atom_type_symbol
_atom_type_description
_atom_type_scat_dispersion_real
_atom_type_scat_dispersion_imag
_atom_type_scat_source
C C 0.0033 0.0016 'International Tables Vol C Tables 4.2.6.8 and 6.1.1.4'
H H 0.0000 0.0000 'International Tables Vol C Tables 4.2.6.8 and 6.1.1.4'
N N 0.0061 0.0033 'International Tables Vol C Tables 4.2.6.8 and 6.1.1.4'
O O 0.0106 0.0060 'International Tables Vol C Tables 4.2.6.8 and 6.1.1.4'
Cl Cl 0.1484 0.1585 'International Tables Vol C Tables 4.2.6.8 and 6.1.1.4'
Yb Yb -0.3850 5.5486 'International Tables Vol C Tables 4.2.6.8 and 6.1.1.4'

loop_
_exptl_crystal_face_index_h
_exptl_crystal_face_index_k
_exptl_crystal_face_index_l
_exptl_crystal_face_perp_dist
1.00 0.00 0.00 0.1100
-1.00 0.00 0.00 0.1100
0.00 1.00 0.00 0.1100
0.00 -1.00 0.00 0.1100
0.00 0.00 1.00 0.0700
0.00 0.00 -1.00 0.0700

loop_
_geom_angle_atom_site_label_1
_geom_angle_atom_site_label_2
_geom_angle_atom_site_label_3
_geom_angle
_geom_angle_site_symmetry_1
_geom_angle_site_symmetry_3
_geom_angle_publ_flag
O12 Yb1 O13 83.60(16) . . ?
O12 Yb1 O14 142.00(16) . . ?
O13 Yb1 O14 84.44(16) . . ?
O12 Yb1 O11 80.89(15) . . ?
O13 Yb1 O11 142.51(15) . . ?
O14 Yb1 O11 87.16(16) . . ?
O12 Yb1 O11W 71.96(15) . . ?
O13 Yb1 O11W 71.39(15) . . ?
O14 Yb1 O11W 70.05(15) . . ?
O11 Yb1 O11W 71.39(15) . . ?
O12 Yb1 N14 141.73(17) . . ?
O13 Yb1 N14 74.22(16) . . ?
O14 Yb1 N14 66.99(17) . . ?
O11 Yb1 N14 134.34(16) . . ?
O11W Yb1 N14 126.54(16) . . ?
O12 Yb1 N11 131.27(15) . . ?
O13 Yb1 N11 142.89(16) . . ?
O14 Yb1 N11 74.00(17) . . ?
O11 Yb1 N11 67.23(15) . . ?
O11W Yb1 N11 125.52(16) . . ?
N14 Yb1 N11 69.67(16) . . ?
O12 Yb1 N13 73.97(17) . . ?
O13 Yb1 N13 67.60(16) . . ?
O14 Yb1 N13 132.59(17) . . ?
O11 Yb1 N13 137.80(16) . . ?
O11W Yb1 N13 128.63(16) . . ?
N14 Yb1 N13 68.88(18) . . ?
N11 Yb1 N13 105.85(17) . . ?
O12 Yb1 N12 66.60(16) . . ?
O13 Yb1 N12 130.99(16) . . ?
O14 Yb1 N12 142.09(17) . . ?
O11 Yb1 N12 71.87(16) . . ?
O11W Yb1 N12 127.73(16) . . ?
N14 Yb1 N12 105.72(17) . . ?
N11 Yb1 N12 68.88(17) . . ?
N13 Yb1 N12 67.23(17) . . ?
O12 Yb1 C114 74.88(15) . . ?
O13 Yb1 C114 19.52(15) . . ?
O14 Yb1 C114 102.00(16) . . ?
O11 Yb1 C114 150.79(16) . . ?
O11W Yb1 C114 85.61(16) . . ?
N14 Yb1 C114 73.98(16) . . ?
N11 Yb1 C114 141.90(16) . . ?
N13 Yb1 C114 48.71(17) . . ?
N12 Yb1 C114 111.75(17) . . ?
O12 Yb1 C110 98.66(16) . . ?
O13 Yb1 C110 153.41(16) . . ?
O14 Yb1 C110 77.56(16) . . ?
O11 Yb1 C110 19.29(16) . . ?
O11W Yb1 C110 84.05(16) . . ?
N14 Yb1 C110 115.13(18) . . ?
N11 Yb1 C110 48.70(17) . . ?
N13 Yb1 C110 138.62(17) . . ?
N12 Yb1 C110 72.49(17) . . ?
C114 Yb1 C110 169.13(16) . . ?
O12 Yb1 C112 18.75(15) . . ?
O13 Yb1 C112 100.66(16) . . ?
O14 Yb1 C112 151.51(16) . . ?
O11 Yb1 C112 71.67(15) . . ?
O11W Yb1 C112 84.92(16) . . ?
N14 Yb1 C112 141.46(17) . . ?
N11 Yb1 C112 112.76(16) . . ?
N13 Yb1 C112 73.88(17) . . ?
N12 Yb1 C112 48.66(17) . . ?
C114 Yb1 C112 88.99(15) . . ?
C110 Yb1 C112 86.77(15) . . ?
C110 O11 Yb1 123.7(4) . . ?
C112 O12 Yb1 126.4(4) . . ?
C114 O13 Yb1 124.0(4) . . ?
C116 O14 Yb1 124.7(4) . . ?
C109 N11 C101 110.4(5) . . ?
C109 N11 C108 108.7(5) . . ?
C101 N11 C108 108.6(5) . . ?
C109 N11 Yb1 106.3(4) . . ?
C101 N11 Yb1 112.1(4) . . ?
C108 N11 Yb1 110.7(4) . . ?
C111 N12 C102 111.6(5) . . ?
C111 N12 C103 109.4(5) . . ?
C102 N12 C103 107.7(5) . . ?
C111 N12 Yb1 106.5(4) . . ?
C102 N12 Yb1 109.9(4) . . ?
C103 N12 Yb1 111.7(4) . . ?
C113 N13 C105 109.9(5) . . ?
C113 N13 C104 109.1(5) . . ?
C105 N13 C104 107.7(5) . . ?
C113 N13 Yb1 107.0(4) . . ?
C105 N13 Yb1 110.2(4) . . ?
C104 N13 Yb1 113.0(4) . . ?
C106 N14 C115 108.1(5) . . ?
C106 N14 C107 109.3(5) . . ?
C115 N14 C107 109.3(5) . . ?
C106 N14 Yb1 112.3(4) . . ?
C115 N14 Yb1 107.1(4) . . ?
C107 N14 Yb1 110.7(4) . . ?
C110 N15 C117 120.4(6) . . ?
C110 N15 H15A 119.8 . . ?
C117 N15 H15A 119.8 . . ?
C112 N16 C125 120.2(5) . . ?
C112 N16 H16A 119.9 . . ?
C125 N16 H16A 119.9 . . ?
C114 N17 C133 122.6(5) . . ?
C114 N17 H17A 118.7 . . ?
C133 N17 H17A 118.7 . . ?
C116 N18 C141 121.4(6) . . ?
C116 N18 H18A 119.3 . . ?
C141 N18 H18A 119.3 . . ?
N11 C101 C102 113.2(5) . . ?
N11 C101 H10A 108.9 . . ?
C102 C101 H10A 108.9 . . ?
N11 C101 H10B 108.9 . . ?
C102 C101 H10B 108.9 . . ?
H10A C101 H10B 107.7 . . ?
N12 C102 C101 112.1(6) . . ?
N12 C102 H10C 109.2 . . ?
C101 C102 H10C 109.2 . . ?
N12 C102 H10D 109.2 . . ?
C101 C102 H10D 109.2 . . ?
H10C C102 H10D 107.9 . . ?
N12 C103 C104 111.4(5) . . ?
N12 C103 H10E 109.4 . . ?
C104 C103 H10E 109.4 . . ?
N12 C103 H10F 109.4 . . ?
C104 C103 H10F 109.4 . . ?
H10E C103 H10F 108.0 . . ?
N13 C104 C103 110.8(6) . . ?
N13 C104 H10G 109.5 . . ?
C103 C104 H10G 109.5 . . ?
N13 C104 H10H 109.5 . . ?
C103 C104 H10H 109.5 . . ?
H10G C104 H10H 108.1 . . ?
N13 C105 C106 113.2(5) . . ?
N13 C105 H10I 108.9 . . ?
C106 C105 H10I 108.9 . . ?
N13 C105 H10J 108.9 . . ?
C106 C105 H10J 108.9 . . ?
H10I C105 H10J 107.8 . . ?
N14 C106 C105 110.4(5) . . ?
N14 C106 H10K 109.6 . . ?
C105 C106 H10K 109.6 . . ?
N14 C106 H10L 109.6 . . ?
C105 C106 H10L 109.6 . . ?
H10K C106 H10L 108.1 . . ?
C108 C107 N14 113.7(5) . . ?
C108 C107 H10M 108.8 . . ?
N14 C107 H10M 108.8 . . ?
C108 C107 H10N 108.8 . . ?
N14 C107 H10N 108.8 . . ?
H10M C107 H10N 107.7 . . ?
C107 C108 N11 110.9(6) . . ?
C107 C108 H10O 109.5 . . ?
N11 C108 H10O 109.5 . . ?
C107 C108 H10P 109.5 . . ?
N11 C108 H10P 109.5 . . ?
H10O C108 H10P 108.1 . . ?
N11 C109 C110 108.7(5) . . ?
N11 C109 H10Q 109.9 . . ?
C110 C109 H10Q 109.9 . . ?
N11 C109 H10R 109.9 . . ?
C110 C109 H10R 109.9 . . ?
H10Q C109 H10R 108.3 . . ?
O11 C110 N15 121.4(6) . . ?
O11 C110 C109 119.7(5) . . ?
N15 C110 C109 118.8(5) . . ?
O11 C110 Yb1 37.1(3) . . ?
N15 C110 Yb1 158.5(5) . . ?
C109 C110 Yb1 82.7(3) . . ?
N12 C111 C112 111.5(5) . . ?
N12 C111 H11A 109.3 . . ?
C112 C111 H11A 109.3 . . ?
N12 C111 H11B 109.3 . . ?
C112 C111 H11B 109.3 . . ?
H11A C111 H11B 108.0 . . ?
O12 C112 N16 119.3(6) . . ?
O12 C112 C111 120.3(6) . . ?
N16 C112 C111 120.3(5) . . ?
O12 C112 Yb1 34.9(3) . . ?
N16 C112 Yb1 154.0(4) . . ?
C111 C112 Yb1 85.5(4) . . ?
N13 C113 C114 110.2(5) . . ?
N13 C113 H11C 109.6 . . ?
C114 C113 H11C 109.6 . . ?
N13 C113 H11D 109.6 . . ?
C114 C113 H11D 109.6 . . ?
H11C C113 H11D 108.1 . . ?
O13 C114 N17 120.4(6) . . ?
O13 C114 C113 120.9(5) . . ?
N17 C114 C113 118.7(6) . . ?
O13 C114 Yb1 36.5(3) . . ?
N17 C114 Yb1 156.9(4) . . ?
C113 C114 Yb1 84.4(4) . . ?
N14 C115 C116 109.7(5) . . ?
N14 C115 H11E 109.7 . . ?
C116 C115 H11E 109.7 . . ?
N14 C115 H11F 109.7 . . ?
C116 C115 H11F 109.7 . . ?
H11E C115 H11F 108.2 . . ?
O14 C116 N18 123.6(6) . . ?
O14 C116 C115 119.2(5) . . ?
N18 C116 C115 117.1(6) . . ?
O14 C116 Yb1 36.3(3) . . ?
N18 C116 Yb1 159.4(5) . . ?
C115 C116 Yb1 82.9(3) . . ?
N15 C117 C124 108.6(6) . . ?
N15 C117 C118 110.9(6) . . ?
C124 C117 C118 111.2(6) . . ?
N15 C117 H11G 108.7 . . ?
C124 C117 H11G 108.7 . . ?
C118 C117 H11G 108.7 . . ?
C123 C118 C119 118.9(8) . . ?
C123 C118 C117 121.9(7) . . ?
C119 C118 C117 119.3(8) . . ?
C120 C119 C118 121.4(10) . . ?
C120 C119 H11H 119.3 . . ?
C118 C119 H11H 119.3 . . ?
C119 C120 C121 119.2(9) . . ?
C119 C120 H12A 120.4 . . ?
C121 C120 H12A 120.4 . . ?
C120 C121 C122 120.9(10) . . ?
C120 C121 H12B 119.6 . . ?
C122 C121 H12B 119.6 . . ?
C123 C122 C121 118.3(11) . . ?
C123 C122 H12C 120.9 . . ?
C121 C122 H12C 120.9 . . ?
C118 C123 C122 121.3(9) . . ?
C118 C123 H12D 119.3 . . ?
C122 C123 H12D 119.3 . . ?
C117 C124 H12E 109.5 . . ?
C117 C124 H12F 109.5 . . ?
H12E C124 H12F 109.5 . . ?
C117 C124 H12R 109.5 . . ?
H12E C124 H12R 109.5 . . ?
H12F C124 H12R 109.5 . . ?
N16 C125 C126 112.4(6) . . ?
N16 C125 C132 109.0(6) . . ?
C126 C125 C132 111.1(6) . . ?
N16 C125 H12G 108.1 . . ?
C126 C125 H12G 108.1 . . ?
C132 C125 H12G 108.1 . . ?
C131 C126 C127 119.8(7) . . ?
C131 C126 C125 121.9(7) . . ?
C127 C126 C125 118.3(7) . . ?
C126 C127 C128 118.8(8) . . ?
C126 C127 H12H 120.6 . . ?
C128 C127 H12H 120.6 . . ?
C129 C128 C127 121.1(8) . . ?
C129 C128 H12I 119.5 . . ?
C127 C128 H12I 119.5 . . ?
C128 C129 C130 120.3(8) . . ?
C128 C129 H12J 119.9 . . ?
C130 C129 H12J 119.9 . . ?
C129 C130 C131 120.5(8) . . ?
C129 C130 H13A 119.8 . . ?
C131 C130 H13A 119.8 . . ?
C126 C131 C130 119.6(8) . . ?
C126 C131 H13B 120.2 . . ?
C130 C131 H13B 120.2 . . ?
C125 C132 H13C 109.5 . . ?
C125 C132 H13D 109.5 . . ?
H13C C132 H13D 109.5 . . ?
C125 C132 H13E 109.5 . . ?
H13C C132 H13E 109.5 . . ?
H13D C132 H13E 109.5 . . ?
N17 C133 C134 109.9(5) . . ?
N17 C133 C140 108.2(5) . . ?
C134 C133 C140 112.4(6) . . ?
N17 C133 H13F 108.7 . . ?
C134 C133 H13F 108.7 . . ?
C140 C133 H13F 108.7 . . ?
C135 C134 C139 120.1(7) . . ?
C135 C134 C133 119.3(6) . . ?
C139 C134 C133 120.5(6) . . ?
C134 C135 C136 120.0(7) . . ?
C134 C135 H13G 120.0 . . ?
C136 C135 H13G 120.0 . . ?
C137 C136 C135 120.2(8) . . ?
C137 C136 H13H 119.9 . . ?
C135 C136 H13H 119.9 . . ?
C136 C137 C138 120.3(7) . . ?
C136 C137 H13I 119.9 . . ?
C138 C137 H13I 119.9 . . ?
C139 C138 C137 120.3(8) . . ?
C139 C138 H13J 119.9 . . ?
C137 C138 H13J 119.9 . . ?
C138 C139 C134 119.2(7) . . ?
C138 C139 H13K 120.4 . . ?
C134 C139 H13K 120.4 . . ?
C133 C140 H14A 109.5 . . ?
C133 C140 H14B 109.5 . . ?
H14A C140 H14B 109.5 . . ?
C133 C140 H14C 109.5 . . ?
H14A C140 H14C 109.5 . . ?
H14B C140 H14C 109.5 . . ?
C42A C141 N18 117.1(7) . . ?
C42A C141 C148 115.5(7) . . ?
N18 C141 C148 108.9(6) . . ?
C42A C141 C142 20.8(4) . . ?
N18 C141 C142 105.0(6) . . ?
C148 C141 C142 107.7(6) . . ?
C42A C141 H14D 91.0 . . ?
N18 C141 H14D 111.6 . . ?
C148 C141 H14D 111.6 . . ?
C142 C141 H14D 111.6 . . ?
C143 C142 C147 120.0 . . ?
C143 C142 C141 117.6(7) . . ?
C147 C142 C141 122.3(7) . . ?
C144 C143 C142 120.0 . . ?
C144 C143 H14E 120.0 . . ?
C142 C143 H14E 120.0 . . ?
C143 C144 C145 120.0 . . ?
C143 C144 H14F 120.0 . . ?
C145 C144 H14F 120.0 . . ?
C144 C145 C146 120.0 . . ?
C144 C145 H14G 120.0 . . ?
C146 C145 H14G 120.0 . . ?
C147 C146 C145 120.0 . . ?
C147 C146 H14H 120.0 . . ?
C145 C146 H14H 120.0 . . ?
C146 C147 C142 120.0 . . ?
C146 C147 H14I 120.0 . . ?
C142 C147 H14I 120.0 . . ?
C43A C42A C47A 120.0 . . ?
C43A C42A C141 123.8(7) . . ?
C47A C42A C141 116.2(7) . . ?
C42A C43A C44A 120.0 . . ?
C42A C43A H43A 120.0 . . ?
C44A C43A H43A 120.0 . . ?
C45A C44A C43A 120.0 . . ?
C45A C44A H44A 120.0 . . ?
C43A C44A H44A 120.0 . . ?
C44A C45A C46A 120.0 . . ?
C44A C45A H45A 120.0 . . ?
C46A C45A H45A 120.0 . . ?
C45A C46A C47A 120.0 . . ?
C45A C46A H46A 120.0 . . ?
C47A C46A H46A 120.0 . . ?
C46A C47A C42A 120.0 . . ?
C46A C47A H47A 120.0 . . ?
C42A C47A H47A 120.0 . . ?
C141 C148 H14J 109.5 . . ?
C141 C148 H14K 109.5 . . ?
H14J C148 H14K 109.5 . . ?
C141 C148 H14L 109.5 . . ?
H14J C148 H14L 109.5 . . ?
H14K C148 H14L 109.5 . . ?
O24 Yb2 O22 141.99(17) . . ?
O24 Yb2 O21 81.11(15) . . ?
O22 Yb2 O21 86.63(16) . . ?
O24 Yb2 O23 85.14(16) . . ?
O22 Yb2 O23 82.46(16) . . ?
O21 Yb2 O23 141.49(15) . . ?
O24 Yb2 O29W 71.25(16) . . ?
O22 Yb2 O29W 70.75(17) . . ?
O21 Yb2 O29W 70.71(15) . . ?
O23 Yb2 O29W 70.81(15) . . ?
O24 Yb2 N24 67.64(17) . . ?
O22 Yb2 N24 140.69(17) . . ?
O21 Yb2 N24 130.58(16) . . ?
O23 Yb2 N24 74.44(17) . . ?
O29W Yb2 N24 127.46(17) . . ?
O24 Yb2 N23 134.04(16) . . ?
O22 Yb2 N23 71.80(18) . . ?
O21 Yb2 N23 142.55(16) . . ?
O23 Yb2 N23 66.90(16) . . ?
O29W Yb2 N23 125.97(17) . . ?
N24 Yb2 N23 70.01(18) . . ?
O24 Yb2 N22 141.52(16) . . ?
O22 Yb2 N22 66.44(17) . . ?
O21 Yb2 N22 74.97(16) . . ?
O23 Yb2 N22 131.54(16) . . ?
O29W Yb2 N22 125.73(17) . . ?
N24 Yb2 N22 106.81(18) . . ?
N23 Yb2 N22 68.47(16) . . ?
O24 Yb2 N21 75.33(16) . . ?
O22 Yb2 N21 131.63(16) . . ?
O21 Yb2 N21 67.12(16) . . ?
O23 Yb2 N21 142.36(16) . . ?
O29W Yb2 N21 129.15(16) . . ?
N24 Yb2 N21 68.46(17) . . ?
N23 Yb2 N21 104.83(17) . . ?
N22 Yb2 N21 67.79(16) . . ?
O24 Yb2 C216 19.24(16) . . ?
O22 Yb2 C216 152.40(17) . . ?
O21 Yb2 C216 98.25(16) . . ?
O23 Yb2 C216 76.86(16) . . ?
O29W Yb2 C216 85.18(17) . . ?
N24 Yb2 C216 48.89(18) . . ?
N23 Yb2 C216 115.15(17) . . ?
N22 Yb2 C216 141.09(17) . . ?
N21 Yb2 C216 74.26(17) . . ?
O24 Yb2 C212 149.21(17) . . ?
O22 Yb2 C212 19.14(16) . . ?
O21 Yb2 C212 75.56(16) . . ?
O23 Yb2 C212 100.80(16) . . ?
O29W Yb2 C212 82.15(17) . . ?
N24 Yb2 C212 143.13(18) . . ?
N23 Yb2 C212 74.54(17) . . ?
N22 Yb2 C212 48.89(17) . . ?
N21 Yb2 C212 112.50(17) . . ?
C216 Yb2 C212 167.15(18) . . ?
O24 Yb2 C214 103.28(16) . . ?
O22 Yb2 C214 71.36(16) . . ?
O21 Yb2 C214 149.63(16) . . ?
O23 Yb2 C214 18.93(16) . . ?
O29W Yb2 C214 82.16(16) . . ?
N24 Yb2 C214 77.02(17) . . ?
N23 Yb2 C214 49.46(16) . . ?
N22 Yb2 C214 112.64(16) . . ?
N21 Yb2 C214 143.24(16) . . ?
C216 Yb2 C214 92.66(17) . . ?
C212 Yb2 C214 87.72(16) . . ?
C210 O21 Yb2 126.4(4) . . ?
C212 O22 Yb2 124.7(4) . . ?
C214 O23 Yb2 124.5(4) . . ?
C216 O24 Yb2 124.8(4) . . ?
C201 N21 C209 109.6(5) . . ?
C201 N21 C208 109.9(5) . . ?
C209 N21 C208 107.7(5) . . ?
C201 N21 Yb2 110.9(4) . . ?
C209 N21 Yb2 107.9(3) . . ?
C208 N21 Yb2 110.8(4) . . ?
C202 N22 C211 109.0(5) . . ?
C202 N22 C203 107.7(5) . . ?
C211 N22 C203 109.6(5) . . ?
C202 N22 Yb2 112.2(4) . . ?
C211 N22 Yb2 105.8(4) . . ?
C203 N22 Yb2 112.5(4) . . ?
C204 N23 C213 109.6(5) . . ?
C204 N23 C205 109.5(5) . . ?
C213 N23 C205 109.5(5) . . ?
C204 N23 Yb2 111.7(4) . . ?
C213 N23 Yb2 108.4(4) . . ?
C205 N23 Yb2 108.1(4) . . ?
C206 N24 C215 110.4(5) . . ?
C206 N24 C207 109.3(5) . . ?
C215 N24 C207 108.9(5) . . ?
C206 N24 Yb2 110.3(4) . . ?
C215 N24 Yb2 105.6(4) . . ?
C207 N24 Yb2 112.4(4) . . ?
C210 N25 C217 122.6(5) . . ?
C210 N25 H25A 118.7 . . ?
C217 N25 H25A 118.7 . . ?
C212 N26 C225 121.4(6) . . ?
C212 N26 H26A 119.3 . . ?
C225 N26 H26A 119.3 . . ?
C214 N27 C233 120.7(5) . . ?
C214 N27 H27A 119.6 . . ?
C233 N27 H27A 119.6 . . ?
C216 N28 C241 122.7(5) . . ?
C216 N28 H28A 118.7 . . ?
C241 N28 H28A 118.7 . . ?
N21 C201 C202 112.1(5) . . ?
N21 C201 H20A 109.2 . . ?
C202 C201 H20A 109.2 . . ?
N21 C201 H20B 109.2 . . ?
C202 C201 H20B 109.2 . . ?
H20A C201 H20B 107.9 . . ?
N22 C202 C201 109.7(5) . . ?
N22 C202 H20C 109.7 . . ?
C201 C202 H20C 109.7 . . ?
N22 C202 H20D 109.7 . . ?
C201 C202 H20D 109.7 . . ?
H20C C202 H20D 108.2 . . ?
N22 C203 C204 112.7(5) . . ?
N22 C203 H20E 109.1 . . ?
C204 C203 H20E 109.1 . . ?
N22 C203 H20F 109.1 . . ?
C204 C203 H20F 109.1 . . ?
H20E C203 H20F 107.8 . . ?
N23 C204 C203 112.7(6) . . ?
N23 C204 H20G 109.1 . . ?
C203 C204 H20G 109.1 . . ?
N23 C204 H20H 109.1 . . ?
C203 C204 H20H 109.1 . . ?
H20G C204 H20H 107.8 . . ?
N23 C205 C206 113.3(5) . . ?
N23 C205 H20I 108.9 . . ?
C206 C205 H20I 108.9 . . ?
N23 C205 H20J 108.9 . . ?
C206 C205 H20J 108.9 . . ?
H20I C205 H20J 107.7 . . ?
N24 C206 C205 110.5(5) . . ?
N24 C206 H20K 109.6 . . ?
C205 C206 H20K 109.6 . . ?
N24 C206 H20L 109.6 . . ?
C205 C206 H20L 109.6 . . ?
H20K C206 H20L 108.1 . . ?
C208 C207 N24 112.9(5) . . ?
C208 C207 H20M 109.0 . . ?
N24 C207 H20M 109.0 . . ?
C208 C207 H20N 109.0 . . ?
N24 C207 H20N 109.0 . . ?
H20M C207 H20N 107.8 . . ?
N21 C208 C207 112.2(6) . . ?
N21 C208 H20O 109.2 . . ?
C207 C208 H20O 109.2 . . ?
N21 C208 H20P 109.2 . . ?
C207 C208 H20P 109.2 . . ?
H20O C208 H20P 107.9 . . ?
N21 C209 C210 111.4(5) . . ?
N21 C209 H20Q 109.3 . . ?
C210 C209 H20Q 109.3 . . ?
N21 C209 H20R 109.3 . . ?
C210 C209 H20R 109.3 . . ?
H20Q C209 H20R 108.0 . . ?
O21 C210 N25 121.9(6) . . ?
O21 C210 C209 119.7(5) . . ?
N25 C210 C209 118.3(5) . . ?
O21 C210 Yb2 35.1(3) . . ?
N25 C210 Yb2 156.8(4) . . ?
C209 C210 Yb2 84.6(3) . . ?
N22 C211 C212 109.6(5) . . ?
N22 C211 H21A 109.8 . . ?
C212 C211 H21A 109.8 . . ?
N22 C211 H21B 109.8 . . ?
C212 C211 H21B 109.8 . . ?
H21A C211 H21B 108.2 . . ?
O22 C212 N26 121.5(6) . . ?
O22 C212 C211 119.5(6) . . ?
N26 C212 C211 118.8(6) . . ?
O22 C212 Yb2 36.2(3) . . ?
N26 C212 Yb2 156.4(5) . . ?
C211 C212 Yb2 83.5(4) . . ?
N23 C213 C214 112.1(5) . . ?
N23 C213 H21C 109.2 . . ?
C214 C213 H21C 109.2 . . ?
N23 C213 H21D 109.2 . . ?
C214 C213 H21D 109.2 . . ?
H21C C213 H21D 107.9 . . ?
O23 C214 N27 122.2(6) . . ?
O23 C214 C213 120.3(5) . . ?
N27 C214 C213 117.5(5) . . ?
O23 C214 Yb2 36.6(3) . . ?
N27 C214 Yb2 156.8(5) . . ?
C213 C214 Yb2 84.6(3) . . ?
C216 C215 N24 108.7(5) . . ?
C216 C215 H21E 110.0 . . ?
N24 C215 H21E 110.0 . . ?
C216 C215 H21F 110.0 . . ?
N24 C215 H21F 110.0 . . ?
H21E C215 H21F 108.3 . . ?
O24 C216 N28 122.8(6) . . ?
O24 C216 C215 119.5(6) . . ?
N28 C216 C215 117.7(5) . . ?
O24 C216 Yb2 36.0(3) . . ?
N28 C216 Yb2 158.3(5) . . ?
C215 C216 Yb2 83.8(4) . . ?
N25 C217 C218 112.8(6) . . ?
N25 C217 C224 108.3(6) . . ?
C218 C217 C224 111.9(5) . . ?
N25 C217 H21G 107.9 . . ?
C218 C217 H21G 107.9 . . ?
C224 C217 H21G 107.9 . . ?
C223 C218 C219 119.0(8) . . ?
C223 C218 C217 121.7(7) . . ?
C219 C218 C217 119.2(7) . . ?
C220 C219 C218 120.7(8) . . ?
C220 C219 H21H 119.6 . . ?
C218 C219 H21H 119.6 . . ?
C221 C220 C219 120.1(9) . . ?
C221 C220 H22A 119.9 . . ?
C219 C220 H22A 119.9 . . ?
C220 C221 C222 120.3(9) . . ?
C220 C221 H22B 119.9 . . ?
C222 C221 H22B 119.9 . . ?
C221 C222 C223 119.5(8) . . ?
C221 C222 H22C 120.3 . . ?
C223 C222 H22C 120.3 . . ?
C218 C223 C222 120.3(8) . . ?
C218 C223 H22D 119.8 . . ?
C222 C223 H22D 119.8 . . ?
C217 C224 H22E 109.5 . . ?
C217 C224 H22F 109.5 . . ?
H22E C224 H22F 109.5 . . ?
C217 C224 H22G 109.5 . . ?
H22E C224 H22G 109.5 . . ?
H22F C224 H22G 109.5 . . ?
N26 C225 C232 109.0(7) . . ?
N26 C225 C226 110.7(7) . . ?
C232 C225 C226 111.7(7) . . ?
N26 C225 H22H 108.4 . . ?
C232 C225 H22H 108.4 . . ?
C226 C225 H22H 108.4 . . ?
C231 C226 C227 119.8(9) . . ?
C231 C226 C225 120.8(7) . . ?
C227 C226 C225 119.3(9) . . ?
C226 C227 C228 117.9(11) . . ?
C226 C227 H22I 121.1 . . ?
C228 C227 H22I 121.1 . . ?
C229 C228 C227 122.2(10) . . ?
C229 C228 H22K 118.9 . . ?
C227 C228 H22K 118.9 . . ?
C228 C229 C230 119.8(13) . . ?
C228 C229 H22L 120.1 . . ?
C230 C229 H22L 120.1 . . ?
C229 C230 C231 119.9(13) . . ?
C229 C230 H23A 120.1 . . ?
C231 C230 H23A 120.1 . . ?
C226 C231 C230 120.4(9) . . ?
C226 C231 H23B 119.8 . . ?
C230 C231 H23B 119.8 . . ?
C225 C232 H23C 109.5 . . ?
C225 C232 H23D 109.5 . . ?
H23C C232 H23D 109.5 . . ?
C225 C232 H23E 109.5 . . ?
H23C C232 H23E 109.5 . . ?
H23D C232 H23E 109.5 . . ?
N27 C233 C234 110.8(5) . . ?
N27 C233 C240 108.8(5) . . ?
C234 C233 C240 112.2(5) . . ?
N27 C233 H23F 108.3 . . ?
C234 C233 H23F 108.3 . . ?
C240 C233 H23F 108.3 . . ?
C235 C234 C239 119.2(6) . . ?
C235 C234 C233 120.4(6) . . ?
C239 C234 C233 120.4(6) . . ?
C234 C235 C236 121.3(7) . . ?
C234 C235 H23G 119.4 . . ?
C236 C235 H23G 119.4 . . ?
C235 C236 C237 119.3(7) . . ?
C235 C236 H23H 120.4 . . ?
C237 C236 H23H 120.4 . . ?
C238 C237 C236 119.5(7) . . ?
C238 C237 H23I 120.2 . . ?
C236 C237 H23I 120.2 . . ?
C237 C238 C239 121.2(7) . . ?
C237 C238 H23J 119.4 . . ?
C239 C238 H23J 119.4 . . ?
C234 C239 C238 119.6(6) . . ?
C234 C239 H23K 120.2 . . ?
C238 C239 H23K 120.2 . . ?
C233 C240 H24A 109.5 . . ?
C233 C240 H24B 109.5 . . ?
H24A C240 H24B 109.5 . . ?
C233 C240 H24C 109.5 . . ?
H24A C240 H24C 109.5 . . ?
H24B C240 H24C 109.5 . . ?
N28 C241 C248 109.4(5) . . ?
N28 C241 C242 111.1(5) . . ?
C248 C241 C242 112.2(5) . . ?
N28 C241 H24D 108.0 . . ?
C248 C241 H24D 108.0 . . ?
C242 C241 H24D 108.0 . . ?
C243 C242 C247 118.7(6) . . ?
C243 C242 C241 121.1(6) . . ?
C247 C242 C241 120.1(6) . . ?
C242 C243 C244 121.3(7) . . ?
C242 C243 H24E 119.4 . . ?
C244 C243 H24E 119.4 . . ?
C243 C244 C245 119.6(7) . . ?
C243 C244 H24F 120.2 . . ?
C245 C244 H24F 120.2 . . ?
C246 C245 C244 119.9(7) . . ?
C246 C245 H24G 120.1 . . ?
C244 C245 H24G 120.1 . . ?
C245 C246 C247 120.5(7) . . ?
C245 C246 H24H 119.8 . . ?
C247 C246 H24H 119.8 . . ?
C246 C247 C242 120.1(7) . . ?
C246 C247 H24I 119.9 . . ?
C242 C247 H24I 119.9 . . ?
C241 C248 H24J 109.5 . . ?
C241 C248 H24K 109.5 . . ?
H24J C248 H24K 109.5 . . ?
C241 C248 H24L 109.5 . . ?
H24J C248 H24L 109.5 . . ?
H24K C248 H24L 109.5 . . ?
O32 Yb3 O34 140.77(15) . . ?
O32 Yb3 O33 82.70(15) . . ?
O34 Yb3 O33 83.05(16) . . ?
O32 Yb3 O31 83.70(14) . . ?
O34 Yb3 O31 85.29(15) . . ?
O33 Yb3 O31 141.71(15) . . ?
O32 Yb3 O31W 71.55(15) . . ?
O34 Yb3 O31W 69.33(15) . . ?
O33 Yb3 O31W 72.50(15) . . ?
O31 Yb3 O31W 69.26(14) . . ?
O32 Yb3 N31 133.35(16) . . ?
O34 Yb3 N31 74.30(16) . . ?
O33 Yb3 N31 141.88(16) . . ?
O31 Yb3 N31 67.09(15) . . ?
O31W Yb3 N31 124.35(14) . . ?
O32 Yb3 N33 73.82(15) . . ?
O34 Yb3 N33 132.04(16) . . ?
O33 Yb3 N33 67.67(16) . . ?
O31 Yb3 N33 140.42(15) . . ?
O31W Yb3 N33 129.55(14) . . ?
N31 Yb3 N33 106.10(15) . . ?
O32 Yb3 N32 67.75(15) . . ?
O34 Yb3 N32 142.74(16) . . ?
O33 Yb3 N32 131.94(16) . . ?
O31 Yb3 N32 73.38(15) . . ?
O31W Yb3 N32 126.69(15) . . ?
N31 Yb3 N32 69.38(16) . . ?
N33 Yb3 N32 68.10(15) . . ?
O32 Yb3 N34 141.47(15) . . ?
O34 Yb3 N34 67.02(15) . . ?
O33 Yb3 N34 74.52(15) . . ?
O31 Yb3 N34 132.49(15) . . ?
O31W Yb3 N34 127.43(15) . . ?
N31 Yb3 N34 68.56(16) . . ?
N33 Yb3 N34 68.94(15) . . ?
N32 Yb3 N34 105.81(15) . . ?
O32 Yb3 C314 75.25(15) . . ?
O34 Yb3 C314 99.72(16) . . ?
O33 Yb3 C314 18.98(16) . . ?
O31 Yb3 C314 152.36(15) . . ?
O31W Yb3 C314 86.97(15) . . ?
N31 Yb3 C314 140.50(16) . . ?
N33 Yb3 C314 49.04(16) . . ?
N32 Yb3 C314 113.42(16) . . ?
N34 Yb3 C314 73.19(15) . . ?
O32 Yb3 C312 19.08(15) . . ?
O34 Yb3 C312 150.53(16) . . ?
O33 Yb3 C312 100.45(16) . . ?
O31 Yb3 C312 73.85(15) . . ?
O31W Yb3 C312 83.72(15) . . ?
N31 Yb3 C312 114.40(16) . . ?
N33 Yb3 C312 74.59(16) . . ?
N32 Yb3 C312 49.69(15) . . ?
N34 Yb3 C312 142.29(15) . . ?
C314 Yb3 C312 90.21(16) . . ?
O32 Yb3 C316 150.30(15) . . ?
O34 Yb3 C316 18.99(16) . . ?
O33 Yb3 C316 74.58(16) . . ?
O31 Yb3 C316 102.42(15) . . ?
O31W Yb3 C316 83.38(15) . . ?
N31 Yb3 C316 74.21(16) . . ?
N33 Yb3 C316 113.32(16) . . ?
N32 Yb3 C316 141.94(15) . . ?
N34 Yb3 C316 48.73(15) . . ?
C314 Yb3 C316 88.06(16) . . ?
C312 Yb3 C316 167.05(15) . . ?
C310 O31 Yb3 123.8(4) . . ?
C312 O32 Yb3 125.0(4) . . ?
C314 O33 Yb3 124.0(4) . . ?
C316 O34 Yb3 124.6(4) . . ?
C309 N31 C301 110.9(5) . . ?
C309 N31 C308 109.4(5) . . ?
C301 N31 C308 108.5(5) . . ?
C309 N31 Yb3 106.5(3) . . ?
C301 N31 Yb3 110.0(3) . . ?
C308 N31 Yb3 111.6(3) . . ?
C303 N32 C302 109.1(5) . . ?
C303 N32 C311 109.9(5) . . ?
C302 N32 C311 109.9(5) . . ?
C303 N32 Yb3 112.0(3) . . ?
C302 N32 Yb3 110.6(3) . . ?
C311 N32 Yb3 105.3(3) . . ?
C313 N33 C304 109.1(5) . . ?
C313 N33 C305 110.1(5) . . ?
C304 N33 C305 108.5(5) . . ?
C313 N33 Yb3 106.3(3) . . ?
C304 N33 Yb3 111.9(4) . . ?
C305 N33 Yb3 110.9(3) . . ?
C315 N34 C306 110.0(5) . . ?
C315 N34 C307 109.9(5) . . ?
C306 N34 C307 108.0(4) . . ?
C315 N34 Yb3 106.2(3) . . ?
C306 N34 Yb3 111.2(3) . . ?
C307 N34 Yb3 111.5(4) . . ?
C310 N35 C317 122.8(5) . . ?
C310 N35 H35A 118.6 . . ?
C317 N35 H35A 118.6 . . ?
C312 N36 C325 121.2(5) . . ?
C312 N36 H36A 119.4 . . ?
C325 N36 H36A 119.4 . . ?
C314 N37 C333 120.6(5) . . ?
C314 N37 H37A 119.7 . . ?
C333 N37 H37A 119.7 . . ?
C316 N38 C341 121.3(5) . . ?
C316 N38 H38A 119.3 . . ?
C341 N38 H38A 119.3 . . ?
N31 C301 C302 113.3(5) . . ?
N31 C301 H30A 108.9 . . ?
C302 C301 H30A 108.9 . . ?
N31 C301 H30B 108.9 . . ?
C302 C301 H30B 108.9 . . ?
H30A C301 H30B 107.7 . . ?
N32 C302 C301 110.9(5) . . ?
N32 C302 H30C 109.5 . . ?
C301 C302 H30C 109.5 . . ?
N32 C302 H30D 109.5 . . ?
C301 C302 H30D 109.5 . . ?
H30C C302 H30D 108.0 . . ?
N32 C303 C304 112.1(5) . . ?
N32 C303 H30E 109.2 . . ?
C304 C303 H30E 109.2 . . ?
N32 C303 H30F 109.2 . . ?
C304 C303 H30F 109.2 . . ?
H30E C303 H30F 107.9 . . ?
N33 C304 C303 111.0(5) . . ?
N33 C304 H30G 109.4 . . ?
C303 C304 H30G 109.4 . . ?
N33 C304 H30H 109.4 . . ?
C303 C304 H30H 109.4 . . ?
H30G C304 H30H 108.0 . . ?
N33 C305 C306 112.8(5) . . ?
N33 C305 H30I 109.0 . . ?
C306 C305 H30I 109.0 . . ?
N33 C305 H30J 109.0 . . ?
C306 C305 H30J 109.0 . . ?
H30I C305 H30J 107.8 . . ?
N34 C306 C305 111.5(5) . . ?
N34 C306 H30K 109.3 . . ?
C305 C306 H30K 109.3 . . ?
N34 C306 H30L 109.3 . . ?
C305 C306 H30L 109.3 . . ?
H30K C306 H30L 108.0 . . ?
N34 C307 C308 112.2(5) . . ?
N34 C307 H30M 109.2 . . ?
C308 C307 H30M 109.2 . . ?
N34 C307 H30N 109.2 . . ?
C308 C307 H30N 109.2 . . ?
H30M C307 H30N 107.9 . . ?
N31 C308 C307 111.7(5) . . ?
N31 C308 H30O 109.3 . . ?
C307 C308 H30O 109.3 . . ?
N31 C308 H30P 109.3 . . ?
C307 C308 H30P 109.3 . . ?
H30O C308 H30P 107.9 . . ?
N31 C309 C310 110.4(5) . . ?
N31 C309 H30Q 109.6 . . ?
C310 C309 H30Q 109.6 . . ?
N31 C309 H30R 109.6 . . ?
C310 C309 H30R 109.6 . . ?
H30Q C309 H30R 108.1 . . ?
O31 C310 N35 121.4(6) . . ?
O31 C310 C309 119.5(5) . . ?
N35 C310 C309 119.0(5) . . ?
O31 C310 Yb3 36.8(3) . . ?
N35 C310 Yb3 158.2(4) . . ?
C309 C310 Yb3 82.8(3) . . ?
N32 C311 C312 111.3(5) . . ?
N32 C311 H31A 109.4 . . ?
C312 C311 H31A 109.4 . . ?
N32 C311 H31B 109.4 . . ?
C312 C311 H31B 109.4 . . ?
H31A C311 H31B 108.0 . . ?
O32 C312 N36 122.0(6) . . ?
O32 C312 C311 119.4(5) . . ?
N36 C312 C311 118.5(5) . . ?
O32 C312 Yb3 36.0(3) . . ?
N36 C312 Yb3 157.7(4) . . ?
C311 C312 Yb3 83.5(3) . . ?
N33 C313 C314 109.8(5) . . ?
N33 C313 H31C 109.7 . . ?
C314 C313 H31C 109.7 . . ?
N33 C313 H31D 109.7 . . ?
C314 C313 H31D 109.7 . . ?
H31C C313 H31D 108.2 . . ?
O33 C314 N37 123.5(6) . . ?
O33 C314 C313 120.6(5) . . ?
N37 C314 C313 115.8(5) . . ?
O33 C314 Yb3 37.0(3) . . ?
N37 C314 Yb3 160.1(4) . . ?
C313 C314 Yb3 83.9(3) . . ?
N34 C315 C316 110.5(5) . . ?
N34 C315 H31E 109.5 . . ?
C316 C315 H31E 109.5 . . ?
N34 C315 H31F 109.5 . . ?
C316 C315 H31F 109.5 . . ?
H31E C315 H31F 108.1 . . ?
O34 C316 N38 121.4(6) . . ?
O34 C316 C315 120.3(5) . . ?
N38 C316 C315 118.2(5) . . ?
O34 C316 Yb3 36.4(3) . . ?
N38 C316 Yb3 157.8(4) . . ?
C315 C316 Yb3 83.9(3) . . ?
N35 C317 C324 109.4(5) . . ?
N35 C317 C318 110.9(5) . . ?
C324 C317 C318 112.2(5) . . ?
N35 C317 H31G 108.1 . . ?
C324 C317 H31G 108.1 . . ?
C318 C317 H31G 108.1 . . ?
C319 C318 C323 118.6(6) . . ?
C319 C318 C317 119.5(6) . . ?
C323 C318 C317 121.8(6) . . ?
C318 C319 C320 120.7(7) . . ?
C318 C319 H31H 119.7 . . ?
C320 C319 H31H 119.7 . . ?
C319 C320 C321 119.8(7) . . ?
C319 C320 H32A 120.1 . . ?
C321 C320 H32A 120.1 . . ?
C322 C321 C320 119.1(7) . . ?
C322 C321 H32B 120.4 . . ?
C320 C321 H32B 120.4 . . ?
C321 C322 C323 121.1(7) . . ?
C321 C322 H32C 119.4 . . ?
C323 C322 H32C 119.4 . . ?
C322 C323 C318 120.6(6) . . ?
C322 C323 H32D 119.7 . . ?
C318 C323 H32D 119.7 . . ?
C317 C324 H32E 109.5 . . ?
C317 C324 H32F 109.5 . . ?
H32E C324 H32F 109.5 . . ?
C317 C324 H32G 109.5 . . ?
H32E C324 H32G 109.5 . . ?
H32F C324 H32G 109.5 . . ?
N36 C325 C326 111.6(5) . . ?
N36 C325 C332 108.2(5) . . ?
C326 C325 C332 112.2(5) . . ?
N36 C325 H32H 108.2 . . ?
C326 C325 H32H 108.2 . . ?
C332 C325 H32H 108.2 . . ?
C331 C326 C327 118.2(6) . . ?
C331 C326 C325 120.5(5) . . ?
C327 C326 C325 121.2(6) . . ?
C328 C327 C326 121.1(6) . . ?
C328 C327 H32I 119.4 . . ?
C326 C327 H32I 119.4 . . ?
C329 C328 C327 119.6(6) . . ?
C329 C328 H32J 120.2 . . ?
C327 C328 H32J 120.2 . . ?
C328 C329 C330 119.6(6) . . ?
C328 C329 H32K 120.2 . . ?
C330 C329 H32K 120.2 . . ?
C331 C330 C329 119.9(7) . . ?
C331 C330 H33A 120.1 . . ?
C329 C330 H33A 120.1 . . ?
C330 C331 C326 121.5(6) . . ?
C330 C331 H33B 119.3 . . ?
C326 C331 H33B 119.3 . . ?
C325 C332 H33C 109.5 . . ?
C325 C332 H33D 109.5 . . ?
H33C C332 H33D 109.5 . . ?
C325 C332 H33E 109.5 . . ?
H33C C332 H33E 109.5 . . ?
H33D C332 H33E 109.5 . . ?
N37 C333 C334 111.1(5) . . ?
N37 C333 C340 108.2(5) . . ?
C334 C333 C340 111.9(5) . . ?
N37 C333 H33F 108.5 . . ?
C334 C333 H33F 108.5 . . ?
C340 C333 H33F 108.5 . . ?
C335 C334 C339 119.9(7) . . ?
C335 C334 C333 121.8(6) . . ?
C339 C334 C333 118.3(6) . . ?
C334 C335 C336 120.4(7) . . ?
C334 C335 H33G 119.8 . . ?
C336 C335 H33G 119.8 . . ?
C335 C336 C337 119.0(8) . . ?
C335 C336 H33H 120.5 . . ?
C337 C336 H33H 120.5 . . ?
C338 C337 C336 120.1(7) . . ?
C338 C337 H33I 120.0 . . ?
C336 C337 H33I 120.0 . . ?
C337 C338 C339 120.2(7) . . ?
C337 C338 H33J 119.9 . . ?
C339 C338 H33J 119.9 . . ?
C334 C339 C338 120.2(7) . . ?
C334 C339 H33K 119.9 . . ?
C338 C339 H33K 119.9 . . ?
C333 C340 H34A 109.5 . . ?
C333 C340 H34B 109.5 . . ?
H34A C340 H34B 109.5 . . ?
C333 C340 H34C 109.5 . . ?
H34A C340 H34C 109.5 . . ?
H34B C340 H34C 109.5 . . ?
N38 C341 C342 110.5(5) . . ?
N38 C341 C348 108.9(5) . . ?
C342 C341 C348 112.1(5) . . ?
N38 C341 H34D 108.4 . . ?
C342 C341 H34D 108.4 . . ?
C348 C341 H34D 108.4 . . ?
C347 C342 C343 119.0(7) . . ?
C347 C342 C341 121.5(6) . . ?
C343 C342 C341 119.5(6) . . ?
C344 C343 C342 119.8(7) . . ?
C344 C343 H34E 120.1 . . ?
C342 C343 H34E 120.1 . . ?
C345 C344 C343 120.4(8) . . ?
C345 C344 H34F 119.8 . . ?
C343 C344 H34F 119.8 . . ?
C344 C345 C346 120.3(8) . . ?
C344 C345 H34G 119.8 . . ?
C346 C345 H34G 119.8 . . ?
C347 C346 C345 120.0(7) . . ?
C347 C346 H34H 120.0 . . ?
C345 C346 H34H 120.0 . . ?
C346 C347 C342 120.4(7) . . ?
C346 C347 H34I 119.8 . . ?
C342 C347 H34I 119.8 . . ?
C341 C348 H34J 109.5 . . ?
C341 C348 H34K 109.5 . . ?
H34J C348 H34K 109.5 . . ?
C341 C348 H34L 109.5 . . ?
H34J C348 H34L 109.5 . . ?
H34K C348 H34L 109.5 . . ?
O16W O20W Cl9 144.1(8) . . ?

loop_
_geom_bond_atom_site_label_1
_geom_bond_atom_site_label_2
_geom_bond_distance
_geom_bond_site_symmetry_2
_geom_bond_publ_flag
Yb1 O12 2.256(4) . ?
Yb1 O13 2.269(4) . ?
Yb1 O14 2.289(4) . ?
Yb1 O11 2.290(4) . ?
Yb1 O11W 2.408(4) . ?
Yb1 N14 2.596(5) . ?
Yb1 N11 2.598(5) . ?
Yb1 N13 2.624(5) . ?
Yb1 N12 2.676(5) . ?
Yb1 C114 3.163(6) . ?
Yb1 C110 3.163(6) . ?
Yb1 C112 3.177(6) . ?
O11 C110 1.255(7) . ?
O12 C112 1.268(7) . ?
O13 C114 1.275(7) . ?
O14 C116 1.261(8) . ?
N11 C109 1.478(8) . ?
N11 C101 1.487(8) . ?
N11 C108 1.505(8) . ?
N12 C111 1.475(8) . ?
N12 C102 1.486(8) . ?
N12 C103 1.494(8) . ?
N13 C113 1.476(9) . ?
N13 C105 1.489(9) . ?
N13 C104 1.507(8) . ?
N14 C106 1.487(8) . ?
N14 C115 1.488(8) . ?
N14 C107 1.509(8) . ?
N15 C110 1.328(8) . ?
N15 C117 1.475(9) . ?
N15 H15A 0.8800 . ?
N16 C112 1.321(8) . ?
N16 C125 1.458(9) . ?
N16 H16A 0.8800 . ?
N17 C114 1.322(8) . ?
N17 C133 1.477(8) . ?
N17 H17A 0.8800 . ?
N18 C116 1.311(8) . ?
N18 C141 1.464(9) . ?
N18 H18A 0.8800 . ?
C101 C102 1.525(9) . ?
C101 H10A 0.9900 . ?
C101 H10B 0.9900 . ?
C102 H10C 0.9900 . ?
C102 H10D 0.9900 . ?
C103 C104 1.510(10) . ?
C103 H10E 0.9900 . ?
C103 H10F 0.9900 . ?
C104 H10G 0.9900 . ?
C104 H10H 0.9900 . ?
C105 C106 1.518(10) . ?
C105 H10I 0.9900 . ?
C105 H10J 0.9900 . ?
C106 H10K 0.9900 . ?
C106 H10L 0.9900 . ?
C107 C108 1.498(10) . ?
C107 H10M 0.9900 . ?
C107 H10N 0.9900 . ?
C108 H10O 0.9900 . ?
C108 H10P 0.9900 . ?
C109 C110 1.513(10) . ?
C109 H10Q 0.9900 . ?
C109 H10R 0.9900 . ?
C111 C112 1.494(9) . ?
C111 H11A 0.9900 . ?
C111 H11B 0.9900 . ?
C113 C114 1.494(8) . ?
C113 H11C 0.9900 . ?
C113 H11D 0.9900 . ?
C115 C116 1.515(9) . ?
C115 H11E 0.9900 . ?
C115 H11F 0.9900 . ?
C117 C124 1.524(10) . ?
C117 C118 1.529(11) . ?
C117 H11G 1.0000 . ?
C118 C123 1.384(12) . ?
C118 C119 1.390(11) . ?
C119 C120 1.374(15) . ?
C119 H11H 0.9500 . ?
C120 C121 1.391(18) . ?
C120 H12A 0.9500 . ?
C121 C122 1.399(17) . ?
C121 H12B 0.9500 . ?
C122 C123 1.394(12) . ?
C122 H12C 0.9500 . ?
C123 H12D 0.9500 . ?
C124 H12E 0.9800 . ?
C124 H12F 0.9800 . ?
C124 H12R 0.9800 . ?
C125 C126 1.525(10) . ?
C125 C132 1.539(10) . ?
C125 H12G 1.0000 . ?
C126 C131 1.379(11) . ?
C126 C127 1.403(11) . ?
C127 C128 1.412(13) . ?
C127 H12H 0.9500 . ?
C128 C129 1.339(14) . ?
C128 H12I 0.9500 . ?
C129 C130 1.384(13) . ?
C129 H12J 0.9500 . ?
C130 C131 1.399(11) . ?
C130 H13A 0.9500 . ?
C131 H13B 0.9500 . ?
C132 H13C 0.9800 . ?
C132 H13D 0.9800 . ?
C132 H13E 0.9800 . ?
C133 C134 1.513(10) . ?
C133 C140 1.531(9) . ?
C133 H13F 1.0000 . ?
C134 C135 1.385(10) . ?
C134 C139 1.389(10) . ?
C135 C136 1.398(11) . ?
C135 H13G 0.9500 . ?
C136 C137 1.350(12) . ?
C136 H13H 0.9500 . ?
C137 C138 1.400(12) . ?
C137 H13I 0.9500 . ?
C138 C139 1.386(10) . ?
C138 H13J 0.9500 . ?
C139 H13K 0.9500 . ?
C140 H14A 0.9800 . ?
C140 H14B 0.9800 . ?
C140 H14C 0.9800 . ?
C141 C42A 1.440(11) . ?
C141 C148 1.530(10) . ?
C141 C142 1.626(12) . ?
C141 H14D 1.0000 . ?
C142 C143 1.3900 . ?
C142 C147 1.3900 . ?
C143 C144 1.3900 . ?
C143 H14E 0.9500 . ?
C144 C145 1.3900 . ?
C144 H14F 0.9500 . ?
C145 C146 1.3900 . ?
C145 H14G 0.9500 . ?
C146 C147 1.3900 . ?
C146 H14H 0.9500 . ?
C147 H14I 0.9500 . ?
C42A C43A 1.3900 . ?
C42A C47A 1.3900 . ?
C43A C44A 1.3900 . ?
C43A H43A 0.9500 . ?
C44A C45A 1.3900 . ?
C44A H44A 0.9500 . ?
C45A C46A 1.3900 . ?
C45A H45A 0.9500 . ?
C46A C47A 1.3900 . ?
C46A H46A 0.9500 . ?
C47A H47A 0.9500 . ?
C148 H14J 0.9800 . ?
C148 H14K 0.9800 . ?
C148 H14L 0.9800 . ?
Yb2 O24 2.261(5) . ?
Yb2 O22 2.272(4) . ?
Yb2 O21 2.278(4) . ?
Yb2 O23 2.302(4) . ?
Yb2 O29W 2.388(4) . ?
Yb2 N24 2.614(6) . ?
Yb2 N23 2.616(5) . ?
Yb2 N22 2.617(5) . ?
Yb2 N21 2.630(5) . ?
Yb2 C216 3.161(6) . ?
Yb2 C212 3.166(6) . ?
Yb2 C214 3.184(6) . ?
O21 C210 1.259(7) . ?
O22 C212 1.262(8) . ?
O23 C214 1.253(7) . ?
O24 C216 1.268(7) . ?
N21 C201 1.458(8) . ?
N21 C209 1.489(8) . ?
N21 C208 1.490(8) . ?
N22 C202 1.483(8) . ?
N22 C211 1.492(8) . ?
N22 C203 1.494(8) . ?
N23 C204 1.475(8) . ?
N23 C213 1.484(9) . ?
N23 C205 1.506(9) . ?
N24 C206 1.481(8) . ?
N24 C215 1.505(9) . ?
N24 C207 1.508(9) . ?
N25 C210 1.310(8) . ?
N25 C217 1.470(8) . ?
N25 H25A 0.8800 . ?
N26 C212 1.303(8) . ?
N26 C225 1.471(9) . ?
N26 H26A 0.8800 . ?
N27 C214 1.316(8) . ?
N27 C233 1.485(8) . ?
N27 H27A 0.8800 . ?
N28 C216 1.320(9) . ?
N28 C241 1.473(8) . ?
N28 H28A 0.8800 . ?
C201 C202 1.524(10) . ?
C201 H20A 0.9900 . ?
C201 H20B 0.9900 . ?
C202 H20C 0.9900 . ?
C202 H20D 0.9900 . ?
C203 C204 1.514(10) . ?
C203 H20E 0.9900 . ?
C203 H20F 0.9900 . ?
C204 H20G 0.9900 . ?
C204 H20H 0.9900 . ?
C205 C206 1.517(10) . ?
C205 H20I 0.9900 . ?
C205 H20J 0.9900 . ?
C206 H20K 0.9900 . ?
C206 H20L 0.9900 . ?
C207 C208 1.493(10) . ?
C207 H20M 0.9900 . ?
C207 H20N 0.9900 . ?
C208 H20O 0.9900 . ?
C208 H20P 0.9900 . ?
C209 C210 1.508(9) . ?
C209 H20Q 0.9900 . ?
C209 H20R 0.9900 . ?
C211 C212 1.500(9) . ?
C211 H21A 0.9900 . ?
C211 H21B 0.9900 . ?
C213 C214 1.505(9) . ?
C213 H21C 0.9900 . ?
C213 H21D 0.9900 . ?
C215 C216 1.499(10) . ?
C215 H21E 0.9900 . ?
C215 H21F 0.9900 . ?
C217 C218 1.506(10) . ?
C217 C224 1.523(9) . ?
C217 H21G 1.0000 . ?
C218 C223 1.384(10) . ?
C218 C219 1.385(11) . ?
C219 C220 1.382(13) . ?
C219 H21H 0.9500 . ?
C220 C221 1.375(16) . ?
C220 H22A 0.9500 . ?
C221 C222 1.380(15) . ?
C221 H22B 0.9500 . ?
C222 C223 1.402(12) . ?
C222 H22C 0.9500 . ?
C223 H22D 0.9500 . ?
C224 H22E 0.9800 . ?
C224 H22F 0.9800 . ?
C224 H22G 0.9800 . ?
C225 C232 1.522(11) . ?
C225 C226 1.530(13) . ?
C225 H22H 1.0000 . ?
C226 C231 1.361(14) . ?
C226 C227 1.402(12) . ?
C227 C228 1.424(17) . ?
C227 H22I 0.9500 . ?
C228 C229 1.320(19) . ?
C228 H22K 0.9500 . ?
C229 C230 1.390(18) . ?
C229 H22L 0.9500 . ?
C230 C231 1.406(13) . ?
C230 H23A 0.9500 . ?
C231 H23B 0.9500 . ?
C232 H23C 0.9800 . ?
C232 H23D 0.9800 . ?
C232 H23E 0.9800 . ?
C233 C234 1.509(9) . ?
C233 C240 1.525(9) . ?
C233 H23F 1.0000 . ?
C234 C235 1.389(9) . ?
C234 C239 1.392(9) . ?
C235 C236 1.391(10) . ?
C235 H23G 0.9500 . ?
C236 C237 1.407(11) . ?
C236 H23H 0.9500 . ?
C237 C238 1.370(11) . ?
C237 H23I 0.9500 . ?
C238 C239 1.403(11) . ?
C238 H23J 0.9500 . ?
C239 H23K 0.9500 . ?
C240 H24A 0.9800 . ?
C240 H24B 0.9800 . ?
C240 H24C 0.9800 . ?
C241 C248 1.528(9) . ?
C241 C242 1.529(9) . ?
C241 H24D 1.0000 . ?
C242 C243 1.386(10) . ?
C242 C247 1.407(9) . ?
C243 C244 1.390(10) . ?
C243 H24E 0.9500 . ?
C244 C245 1.397(11) . ?
C244 H24F 0.9500 . ?
C245 C246 1.379(12) . ?
C245 H24G 0.9500 . ?
C246 C247 1.394(10) . ?
C246 H24H 0.9500 . ?
C247 H24I 0.9500 . ?
C248 H24J 0.9800 . ?
C248 H24K 0.9800 . ?
C248 H24L 0.9800 . ?
Yb3 O32 2.265(4) . ?
Yb3 O34 2.286(4) . ?
Yb3 O33 2.289(4) . ?
Yb3 O31 2.293(4) . ?
Yb3 O31W 2.448(4) . ?
Yb3 N31 2.611(5) . ?
Yb3 N33 2.616(5) . ?
Yb3 N32 2.623(5) . ?
Yb3 N34 2.633(5) . ?
Yb3 C314 3.154(6) . ?
Yb3 C312 3.162(6) . ?
Yb3 C316 3.170(6) . ?
O31 C310 1.271(7) . ?
O32 C312 1.261(8) . ?
O33 C314 1.238(8) . ?
O34 C316 1.253(8) . ?
N31 C309 1.465(7) . ?
N31 C301 1.497(8) . ?
N31 C308 1.499(8) . ?
N32 C303 1.490(7) . ?
N32 C302 1.490(7) . ?
N32 C311 1.496(7) . ?
N33 C313 1.481(7) . ?
N33 C304 1.485(8) . ?
N33 C305 1.501(8) . ?
N34 C315 1.478(7) . ?
N34 C306 1.489(7) . ?
N34 C307 1.497(8) . ?
N35 C310 1.321(8) . ?
N35 C317 1.452(8) . ?
N35 H35A 0.8800 . ?
N36 C312 1.319(8) . ?
N36 C325 1.475(7) . ?
N36 H36A 0.8800 . ?
N37 C314 1.330(8) . ?
N37 C333 1.472(8) . ?
N37 H37A 0.8800 . ?
N38 C316 1.322(8) . ?
N38 C341 1.471(8) . ?
N38 H38A 0.8800 . ?
C301 C302 1.514(8) . ?
C301 H30A 0.9900 . ?
C301 H30B 0.9900 . ?
C302 H30C 0.9900 . ?
C302 H30D 0.9900 . ?
C303 C304 1.515(8) . ?
C303 H30E 0.9900 . ?
C303 H30F 0.9900 . ?
C304 H30G 0.9900 . ?
C304 H30H 0.9900 . ?
C305 C306 1.517(9) . ?
C305 H30I 0.9900 . ?
C305 H30J 0.9900 . ?
C306 H30K 0.9900 . ?
C306 H30L 0.9900 . ?
C307 C308 1.508(8) . ?
C307 H30M 0.9900 . ?
C307 H30N 0.9900 . ?
C308 H30O 0.9900 . ?
C308 H30P 0.9900 . ?
C309 C310 1.492(8) . ?
C309 H30Q 0.9900 . ?
C309 H30R 0.9900 . ?
C311 C312 1.507(8) . ?
C311 H31A 0.9900 . ?
C311 H31B 0.9900 . ?
C313 C314 1.507(9) . ?
C313 H31C 0.9900 . ?
C313 H31D 0.9900 . ?
C315 C316 1.495(8) . ?
C315 H31E 0.9900 . ?
C315 H31F 0.9900 . ?
C317 C324 1.514(9) . ?
C317 C318 1.539(9) . ?
C317 H31G 1.0000 . ?
C318 C319 1.389(9) . ?
C318 C323 1.391(9) . ?
C319 C320 1.390(11) . ?
C319 H31H 0.9500 . ?
C320 C321 1.401(12) . ?
C320 H32A 0.9500 . ?
C321 C322 1.369(11) . ?
C321 H32B 0.9500 . ?
C322 C323 1.380(10) . ?
C322 H32C 0.9500 . ?
C323 H32D 0.9500 . ?
C324 H32E 0.9800 . ?
C324 H32F 0.9800 . ?
C324 H32G 0.9800 . ?
C325 C326 1.509(8) . ?
C325 C332 1.538(9) . ?
C325 H32H 1.0000 . ?
C326 C331 1.389(9) . ?
C326 C327 1.404(8) . ?
C327 C328 1.397(9) . ?
C327 H32I 0.9500 . ?
C328 C329 1.396(10) . ?
C328 H32J 0.9500 . ?
C329 C330 1.402(10) . ?
C329 H32K 0.9500 . ?
C330 C331 1.388(10) . ?
C330 H33A 0.9500 . ?
C331 H33B 0.9500 . ?
C332 H33C 0.9800 . ?
C332 H33D 0.9800 . ?
C332 H33E 0.9800 . ?
C333 C334 1.517(9) . ?
C333 C340 1.524(9) . ?
C333 H33F 1.0000 . ?
C334 C335 1.388(10) . ?
C334 C339 1.391(9) . ?
C335 C336 1.406(10) . ?
C335 H33G 0.9500 . ?
C336 C337 1.412(12) . ?
C336 H33H 0.9500 . ?
C337 C338 1.382(13) . ?
C337 H33I 0.9500 . ?
C338 C339 1.399(11) . ?
C338 H33J 0.9500 . ?
C339 H33K 0.9500 . ?
C340 H34A 0.9800 . ?
C340 H34B 0.9800 . ?
C340 H34C 0.9800 . ?
C341 C342 1.511(9) . ?
C341 C348 1.531(9) . ?
C341 H34D 1.0000 . ?
C342 C347 1.396(10) . ?
C342 C343 1.400(10) . ?
C343 C344 1.381(12) . ?
C343 H34E 0.9500 . ?
C344 C345 1.371(13) . ?
C344 H34F 0.9500 . ?
C345 C346 1.384(12) . ?
C345 H34G 0.9500 . ?
C346 C347 1.372(10) . ?
C346 H34H 0.9500 . ?
C347 H34I 0.9500 . ?
C348 H34J 0.9800 . ?
C348 H34K 0.9800 . ?
C348 H34L 0.9800 . ?
Cl8 O21W 0.676(9) . ?
Cl9 O20W 2.106(8) . ?
O16W O20W 1.045(12) . ?
O17W O18W 1.378(16) . ?

loop_
_geom_torsion_atom_site_label_1
_geom_torsion_atom_site_label_2
_geom_torsion_atom_site_label_3
_geom_torsion_atom_site_label_4
_geom_torsion
_geom_torsion_site_symmetry_1
_geom_torsion_site_symmetry_2
_geom_torsion_site_symmetry_3
_geom_torsion_site_symmetry_4
_geom_torsion_publ_flag
O12 Yb1 O11 C110 156.9(5) . . . . ?
O13 Yb1 O11 C110 -136.3(4) . . . . ?
O14 Yb1 O11 C110 -59.2(5) . . . . ?
O11W Yb1 O11 C110 -129.1(5) . . . . ?
N14 Yb1 O11 C110 -5.8(6) . . . . ?
N11 Yb1 O11 C110 14.6(5) . . . . ?
N13 Yb1 O11 C110 103.3(5) . . . . ?
N12 Yb1 O11 C110 88.7(5) . . . . ?
C114 Yb1 O11 C110 -169.0(4) . . . . ?
C112 Yb1 O11 C110 140.1(5) . . . . ?
O13 Yb1 O12 C112 155.5(5) . . . . ?
O14 Yb1 O12 C112 -132.1(5) . . . . ?
O11 Yb1 O12 C112 -58.8(5) . . . . ?
O11W Yb1 O12 C112 -132.1(5) . . . . ?
N14 Yb1 O12 C112 101.2(5) . . . . ?
N11 Yb1 O12 C112 -10.2(6) . . . . ?
N13 Yb1 O12 C112 87.0(5) . . . . ?
N12 Yb1 O12 C112 15.3(5) . . . . ?
C114 Yb1 O12 C112 137.7(5) . . . . ?
C110 Yb1 O12 C112 -51.3(5) . . . . ?
O12 Yb1 O13 C114 -62.0(5) . . . . ?
O14 Yb1 O13 C114 154.1(5) . . . . ?
O11 Yb1 O13 C114 -127.9(5) . . . . ?
O11W Yb1 O13 C114 -135.1(5) . . . . ?
N14 Yb1 O13 C114 86.5(5) . . . . ?
N11 Yb1 O13 C114 100.1(5) . . . . ?
N13 Yb1 O13 C114 13.3(5) . . . . ?
N12 Yb1 O13 C114 -10.8(6) . . . . ?
C110 Yb1 O13 C114 -158.6(4) . . . . ?
C112 Yb1 O13 C114 -54.2(5) . . . . ?
O12 Yb1 O14 C116 -129.9(5) . . . . ?
O13 Yb1 O14 C116 -57.8(5) . . . . ?
O11 Yb1 O14 C116 158.8(5) . . . . ?
O11W Yb1 O14 C116 -130.0(5) . . . . ?
N14 Yb1 O14 C116 17.4(5) . . . . ?
N11 Yb1 O14 C116 91.7(5) . . . . ?
N13 Yb1 O14 C116 -5.3(6) . . . . ?
N12 Yb1 O14 C116 103.6(5) . . . . ?
C114 Yb1 O14 C116 -49.2(5) . . . . ?
C110 Yb1 O14 C116 141.9(5) . . . . ?
C112 Yb1 O14 C116 -159.9(4) . . . . ?
O12 Yb1 N11 C109 -82.3(4) . . . . ?
O13 Yb1 N11 C109 121.6(4) . . . . ?
O14 Yb1 N11 C109 64.7(4) . . . . ?
O11 Yb1 N11 C109 -29.0(4) . . . . ?
O11W Yb1 N11 C109 14.6(4) . . . . ?
N14 Yb1 N11 C109 135.6(4) . . . . ?
N13 Yb1 N11 C109 -164.7(4) . . . . ?
N12 Yb1 N11 C109 -107.4(4) . . . . ?
C114 Yb1 N11 C109 153.9(3) . . . . ?
C110 Yb1 N11 C109 -22.6(3) . . . . ?
C112 Yb1 N11 C109 -85.9(4) . . . . ?
O12 Yb1 N11 C101 38.4(5) . . . . ?
O13 Yb1 N11 C101 -117.6(4) . . . . ?
O14 Yb1 N11 C101 -174.6(4) . . . . ?
O11 Yb1 N11 C101 91.7(4) . . . . ?
O11W Yb1 N11 C101 135.3(4) . . . . ?
N14 Yb1 N11 C101 -103.7(4) . . . . ?
N13 Yb1 N11 C101 -44.0(4) . . . . ?
N12 Yb1 N11 C101 13.3(4) . . . . ?
C114 Yb1 N11 C101 -85.4(4) . . . . ?
C110 Yb1 N11 C101 98.1(4) . . . . ?
C112 Yb1 N11 C101 34.8(4) . . . . ?
O12 Yb1 N11 C108 159.8(4) . . . . ?
O13 Yb1 N11 C108 3.8(6) . . . . ?
O14 Yb1 N11 C108 -53.1(4) . . . . ?
O11 Yb1 N11 C108 -146.8(5) . . . . ?
O11W Yb1 N11 C108 -103.3(4) . . . . ?
N14 Yb1 N11 C108 17.8(4) . . . . ?
N13 Yb1 N11 C108 77.5(4) . . . . ?
N12 Yb1 N11 C108 134.7(5) . . . . ?
C114 Yb1 N11 C108 36.0(5) . . . . ?
C110 Yb1 N11 C108 -140.5(5) . . . . ?
C112 Yb1 N11 C108 156.3(4) . . . . ?
O12 Yb1 N12 C111 -23.5(4) . . . . ?
O13 Yb1 N12 C111 -81.0(4) . . . . ?
O14 Yb1 N12 C111 123.8(4) . . . . ?
O11 Yb1 N12 C111 64.2(4) . . . . ?
O11W Yb1 N12 C111 16.9(5) . . . . ?
N14 Yb1 N12 C111 -163.6(4) . . . . ?
N11 Yb1 N12 C111 136.1(4) . . . . ?
N13 Yb1 N12 C111 -105.2(4) . . . . ?
C114 Yb1 N12 C111 -84.9(4) . . . . ?
C110 Yb1 N12 C111 84.5(4) . . . . ?
C112 Yb1 N12 C111 -17.0(4) . . . . ?
O12 Yb1 N12 C102 -144.6(4) . . . . ?
O13 Yb1 N12 C102 157.9(4) . . . . ?
O14 Yb1 N12 C102 2.7(6) . . . . ?
O11 Yb1 N12 C102 -56.9(4) . . . . ?
O11W Yb1 N12 C102 -104.2(4) . . . . ?
N14 Yb1 N12 C102 75.3(4) . . . . ?
N11 Yb1 N12 C102 15.0(4) . . . . ?
N13 Yb1 N12 C102 133.7(5) . . . . ?
C114 Yb1 N12 C102 154.0(4) . . . . ?
C110 Yb1 N12 C102 -36.6(4) . . . . ?
C112 Yb1 N12 C102 -138.1(5) . . . . ?
O12 Yb1 N12 C103 95.9(5) . . . . ?
O13 Yb1 N12 C103 38.3(5) . . . . ?
O14 Yb1 N12 C103 -116.8(5) . . . . ?
O11 Yb1 N12 C103 -176.4(5) . . . . ?
O11W Yb1 N12 C103 136.3(4) . . . . ?
N14 Yb1 N12 C103 -44.2(5) . . . . ?
N11 Yb1 N12 C103 -104.5(5) . . . . ?
N13 Yb1 N12 C103 14.2(4) . . . . ?
C114 Yb1 N12 C103 34.5(5) . . . . ?
C110 Yb1 N12 C103 -156.2(5) . . . . ?
C112 Yb1 N12 C103 102.4(5) . . . . ?
O12 Yb1 N13 C113 64.7(4) . . . . ?
O13 Yb1 N13 C113 -24.9(4) . . . . ?
O14 Yb1 N13 C113 -83.5(5) . . . . ?
O11 Yb1 N13 C113 120.5(4) . . . . ?
O11W Yb1 N13 C113 14.7(5) . . . . ?
N14 Yb1 N13 C113 -105.9(4) . . . . ?
N11 Yb1 N13 C113 -166.1(4) . . . . ?
N12 Yb1 N13 C113 135.6(4) . . . . ?
C114 Yb1 N13 C113 -19.0(4) . . . . ?
C110 Yb1 N13 C113 149.6(4) . . . . ?
C112 Yb1 N13 C113 84.2(4) . . . . ?
O12 Yb1 N13 C105 -175.8(4) . . . . ?
O13 Yb1 N13 C105 94.6(4) . . . . ?
O14 Yb1 N13 C105 36.0(5) . . . . ?
O11 Yb1 N13 C105 -120.0(4) . . . . ?
O11W Yb1 N13 C105 134.1(4) . . . . ?
N14 Yb1 N13 C105 13.6(4) . . . . ?
N11 Yb1 N13 C105 -46.7(4) . . . . ?
N12 Yb1 N13 C105 -105.0(4) . . . . ?
C114 Yb1 N13 C105 100.4(5) . . . . ?
C110 Yb1 N13 C105 -90.9(5) . . . . ?
C112 Yb1 N13 C105 -156.3(4) . . . . ?
O12 Yb1 N13 C104 -55.4(4) . . . . ?
O13 Yb1 N13 C104 -145.0(5) . . . . ?
O14 Yb1 N13 C104 156.4(4) . . . . ?
O11 Yb1 N13 C104 0.4(6) . . . . ?
O11W Yb1 N13 C104 -105.4(5) . . . . ?
N14 Yb1 N13 C104 134.0(5) . . . . ?
N11 Yb1 N13 C104 73.8(5) . . . . ?
N12 Yb1 N13 C104 15.5(4) . . . . ?
C114 Yb1 N13 C104 -139.1(5) . . . . ?
C110 Yb1 N13 C104 29.5(6) . . . . ?
C112 Yb1 N13 C104 -35.9(4) . . . . ?
O12 Yb1 N14 C106 1.0(5) . . . . ?
O13 Yb1 N14 C106 -56.0(4) . . . . ?
O14 Yb1 N14 C106 -146.6(4) . . . . ?
O11 Yb1 N14 C106 152.8(4) . . . . ?
O11W Yb1 N14 C106 -107.5(4) . . . . ?
N11 Yb1 N14 C106 132.7(4) . . . . ?
N13 Yb1 N14 C106 15.6(4) . . . . ?
N12 Yb1 N14 C106 72.9(4) . . . . ?
C114 Yb1 N14 C106 -35.7(4) . . . . ?
C110 Yb1 N14 C106 150.6(4) . . . . ?
C112 Yb1 N14 C106 31.4(5) . . . . ?
O12 Yb1 N14 C115 119.5(4) . . . . ?
O13 Yb1 N14 C115 62.6(4) . . . . ?
O14 Yb1 N14 C115 -28.0(4) . . . . ?
O11 Yb1 N14 C115 -88.7(4) . . . . ?
O11W Yb1 N14 C115 11.0(5) . . . . ?
N11 Yb1 N14 C115 -108.7(4) . . . . ?
N13 Yb1 N14 C115 134.2(4) . . . . ?
N12 Yb1 N14 C115 -168.5(4) . . . . ?
C114 Yb1 N14 C115 82.9(4) . . . . ?
C110 Yb1 N14 C115 -90.8(4) . . . . ?
C112 Yb1 N14 C115 149.9(4) . . . . ?
O12 Yb1 N14 C107 -121.4(4) . . . . ?
O13 Yb1 N14 C107 -178.4(5) . . . . ?
O14 Yb1 N14 C107 91.0(4) . . . . ?
O11 Yb1 N14 C107 30.3(5) . . . . ?
O11W Yb1 N14 C107 130.1(4) . . . . ?
N11 Yb1 N14 C107 10.3(4) . . . . ?
N13 Yb1 N14 C107 -106.8(4) . . . . ?
N12 Yb1 N14 C107 -49.5(5) . . . . ?
C114 Yb1 N14 C107 -158.1(5) . . . . ?
C110 Yb1 N14 C107 28.2(5) . . . . ?
C112 Yb1 N14 C107 -91.0(5) . . . . ?
C109 N11 C101 C102 77.1(7) . . . . ?
C108 N11 C101 C102 -163.7(6) . . . . ?
Yb1 N11 C101 C102 -41.1(6) . . . . ?
C111 N12 C102 C101 -159.9(5) . . . . ?
C103 N12 C102 C101 80.0(7) . . . . ?
Yb1 N12 C102 C101 -41.9(6) . . . . ?
N11 C101 C102 N12 57.9(7) . . . . ?
C111 N12 C103 C104 74.7(7) . . . . ?
C102 N12 C103 C104 -163.8(6) . . . . ?
Yb1 N12 C103 C104 -43.0(7) . . . . ?
C113 N13 C104 C103 -163.1(6) . . . . ?
C105 N13 C104 C103 77.7(7) . . . . ?
Yb1 N13 C104 C103 -44.2(7) . . . . ?
N12 C103 C104 N13 59.1(8) . . . . ?
C113 N13 C105 C106 75.3(7) . . . . ?
C104 N13 C105 C106 -165.9(6) . . . . ?
Yb1 N13 C105 C106 -42.3(7) . . . . ?
C115 N14 C106 C105 -161.0(5) . . . . ?
C107 N14 C106 C105 80.1(7) . . . . ?
Yb1 N14 C106 C105 -43.1(6) . . . . ?
N13 C105 C106 N14 58.9(8) . . . . ?
C106 N14 C107 C108 -163.2(6) . . . . ?
C115 N14 C107 C108 78.7(7) . . . . ?
Yb1 N14 C107 C108 -39.1(7) . . . . ?
N14 C107 C108 N11 58.0(8) . . . . ?
C109 N11 C108 C107 -161.3(5) . . . . ?
C101 N11 C108 C107 78.5(7) . . . . ?
Yb1 N11 C108 C107 -44.9(6) . . . . ?
C101 N11 C109 C110 -82.2(6) . . . . ?
C108 N11 C109 C110 158.7(5) . . . . ?
Yb1 N11 C109 C110 39.6(5) . . . . ?
Yb1 O11 C110 N15 -178.6(4) . . . . ?
Yb1 O11 C110 C109 3.8(8) . . . . ?
C117 N15 C110 O11 1.5(10) . . . . ?
C117 N15 C110 C109 179.1(6) . . . . ?
C117 N15 C110 Yb1 -0.8(16) . . . . ?
N11 C109 C110 O11 -32.7(8) . . . . ?
N11 C109 C110 N15 149.6(6) . . . . ?
N11 C109 C110 Yb1 -30.4(4) . . . . ?
O12 Yb1 C110 O11 -23.0(5) . . . . ?
O13 Yb1 C110 O11 70.0(6) . . . . ?
O14 Yb1 C110 O11 118.5(5) . . . . ?
O11W Yb1 C110 O11 47.7(5) . . . . ?
N14 Yb1 C110 O11 175.4(4) . . . . ?
N11 Yb1 C110 O11 -162.0(6) . . . . ?
N13 Yb1 C110 O11 -98.6(5) . . . . ?
N12 Yb1 C110 O11 -85.0(5) . . . . ?
C114 Yb1 C110 O11 29.6(11) . . . . ?
C112 Yb1 C110 O11 -37.6(5) . . . . ?
O12 Yb1 C110 N15 -19.8(13) . . . . ?
O13 Yb1 C110 N15 73.2(13) . . . . ?
O14 Yb1 C110 N15 121.7(13) . . . . ?
O11 Yb1 C110 N15 3.2(11) . . . . ?
O11W Yb1 C110 N15 50.9(13) . . . . ?
N14 Yb1 C110 N15 178.7(12) . . . . ?
N11 Yb1 C110 N15 -158.7(13) . . . . ?
N13 Yb1 C110 N15 -95.3(13) . . . . ?
N12 Yb1 C110 N15 -81.8(13) . . . . ?
C114 Yb1 C110 N15 32.9(18) . . . . ?
C112 Yb1 C110 N15 -34.3(13) . . . . ?
O12 Yb1 C110 C109 160.3(4) . . . . ?
O13 Yb1 C110 C109 -106.7(5) . . . . ?
O14 Yb1 C110 C109 -58.2(4) . . . . ?
O11 Yb1 C110 C109 -176.7(7) . . . . ?
O11W Yb1 C110 C109 -129.1(4) . . . . ?
N14 Yb1 C110 C109 -1.3(4) . . . . ?
N11 Yb1 C110 C109 21.3(3) . . . . ?
N13 Yb1 C110 C109 84.7(4) . . . . ?
N12 Yb1 C110 C109 98.3(4) . . . . ?
C114 Yb1 C110 C109 -147.1(8) . . . . ?
C112 Yb1 C110 C109 145.7(4) . . . . ?
C102 N12 C111 C112 150.1(5) . . . . ?
C103 N12 C111 C112 -90.7(6) . . . . ?
Yb1 N12 C111 C112 30.1(6) . . . . ?
Yb1 O12 C112 N16 175.2(4) . . . . ?
Yb1 O12 C112 C111 -3.1(8) . . . . ?
C125 N16 C112 O12 -8.1(9) . . . . ?
C125 N16 C112 C111 170.3(6) . . . . ?
C125 N16 C112 Yb1 -1.8(14) . . . . ?
N12 C111 C112 O12 -22.2(8) . . . . ?
N12 C111 C112 N16 159.4(6) . . . . ?
N12 C111 C112 Yb1 -24.0(5) . . . . ?
O13 Yb1 C112 O12 -24.8(5) . . . . ?
O14 Yb1 C112 O12 73.2(6) . . . . ?
O11 Yb1 C112 O12 117.2(5) . . . . ?
O11W Yb1 C112 O12 45.1(5) . . . . ?
N14 Yb1 C112 O12 -102.8(5) . . . . ?
N11 Yb1 C112 O12 171.7(5) . . . . ?
N13 Yb1 C112 O12 -87.6(5) . . . . ?
N12 Yb1 C112 O12 -161.2(6) . . . . ?
C114 Yb1 C112 O12 -40.5(5) . . . . ?
C110 Yb1 C112 O12 129.4(5) . . . . ?
O12 Yb1 C112 N16 -9.5(8) . . . . ?
O13 Yb1 C112 N16 -34.3(10) . . . . ?
O14 Yb1 C112 N16 63.7(11) . . . . ?
O11 Yb1 C112 N16 107.7(10) . . . . ?
O11W Yb1 C112 N16 35.6(10) . . . . ?
N14 Yb1 C112 N16 -112.3(10) . . . . ?
N11 Yb1 C112 N16 162.1(10) . . . . ?
N13 Yb1 C112 N16 -97.1(10) . . . . ?
N12 Yb1 C112 N16 -170.7(11) . . . . ?
C114 Yb1 C112 N16 -50.1(10) . . . . ?
C110 Yb1 C112 N16 119.9(10) . . . . ?
O12 Yb1 C112 C111 177.3(7) . . . . ?
O13 Yb1 C112 C111 152.5(3) . . . . ?
O14 Yb1 C112 C111 -109.5(4) . . . . ?
O11 Yb1 C112 C111 -65.5(4) . . . . ?
O11W Yb1 C112 C111 -137.6(4) . . . . ?
N14 Yb1 C112 C111 74.5(4) . . . . ?
N11 Yb1 C112 C111 -11.1(4) . . . . ?
N13 Yb1 C112 C111 89.7(4) . . . . ?
N12 Yb1 C112 C111 16.1(3) . . . . ?
C114 Yb1 C112 C111 136.7(4) . . . . ?
C110 Yb1 C112 C111 -53.3(4) . . . . ?
C105 N13 C113 C114 -86.1(6) . . . . ?
C104 N13 C113 C114 156.1(5) . . . . ?
Yb1 N13 C113 C114 33.5(6) . . . . ?
Yb1 O13 C114 N17 179.9(4) . . . . ?
Yb1 O13 C114 C113 1.9(8) . . . . ?
C133 N17 C114 O13 -0.5(10) . . . . ?
C133 N17 C114 C113 177.6(6) . . . . ?
C133 N17 C114 Yb1 -0.4(15) . . . . ?
N13 C113 C114 O13 -27.3(9) . . . . ?
N13 C113 C114 N17 154.7(6) . . . . ?
N13 C113 C114 Yb1 -26.1(5) . . . . ?
O12 Yb1 C114 O13 114.6(5) . . . . ?
O14 Yb1 C114 O13 -26.4(5) . . . . ?
O11 Yb1 C114 O13 79.7(6) . . . . ?
O11W Yb1 C114 O13 42.1(5) . . . . ?
N14 Yb1 C114 O13 -87.9(5) . . . . ?
N11 Yb1 C114 O13 -105.7(5) . . . . ?
N13 Yb1 C114 O13 -163.6(6) . . . . ?
N12 Yb1 C114 O13 171.2(5) . . . . ?
C110 Yb1 C114 O13 60.1(10) . . . . ?
C112 Yb1 C114 O13 127.1(5) . . . . ?
O12 Yb1 C114 N17 114.5(12) . . . . ?
O13 Yb1 C114 N17 -0.2(10) . . . . ?
O14 Yb1 C114 N17 -26.5(12) . . . . ?
O11 Yb1 C114 N17 79.5(12) . . . . ?
O11W Yb1 C114 N17 42.0(12) . . . . ?
N14 Yb1 C114 N17 -88.0(12) . . . . ?
N11 Yb1 C114 N17 -105.8(12) . . . . ?
N13 Yb1 C114 N17 -163.8(12) . . . . ?
N12 Yb1 C114 N17 171.1(11) . . . . ?
C110 Yb1 C114 N17 60.0(16) . . . . ?
C112 Yb1 C114 N17 127.0(12) . . . . ?
O12 Yb1 C114 C113 -63.7(4) . . . . ?
O13 Yb1 C114 C113 -178.4(7) . . . . ?
O14 Yb1 C114 C113 155.3(4) . . . . ?
O11 Yb1 C114 C113 -98.7(5) . . . . ?
O11W Yb1 C114 C113 -136.2(4) . . . . ?
N14 Yb1 C114 C113 93.7(4) . . . . ?
N11 Yb1 C114 C113 76.0(5) . . . . ?
N13 Yb1 C114 C113 18.0(4) . . . . ?
N12 Yb1 C114 C113 -7.2(4) . . . . ?
C110 Yb1 C114 C113 -118.2(8) . . . . ?
C112 Yb1 C114 C113 -51.2(4) . . . . ?
C106 N14 C115 C116 157.5(5) . . . . ?
C107 N14 C115 C116 -83.6(6) . . . . ?
Yb1 N14 C115 C116 36.4(6) . . . . ?
Yb1 O14 C116 N18 173.5(5) . . . . ?
Yb1 O14 C116 C115 -2.2(8) . . . . ?
C141 N18 C116 O14 -1.5(10) . . . . ?
C141 N18 C116 C115 174.4(6) . . . . ?
C141 N18 C116 Yb1 9.4(17) . . . . ?
N14 C115 C116 O14 -26.4(8) . . . . ?
N14 C115 C116 N18 157.5(6) . . . . ?
N14 C115 C116 Yb1 -27.8(5) . . . . ?
O12 Yb1 C116 O14 76.1(6) . . . . ?
O13 Yb1 C116 O14 119.2(5) . . . . ?
O11 Yb1 C116 O14 -21.9(5) . . . . ?
O11W Yb1 C116 O14 46.6(5) . . . . ?
N14 Yb1 C116 O14 -158.6(6) . . . . ?
N11 Yb1 C116 O14 -83.1(5) . . . . ?
N13 Yb1 C116 O14 175.7(5) . . . . ?
N12 Yb1 C116 O14 -101.4(5) . . . . ?
C114 Yb1 C116 O14 132.2(5) . . . . ?
C110 Yb1 C116 O14 -37.1(5) . . . . ?
C112 Yb1 C116 O14 50.1(10) . . . . ?
O12 Yb1 C116 N18 60.7(14) . . . . ?
O13 Yb1 C116 N18 103.8(13) . . . . ?
O14 Yb1 C116 N18 -15.4(11) . . . . ?
O11 Yb1 C116 N18 -37.4(13) . . . . ?
O11W Yb1 C116 N18 31.1(13) . . . . ?
N14 Yb1 C116 N18 -174.0(14) . . . . ?
N11 Yb1 C116 N18 -98.5(13) . . . . ?
N13 Yb1 C116 N18 160.3(13) . . . . ?
N12 Yb1 C116 N18 -116.8(13) . . . . ?
C114 Yb1 C116 N18 116.8(13) . . . . ?
C110 Yb1 C116 N18 -52.5(13) . . . . ?
C112 Yb1 C116 N18 34.7(18) . . . . ?
O12 Yb1 C116 C115 -105.8(4) . . . . ?
O13 Yb1 C116 C115 -62.8(4) . . . . ?
O14 Yb1 C116 C115 178.0(7) . . . . ?
O11 Yb1 C116 C115 156.1(3) . . . . ?
O11W Yb1 C116 C115 -135.4(4) . . . . ?
N14 Yb1 C116 C115 19.5(3) . . . . ?
N11 Yb1 C116 C115 95.0(4) . . . . ?
N13 Yb1 C116 C115 -6.2(4) . . . . ?
N12 Yb1 C116 C115 76.6(4) . . . . ?
C114 Yb1 C116 C115 -49.7(4) . . . . ?
C110 Yb1 C116 C115 141.0(4) . . . . ?
C112 Yb1 C116 C115 -131.9(7) . . . . ?
C110 N15 C117 C124 -153.0(7) . . . . ?
C110 N15 C117 C118 84.5(8) . . . . ?
N15 C117 C118 C123 43.6(9) . . . . ?
C124 C117 C118 C123 -77.3(9) . . . . ?
N15 C117 C118 C119 -137.2(7) . . . . ?
C124 C117 C118 C119 101.8(8) . . . . ?
C123 C118 C119 C120 -1.1(12) . . . . ?
C117 C118 C119 C120 179.8(8) . . . . ?
C118 C119 C120 C121 1.4(14) . . . . ?
C119 C120 C121 C122 -0.7(15) . . . . ?
C120 C121 C122 C123 -0.3(15) . . . . ?
C119 C118 C123 C122 0.1(12) . . . . ?
C117 C118 C123 C122 179.2(8) . . . . ?
C121 C122 C123 C118 0.6(14) . . . . ?
C112 N16 C125 C126 74.3(8) . . . . ?
C112 N16 C125 C132 -162.0(6) . . . . ?
N16 C125 C126 C131 48.6(9) . . . . ?
C132 C125 C126 C131 -73.9(9) . . . . ?
N16 C125 C126 C127 -133.5(7) . . . . ?
C132 C125 C126 C127 104.0(8) . . . . ?
C131 C126 C127 C128 1.2(11) . . . . ?
C125 C126 C127 C128 -176.8(7) . . . . ?
C126 C127 C128 C129 -2.3(13) . . . . ?
C127 C128 C129 C130 2.1(14) . . . . ?
C128 C129 C130 C131 -0.8(13) . . . . ?
C127 C126 C131 C130 0.1(11) . . . . ?
C125 C126 C131 C130 177.9(7) . . . . ?
C129 C130 C131 C126 -0.3(12) . . . . ?
C114 N17 C133 C134 76.5(8) . . . . ?
C114 N17 C133 C140 -160.4(6) . . . . ?
N17 C133 C134 C135 -136.3(6) . . . . ?
C140 C133 C134 C135 103.1(7) . . . . ?
N17 C133 C134 C139 48.1(8) . . . . ?
C140 C133 C134 C139 -72.6(8) . . . . ?
C139 C134 C135 C136 0.7(11) . . . . ?
C133 C134 C135 C136 -175.0(7) . . . . ?
C134 C135 C136 C137 -1.2(12) . . . . ?
C135 C136 C137 C138 0.9(12) . . . . ?
C136 C137 C138 C139 -0.1(12) . . . . ?
C137 C138 C139 C134 -0.3(11) . . . . ?
C135 C134 C139 C138 0.1(10) . . . . ?
C133 C134 C139 C138 175.7(6) . . . . ?
C116 N18 C141 C42A 64.8(10) . . . . ?
C116 N18 C141 C148 -161.8(6) . . . . ?
C116 N18 C141 C142 83.0(8) . . . . ?
C42A C141 C142 C143 -0.9(17) . . . . ?
N18 C141 C142 C143 -129.3(7) . . . . ?
C148 C141 C142 C143 114.8(7) . . . . ?
C42A C141 C142 C147 -178(2) . . . . ?
N18 C141 C142 C147 53.5(8) . . . . ?
C148 C141 C142 C147 -62.4(8) . . . . ?
C147 C142 C143 C144 0.0 . . . . ?
C141 C142 C143 C144 -177.2(9) . . . . ?
C142 C143 C144 C145 0.0 . . . . ?
C143 C144 C145 C146 0.0 . . . . ?
C144 C145 C146 C147 0.0 . . . . ?
C145 C146 C147 C142 0.0 . . . . ?
C143 C142 C147 C146 0.0 . . . . ?
C141 C142 C147 C146 177.1(9) . . . . ?
N18 C141 C42A C43A -127.0(8) . . . . ?
C148 C141 C42A C43A 102.7(9) . . . . ?
C142 C141 C42A C43A 175(2) . . . . ?
N18 C141 C42A C47A 55.1(10) . . . . ?
C148 C141 C42A C47A -75.2(9) . . . . ?
C142 C141 C42A C47A -3.1(15) . . . . ?
C47A C42A C43A C44A 0.0 . . . . ?
C141 C42A C43A C44A -177.8(11) . . . . ?
C42A C43A C44A C45A 0.0 . . . . ?
C43A C44A C45A C46A 0.0 . . . . ?
C44A C45A C46A C47A 0.0 . . . . ?
C45A C46A C47A C42A 0.0 . . . . ?
C43A C42A C47A C46A 0.0 . . . . ?
C141 C42A C47A C46A 178.0(10) . . . . ?
O24 Yb2 O21 C210 -64.1(5) . . . . ?
O22 Yb2 O21 C210 152.0(5) . . . . ?
O23 Yb2 O21 C210 -134.6(5) . . . . ?
O29W Yb2 O21 C210 -137.2(5) . . . . ?
N24 Yb2 O21 C210 -14.0(6) . . . . ?
N23 Yb2 O21 C210 98.3(5) . . . . ?
N22 Yb2 O21 C210 85.5(5) . . . . ?
N21 Yb2 O21 C210 13.6(5) . . . . ?
C216 Yb2 O21 C210 -55.3(5) . . . . ?
C212 Yb2 O21 C210 136.2(5) . . . . ?
C214 Yb2 O21 C210 -165.2(4) . . . . ?
O24 Yb2 O22 C212 -124.6(5) . . . . ?
O21 Yb2 O22 C212 -53.7(5) . . . . ?
O23 Yb2 O22 C212 163.3(6) . . . . ?
O29W Yb2 O22 C212 -124.4(6) . . . . ?
N24 Yb2 O22 C212 109.4(5) . . . . ?
N23 Yb2 O22 C212 95.2(5) . . . . ?
N22 Yb2 O22 C212 21.4(5) . . . . ?
N21 Yb2 O22 C212 1.3(6) . . . . ?
C216 Yb2 O22 C212 -155.1(5) . . . . ?
C214 Yb2 O22 C212 147.6(6) . . . . ?
O24 Yb2 O23 C214 163.5(5) . . . . ?
O22 Yb2 O23 C214 -52.5(5) . . . . ?
O21 Yb2 O23 C214 -127.4(5) . . . . ?
O29W Yb2 O23 C214 -124.7(5) . . . . ?
N24 Yb2 O23 C214 95.3(5) . . . . ?
N23 Yb2 O23 C214 20.8(5) . . . . ?
N22 Yb2 O23 C214 -3.5(6) . . . . ?
N21 Yb2 O23 C214 105.2(5) . . . . ?
C216 Yb2 O23 C214 145.9(5) . . . . ?
C212 Yb2 O23 C214 -47.0(5) . . . . ?
O22 Yb2 O24 C216 -134.5(5) . . . . ?
O21 Yb2 O24 C216 152.8(5) . . . . ?
O23 Yb2 O24 C216 -63.3(5) . . . . ?
O29W Yb2 O24 C216 -134.7(5) . . . . ?
N24 Yb2 O24 C216 11.8(5) . . . . ?
N23 Yb2 O24 C216 -12.4(6) . . . . ?
N22 Yb2 O24 C216 101.0(5) . . . . ?
N21 Yb2 O24 C216 84.2(5) . . . . ?
C212 Yb2 O24 C216 -166.3(5) . . . . ?
C214 Yb2 O24 C216 -57.9(5) . . . . ?
O24 Yb2 N21 C201 -175.4(4) . . . . ?
O22 Yb2 N21 C201 35.6(5) . . . . ?
O21 Yb2 N21 C201 98.2(4) . . . . ?
O23 Yb2 N21 C201 -114.3(4) . . . . ?
O29W Yb2 N21 C201 134.5(4) . . . . ?
N24 Yb2 N21 C201 -104.0(4) . . . . ?
N23 Yb2 N21 C201 -43.0(4) . . . . ?
N22 Yb2 N21 C201 15.8(4) . . . . ?
C216 Yb2 N21 C201 -155.5(4) . . . . ?
C212 Yb2 N21 C201 36.1(5) . . . . ?
C214 Yb2 N21 C201 -82.7(5) . . . . ?
O24 Yb2 N21 C209 64.6(4) . . . . ?
O22 Yb2 N21 C209 -84.4(4) . . . . ?
O21 Yb2 N21 C209 -21.8(4) . . . . ?
O23 Yb2 N21 C209 125.8(4) . . . . ?
O29W Yb2 N21 C209 14.5(5) . . . . ?
N24 Yb2 N21 C209 136.0(4) . . . . ?
N23 Yb2 N21 C209 -163.0(4) . . . . ?
N22 Yb2 N21 C209 -104.2(4) . . . . ?
C216 Yb2 N21 C209 84.5(4) . . . . ?
C212 Yb2 N21 C209 -83.9(4) . . . . ?
C214 Yb2 N21 C209 157.3(4) . . . . ?
O24 Yb2 N21 C208 -53.0(4) . . . . ?
O22 Yb2 N21 C208 158.0(4) . . . . ?
O21 Yb2 N21 C208 -139.4(4) . . . . ?
O23 Yb2 N21 C208 8.1(5) . . . . ?
O29W Yb2 N21 C208 -103.1(4) . . . . ?
N24 Yb2 N21 C208 18.4(4) . . . . ?
N23 Yb2 N21 C208 79.4(4) . . . . ?
N22 Yb2 N21 C208 138.2(4) . . . . ?
C216 Yb2 N21 C208 -33.1(4) . . . . ?
C212 Yb2 N21 C208 158.5(4) . . . . ?
C214 Yb2 N21 C208 39.7(5) . . . . ?
O24 Yb2 N22 C202 -2.6(6) . . . . ?
O22 Yb2 N22 C202 -149.0(5) . . . . ?
O21 Yb2 N22 C202 -56.1(4) . . . . ?
O23 Yb2 N22 C202 156.3(4) . . . . ?
O29W Yb2 N22 C202 -108.1(4) . . . . ?
N24 Yb2 N22 C202 72.4(4) . . . . ?
N23 Yb2 N22 C202 132.2(5) . . . . ?
N21 Yb2 N22 C202 15.0(4) . . . . ?
C216 Yb2 N22 C202 28.4(5) . . . . ?
C212 Yb2 N22 C202 -139.8(5) . . . . ?
C214 Yb2 N22 C202 155.1(4) . . . . ?
O24 Yb2 N22 C211 116.2(4) . . . . ?
O22 Yb2 N22 C211 -30.2(4) . . . . ?
O21 Yb2 N22 C211 62.7(4) . . . . ?
O23 Yb2 N22 C211 -84.9(4) . . . . ?
O29W Yb2 N22 C211 10.6(4) . . . . ?
N24 Yb2 N22 C211 -168.8(4) . . . . ?
N23 Yb2 N22 C211 -109.0(4) . . . . ?
N21 Yb2 N22 C211 133.7(4) . . . . ?
C216 Yb2 N22 C211 147.2(4) . . . . ?
C212 Yb2 N22 C211 -21.1(4) . . . . ?
C214 Yb2 N22 C211 -86.2(4) . . . . ?
O24 Yb2 N22 C203 -124.2(4) . . . . ?
O22 Yb2 N22 C203 89.4(5) . . . . ?
O21 Yb2 N22 C203 -177.7(5) . . . . ?
O23 Yb2 N22 C203 34.7(5) . . . . ?
O29W Yb2 N22 C203 130.3(4) . . . . ?
N24 Yb2 N22 C203 -49.2(5) . . . . ?
N23 Yb2 N22 C203 10.6(4) . . . . ?
N21 Yb2 N22 C203 -106.6(5) . . . . ?
C216 Yb2 N22 C203 -93.2(5) . . . . ?
C212 Yb2 N22 C203 98.6(5) . . . . ?
C214 Yb2 N22 C203 33.5(5) . . . . ?
O24 Yb2 N23 C204 158.8(4) . . . . ?
O22 Yb2 N23 C204 -54.5(4) . . . . ?
O21 Yb2 N23 C204 3.5(6) . . . . ?
O23 Yb2 N23 C204 -143.9(5) . . . . ?
O29W Yb2 N23 C204 -102.6(4) . . . . ?
N24 Yb2 N23 C204 135.0(5) . . . . ?
N22 Yb2 N23 C204 16.7(4) . . . . ?
N21 Yb2 N23 C204 75.1(5) . . . . ?
C216 Yb2 N23 C204 154.4(4) . . . . ?
C212 Yb2 N23 C204 -34.7(4) . . . . ?
C214 Yb2 N23 C204 -135.2(5) . . . . ?
O24 Yb2 N23 C213 -80.3(5) . . . . ?
O22 Yb2 N23 C213 66.4(4) . . . . ?
O21 Yb2 N23 C213 124.3(4) . . . . ?
O23 Yb2 N23 C213 -23.0(4) . . . . ?
O29W Yb2 N23 C213 18.3(5) . . . . ?
N24 Yb2 N23 C213 -104.1(4) . . . . ?
N22 Yb2 N23 C213 137.6(5) . . . . ?
N21 Yb2 N23 C213 -164.1(4) . . . . ?
C216 Yb2 N23 C213 -84.8(5) . . . . ?
C212 Yb2 N23 C213 86.2(4) . . . . ?
C214 Yb2 N23 C213 -14.3(4) . . . . ?
O24 Yb2 N23 C205 38.3(5) . . . . ?
O22 Yb2 N23 C205 -175.0(4) . . . . ?
O21 Yb2 N23 C205 -117.1(4) . . . . ?
O23 Yb2 N23 C205 95.5(4) . . . . ?
O29W Yb2 N23 C205 136.8(4) . . . . ?
N24 Yb2 N23 C205 14.5(4) . . . . ?
N22 Yb2 N23 C205 -103.9(4) . . . . ?
N21 Yb2 N23 C205 -45.5(4) . . . . ?
C216 Yb2 N23 C205 33.8(4) . . . . ?
C212 Yb2 N23 C205 -155.2(4) . . . . ?
C214 Yb2 N23 C205 104.3(4) . . . . ?
O24 Yb2 N24 C206 -146.2(5) . . . . ?
O22 Yb2 N24 C206 1.2(6) . . . . ?
O21 Yb2 N24 C206 158.7(4) . . . . ?
O23 Yb2 N24 C206 -55.1(4) . . . . ?
O29W Yb2 N24 C206 -105.1(4) . . . . ?
N23 Yb2 N24 C206 15.5(4) . . . . ?
N22 Yb2 N24 C206 74.3(4) . . . . ?
N21 Yb2 N24 C206 131.4(5) . . . . ?
C216 Yb2 N24 C206 -141.1(5) . . . . ?
C212 Yb2 N24 C206 32.2(6) . . . . ?
C214 Yb2 N24 C206 -35.8(4) . . . . ?
O24 Yb2 N24 C215 -27.0(4) . . . . ?
O22 Yb2 N24 C215 120.4(4) . . . . ?
O21 Yb2 N24 C215 -82.1(4) . . . . ?
O23 Yb2 N24 C215 64.1(4) . . . . ?
O29W Yb2 N24 C215 14.1(5) . . . . ?
N23 Yb2 N24 C215 134.7(4) . . . . ?
N22 Yb2 N24 C215 -166.5(4) . . . . ?
N21 Yb2 N24 C215 -109.4(4) . . . . ?
C216 Yb2 N24 C215 -21.9(4) . . . . ?
C212 Yb2 N24 C215 151.4(4) . . . . ?
C214 Yb2 N24 C215 83.5(4) . . . . ?
O24 Yb2 N24 C207 91.5(4) . . . . ?
O22 Yb2 N24 C207 -121.1(4) . . . . ?
O21 Yb2 N24 C207 36.4(5) . . . . ?
O23 Yb2 N24 C207 -177.4(5) . . . . ?
O29W Yb2 N24 C207 132.6(4) . . . . ?
N23 Yb2 N24 C207 -106.8(5) . . . . ?
N22 Yb2 N24 C207 -48.0(5) . . . . ?
N21 Yb2 N24 C207 9.1(4) . . . . ?
C216 Yb2 N24 C207 96.7(5) . . . . ?
C212 Yb2 N24 C207 -90.1(5) . . . . ?
C214 Yb2 N24 C207 -158.0(5) . . . . ?
C209 N21 C201 C202 73.6(6) . . . . ?
C208 N21 C201 C202 -168.3(5) . . . . ?
Yb2 N21 C201 C202 -45.4(6) . . . . ?
C211 N22 C202 C201 -160.1(5) . . . . ?
C203 N22 C202 C201 81.0(6) . . . . ?
Yb2 N22 C202 C201 -43.3(6) . . . . ?
N21 C201 C202 N22 61.0(7) . . . . ?
C202 N22 C203 C204 -161.2(6) . . . . ?
C211 N22 C203 C204 80.4(7) . . . . ?
Yb2 N22 C203 C204 -37.1(7) . . . . ?
C213 N23 C204 C203 -163.3(6) . . . . ?
C205 N23 C204 C203 76.6(7) . . . . ?
Yb2 N23 C204 C203 -43.1(7) . . . . ?
N22 C203 C204 N23 55.0(8) . . . . ?
C204 N23 C205 C206 -166.6(6) . . . . ?
C213 N23 C205 C206 73.2(7) . . . . ?
Yb2 N23 C205 C206 -44.6(6) . . . . ?
C215 N24 C206 C205 -160.5(6) . . . . ?
C207 N24 C206 C205 79.8(7) . . . . ?
Yb2 N24 C206 C205 -44.3(7) . . . . ?
N23 C205 C206 N24 62.7(8) . . . . ?
C206 N24 C207 C208 -159.5(6) . . . . ?
C215 N24 C207 C208 79.9(7) . . . . ?
Yb2 N24 C207 C208 -36.7(7) . . . . ?
C201 N21 C208 C207 77.5(7) . . . . ?
C209 N21 C208 C207 -163.2(6) . . . . ?
Yb2 N21 C208 C207 -45.4(6) . . . . ?
N24 C207 C208 N21 56.4(8) . . . . ?
C201 N21 C209 C210 -92.4(6) . . . . ?
C208 N21 C209 C210 148.1(5) . . . . ?
Yb2 N21 C209 C210 28.5(6) . . . . ?
Yb2 O21 C210 N25 175.6(4) . . . . ?
Yb2 O21 C210 C209 -1.8(8) . . . . ?
C217 N25 C210 O21 -9.8(10) . . . . ?
C217 N25 C210 C209 167.6(6) . . . . ?
C217 N25 C210 Yb2 -3.4(15) . . . . ?
N21 C209 C210 O21 -21.1(8) . . . . ?
N21 C209 C210 N25 161.5(6) . . . . ?
N21 C209 C210 Yb2 -22.1(5) . . . . ?
O24 Yb2 C210 O21 112.1(5) . . . . ?
O22 Yb2 C210 O21 -28.8(5) . . . . ?
O23 Yb2 C210 O21 69.5(6) . . . . ?
O29W Yb2 C210 O21 40.1(5) . . . . ?
N24 Yb2 C210 O21 168.6(5) . . . . ?
N23 Yb2 C210 O21 -105.7(5) . . . . ?
N22 Yb2 C210 O21 -89.4(5) . . . . ?
N21 Yb2 C210 O21 -163.3(6) . . . . ?
C216 Yb2 C210 O21 125.4(5) . . . . ?
C212 Yb2 C210 O21 -42.1(5) . . . . ?
C214 Yb2 C210 O21 34.3(10) . . . . ?
O24 Yb2 C210 N25 102.6(11) . . . . ?
O22 Yb2 C210 N25 -38.2(11) . . . . ?
O21 Yb2 C210 N25 -9.4(10) . . . . ?
O23 Yb2 C210 N25 60.1(12) . . . . ?
O29W Yb2 C210 N25 30.6(11) . . . . ?
N24 Yb2 C210 N25 159.1(11) . . . . ?
N23 Yb2 C210 N25 -115.2(11) . . . . ?
N22 Yb2 C210 N25 -98.8(11) . . . . ?
N21 Yb2 C210 N25 -172.8(12) . . . . ?
C216 Yb2 C210 N25 116.0(11) . . . . ?
C212 Yb2 C210 N25 -51.6(11) . . . . ?
C214 Yb2 C210 N25 24.8(16) . . . . ?
O24 Yb2 C210 C209 -69.5(4) . . . . ?
O22 Yb2 C210 C209 149.7(4) . . . . ?
O21 Yb2 C210 C209 178.5(7) . . . . ?
O23 Yb2 C210 C209 -112.0(4) . . . . ?
O29W Yb2 C210 C209 -141.5(4) . . . . ?
N24 Yb2 C210 C209 -13.0(4) . . . . ?
N23 Yb2 C210 C209 72.7(4) . . . . ?
N22 Yb2 C210 C209 89.1(4) . . . . ?
N21 Yb2 C210 C209 15.2(3) . . . . ?
C216 Yb2 C210 C209 -56.1(4) . . . . ?
C212 Yb2 C210 C209 136.3(4) . . . . ?
C214 Yb2 C210 C209 -147.3(6) . . . . ?
C202 N22 C211 C212 158.3(5) . . . . ?
C203 N22 C211 C212 -84.1(6) . . . . ?
Yb2 N22 C211 C212 37.4(6) . . . . ?
Yb2 O22 C212 N26 169.1(5) . . . . ?
Yb2 O22 C212 C211 -6.9(9) . . . . ?
C225 N26 C212 O22 1.9(11) . . . . ?
C225 N26 C212 C211 178.0(7) . . . . ?
C225 N26 C212 Yb2 18.1(17) . . . . ?
N22 C211 C212 O22 -25.0(9) . . . . ?
N22 C211 C212 N26 158.9(6) . . . . ?
N22 C211 C212 Yb2 -29.1(5) . . . . ?
O24 Yb2 C212 O22 81.9(6) . . . . ?
O21 Yb2 C212 O22 123.8(6) . . . . ?
O23 Yb2 C212 O22 -16.8(6) . . . . ?
O29W Yb2 C212 O22 51.8(5) . . . . ?
N24 Yb2 C212 O22 -95.2(6) . . . . ?
N23 Yb2 C212 O22 -79.0(5) . . . . ?
N22 Yb2 C212 O22 -153.7(6) . . . . ?
N21 Yb2 C212 O22 -178.9(5) . . . . ?
C216 Yb2 C212 O22 61.4(10) . . . . ?
C214 Yb2 C212 O22 -30.6(5) . . . . ?
O24 Yb2 C212 N26 58.2(13) . . . . ?
O22 Yb2 C212 N26 -23.7(11) . . . . ?
O21 Yb2 C212 N26 100.2(12) . . . . ?
O23 Yb2 C212 N26 -40.5(13) . . . . ?
O29W Yb2 C212 N26 28.2(12) . . . . ?
N24 Yb2 C212 N26 -118.9(12) . . . . ?
N23 Yb2 C212 N26 -102.6(12) . . . . ?
N22 Yb2 C212 N26 -177.3(13) . . . . ?
N21 Yb2 C212 N26 157.4(12) . . . . ?
C216 Yb2 C212 N26 37.7(17) . . . . ?
C214 Yb2 C212 N26 -54.2(12) . . . . ?
O24 Yb2 C212 C211 -104.1(5) . . . . ?
O22 Yb2 C212 C211 173.9(8) . . . . ?
O21 Yb2 C212 C211 -62.2(4) . . . . ?
O23 Yb2 C212 C211 157.1(4) . . . . ?
O29W Yb2 C212 C211 -134.2(4) . . . . ?
N24 Yb2 C212 C211 78.7(5) . . . . ?
N23 Yb2 C212 C211 95.0(4) . . . . ?
N22 Yb2 C212 C211 20.3(4) . . . . ?
N21 Yb2 C212 C211 -5.0(4) . . . . ?
C216 Yb2 C212 C211 -124.7(7) . . . . ?
C214 Yb2 C212 C211 143.4(4) . . . . ?
C204 N23 C213 C214 147.6(6) . . . . ?
C205 N23 C213 C214 -92.3(7) . . . . ?
Yb2 N23 C213 C214 25.4(7) . . . . ?
Yb2 O23 C214 N27 167.0(5) . . . . ?
Yb2 O23 C214 C213 -13.9(8) . . . . ?
C233 N27 C214 O23 -4.4(10) . . . . ?
C233 N27 C214 C213 176.6(6) . . . . ?
C233 N27 C214 Yb2 15.4(16) . . . . ?
N23 C213 C214 O23 -11.3(9) . . . . ?
N23 C213 C214 N27 167.7(6) . . . . ?
N23 C213 C214 Yb2 -19.6(5) . . . . ?
O24 Yb2 C214 O23 -16.9(5) . . . . ?
O22 Yb2 C214 O23 123.8(5) . . . . ?
O21 Yb2 C214 O23 78.2(6) . . . . ?
O29W Yb2 C214 O23 51.6(5) . . . . ?
N24 Yb2 C214 O23 -79.8(5) . . . . ?
N23 Yb2 C214 O23 -154.5(6) . . . . ?
N22 Yb2 C214 O23 177.1(5) . . . . ?
N21 Yb2 C214 O23 -100.1(5) . . . . ?
C216 Yb2 C214 O23 -33.2(5) . . . . ?
C212 Yb2 C214 O23 134.0(5) . . . . ?
O24 Yb2 C214 N27 -45.8(12) . . . . ?
O22 Yb2 C214 N27 95.0(12) . . . . ?
O21 Yb2 C214 N27 49.3(13) . . . . ?
O23 Yb2 C214 N27 -28.8(10) . . . . ?
O29W Yb2 C214 N27 22.8(12) . . . . ?
N24 Yb2 C214 N27 -108.7(12) . . . . ?
N23 Yb2 C214 N27 176.7(13) . . . . ?
N22 Yb2 C214 N27 148.3(12) . . . . ?
N21 Yb2 C214 N27 -128.9(12) . . . . ?
C216 Yb2 C214 N27 -62.0(12) . . . . ?
C212 Yb2 C214 N27 105.2(12) . . . . ?
O24 Yb2 C214 C213 151.0(4) . . . . ?
O22 Yb2 C214 C213 -68.2(4) . . . . ?
O21 Yb2 C214 C213 -113.9(5) . . . . ?
O23 Yb2 C214 C213 167.9(7) . . . . ?
O29W Yb2 C214 C213 -140.5(4) . . . . ?
N24 Yb2 C214 C213 88.1(4) . . . . ?
N23 Yb2 C214 C213 13.4(4) . . . . ?
N22 Yb2 C214 C213 -14.9(4) . . . . ?
N21 Yb2 C214 C213 67.8(5) . . . . ?
C216 Yb2 C214 C213 134.8(4) . . . . ?
C212 Yb2 C214 C213 -58.1(4) . . . . ?
C206 N24 C215 C216 157.8(6) . . . . ?
C207 N24 C215 C216 -82.2(7) . . . . ?
Yb2 N24 C215 C216 38.7(6) . . . . ?
Yb2 O24 C216 N28 -173.7(5) . . . . ?
Yb2 O24 C216 C215 7.6(9) . . . . ?
C241 N28 C216 O24 -2.3(10) . . . . ?
C241 N28 C216 C215 176.4(6) . . . . ?
C241 N28 C216 Yb2 -12.3(17) . . . . ?
N24 C215 C216 O24 -34.5(9) . . . . ?
N24 C215 C216 N28 146.7(6) . . . . ?
N24 C215 C216 Yb2 -30.0(5) . . . . ?
O22 Yb2 C216 O24 71.4(6) . . . . ?
O21 Yb2 C216 O24 -27.2(5) . . . . ?
O23 Yb2 C216 O24 113.9(5) . . . . ?
O29W Yb2 C216 O24 42.5(5) . . . . ?
N24 Yb2 C216 O24 -165.4(6) . . . . ?
N23 Yb2 C216 O24 170.2(5) . . . . ?
N22 Yb2 C216 O24 -103.5(5) . . . . ?
N21 Yb2 C216 O24 -90.5(5) . . . . ?
C212 Yb2 C216 O24 33.0(10) . . . . ?
C214 Yb2 C216 O24 124.4(5) . . . . ?
O24 Yb2 C216 N28 14.4(11) . . . . ?
O22 Yb2 C216 N28 85.8(14) . . . . ?
O21 Yb2 C216 N28 -12.7(13) . . . . ?
O23 Yb2 C216 N28 128.3(13) . . . . ?
O29W Yb2 C216 N28 56.9(13) . . . . ?
N24 Yb2 C216 N28 -151.0(14) . . . . ?
N23 Yb2 C216 N28 -175.4(13) . . . . ?
N22 Yb2 C216 N28 -89.0(14) . . . . ?
N21 Yb2 C216 N28 -76.1(13) . . . . ?
C212 Yb2 C216 N28 47.4(18) . . . . ?
C214 Yb2 C216 N28 138.8(13) . . . . ?
O24 Yb2 C216 C215 -173.3(8) . . . . ?
O22 Yb2 C216 C215 -101.9(5) . . . . ?
O21 Yb2 C216 C215 159.5(4) . . . . ?
O23 Yb2 C216 C215 -59.4(4) . . . . ?
O29W Yb2 C216 C215 -130.8(4) . . . . ?
N24 Yb2 C216 C215 21.3(4) . . . . ?
N23 Yb2 C216 C215 -3.1(5) . . . . ?
N22 Yb2 C216 C215 83.2(5) . . . . ?
N21 Yb2 C216 C215 96.2(4) . . . . ?
C212 Yb2 C216 C215 -140.3(7) . . . . ?
C214 Yb2 C216 C215 -48.9(4) . . . . ?
C210 N25 C217 C218 84.6(7) . . . . ?
C210 N25 C217 C224 -151.1(6) . . . . ?
N25 C217 C218 C223 54.2(8) . . . . ?
C224 C217 C218 C223 -68.1(8) . . . . ?
N25 C217 C218 C219 -128.7(7) . . . . ?
C224 C217 C218 C219 109.0(8) . . . . ?
C223 C218 C219 C220 2.4(12) . . . . ?
C217 C218 C219 C220 -174.7(8) . . . . ?
C218 C219 C220 C221 -1.9(15) . . . . ?
C219 C220 C221 C222 1.1(16) . . . . ?
C220 C221 C222 C223 -1.0(14) . . . . ?
C219 C218 C223 C222 -2.3(11) . . . . ?
C217 C218 C223 C222 174.8(6) . . . . ?
C221 C222 C223 C218 1.6(12) . . . . ?
C212 N26 C225 C232 -145.0(7) . . . . ?
C212 N26 C225 C226 91.8(9) . . . . ?
N26 C225 C226 C231 59.5(10) . . . . ?
C232 C225 C226 C231 -62.2(11) . . . . ?
N26 C225 C226 C227 -123.5(8) . . . . ?
C232 C225 C226 C227 114.8(9) . . . . ?
C231 C226 C227 C228 -0.4(13) . . . . ?
C225 C226 C227 C228 -177.4(8) . . . . ?
C226 C227 C228 C229 1.3(16) . . . . ?
C227 C228 C229 C230 -2.1(18) . . . . ?
C228 C229 C230 C231 2.0(18) . . . . ?
C227 C226 C231 C230 0.4(14) . . . . ?
C225 C226 C231 C230 177.3(8) . . . . ?
C229 C230 C231 C226 -1.1(16) . . . . ?
C214 N27 C233 C234 71.2(8) . . . . ?
C214 N27 C233 C240 -165.0(6) . . . . ?
N27 C233 C234 C235 -129.8(6) . . . . ?
C240 C233 C234 C235 108.4(7) . . . . ?
N27 C233 C234 C239 52.1(8) . . . . ?
C240 C233 C234 C239 -69.6(7) . . . . ?
C239 C234 C235 C236 1.0(10) . . . . ?
C233 C234 C235 C236 -177.1(6) . . . . ?
C234 C235 C236 C237 -0.2(11) . . . . ?
C235 C236 C237 C238 -0.2(11) . . . . ?
C236 C237 C238 C239 -0.2(11) . . . . ?
C235 C234 C239 C238 -1.3(9) . . . . ?
C233 C234 C239 C238 176.7(6) . . . . ?
C237 C238 C239 C234 1.0(10) . . . . ?
C216 N28 C241 C248 -156.4(6) . . . . ?
C216 N28 C241 C242 79.2(8) . . . . ?
N28 C241 C242 C243 -128.9(6) . . . . ?
C248 C241 C242 C243 108.3(7) . . . . ?
N28 C241 C242 C247 56.4(8) . . . . ?
C248 C241 C242 C247 -66.4(8) . . . . ?
C247 C242 C243 C244 -0.7(10) . . . . ?
C241 C242 C243 C244 -175.5(6) . . . . ?
C242 C243 C244 C245 0.3(11) . . . . ?
C243 C244 C245 C246 -0.6(11) . . . . ?
C244 C245 C246 C247 1.2(11) . . . . ?
C245 C246 C247 C242 -1.6(11) . . . . ?
C243 C242 C247 C246 1.3(10) . . . . ?
C241 C242 C247 C246 176.2(6) . . . . ?
O32 Yb3 O31 C310 156.6(5) . . . . ?
O34 Yb3 O31 C310 -61.2(5) . . . . ?
O33 Yb3 O31 C310 -133.7(4) . . . . ?
O31W Yb3 O31 C310 -130.8(5) . . . . ?
N31 Yb3 O31 C310 13.8(4) . . . . ?
N33 Yb3 O31 C310 101.6(5) . . . . ?
N32 Yb3 O31 C310 87.9(5) . . . . ?
N34 Yb3 O31 C310 -8.5(5) . . . . ?
C314 Yb3 O31 C310 -163.1(4) . . . . ?
C312 Yb3 O31 C310 139.9(5) . . . . ?
C316 Yb3 O31 C310 -52.9(5) . . . . ?
O34 Yb3 O32 C312 -132.1(5) . . . . ?
O33 Yb3 O32 C312 158.4(5) . . . . ?
O31 Yb3 O32 C312 -57.5(5) . . . . ?
O31W Yb3 O32 C312 -127.7(5) . . . . ?
N31 Yb3 O32 C312 -7.5(5) . . . . ?
N33 Yb3 O32 C312 89.6(5) . . . . ?
N32 Yb3 O32 C312 17.1(4) . . . . ?
N34 Yb3 O32 C312 104.7(5) . . . . ?
C314 Yb3 O32 C312 140.6(5) . . . . ?
C316 Yb3 O32 C312 -161.6(4) . . . . ?
O32 Yb3 O33 C314 -65.4(5) . . . . ?
O34 Yb3 O33 C314 151.3(5) . . . . ?
O31 Yb3 O33 C314 -135.5(4) . . . . ?
O31W Yb3 O33 C314 -138.3(5) . . . . ?
N31 Yb3 O33 C314 97.9(5) . . . . ?
N33 Yb3 O33 C314 10.1(5) . . . . ?
N32 Yb3 O33 C314 -14.3(6) . . . . ?
N34 Yb3 O33 C314 83.3(5) . . . . ?
C312 Yb3 O33 C314 -58.3(5) . . . . ?
C316 Yb3 O33 C314 133.9(5) . . . . ?
O32 Yb3 O34 C316 -131.4(5) . . . . ?
O33 Yb3 O34 C316 -62.0(5) . . . . ?
O31 Yb3 O34 C316 154.5(5) . . . . ?
O31W Yb3 O34 C316 -135.9(5) . . . . ?
N31 Yb3 O34 C316 87.0(5) . . . . ?
N33 Yb3 O34 C316 -10.7(6) . . . . ?
N32 Yb3 O34 C316 100.2(5) . . . . ?
N34 Yb3 O34 C316 14.1(5) . . . . ?
C314 Yb3 O34 C316 -52.9(5) . . . . ?
C312 Yb3 O34 C316 -161.0(4) . . . . ?
O32 Yb3 N31 C309 -82.9(4) . . . . ?
O34 Yb3 N31 C309 64.4(4) . . . . ?
O33 Yb3 N31 C309 120.2(4) . . . . ?
O31 Yb3 N31 C309 -27.1(3) . . . . ?
O31W Yb3 N31 C309 13.9(4) . . . . ?
N33 Yb3 N31 C309 -165.6(3) . . . . ?
N32 Yb3 N31 C309 -107.2(4) . . . . ?
N34 Yb3 N31 C309 135.4(4) . . . . ?
C314 Yb3 N31 C309 150.7(3) . . . . ?
C312 Yb3 N31 C309 -85.5(4) . . . . ?
C316 Yb3 N31 C309 84.1(4) . . . . ?
O32 Yb3 N31 C301 37.4(4) . . . . ?
O34 Yb3 N31 C301 -175.4(4) . . . . ?
O33 Yb3 N31 C301 -119.5(4) . . . . ?
O31 Yb3 N31 C301 93.1(4) . . . . ?
O31W Yb3 N31 C301 134.2(3) . . . . ?
N33 Yb3 N31 C301 -45.4(4) . . . . ?
N32 Yb3 N31 C301 13.1(3) . . . . ?
N34 Yb3 N31 C301 -104.3(4) . . . . ?
C314 Yb3 N31 C301 -89.1(4) . . . . ?
C312 Yb3 N31 C301 34.7(4) . . . . ?
C316 Yb3 N31 C301 -155.6(4) . . . . ?
O32 Yb3 N31 C308 157.8(3) . . . . ?
O34 Yb3 N31 C308 -54.9(4) . . . . ?
O33 Yb3 N31 C308 0.9(5) . . . . ?
O31 Yb3 N31 C308 -146.4(4) . . . . ?
O31W Yb3 N31 C308 -105.4(4) . . . . ?
N33 Yb3 N31 C308 75.1(4) . . . . ?
N32 Yb3 N31 C308 133.6(4) . . . . ?
N34 Yb3 N31 C308 16.1(3) . . . . ?
C314 Yb3 N31 C308 31.4(5) . . . . ?
C312 Yb3 N31 C308 155.2(3) . . . . ?
C316 Yb3 N31 C308 -35.2(4) . . . . ?
O32 Yb3 N32 C303 92.9(4) . . . . ?
O34 Yb3 N32 C303 -119.4(4) . . . . ?
O33 Yb3 N32 C303 36.4(5) . . . . ?
O31 Yb3 N32 C303 -177.2(4) . . . . ?
O31W Yb3 N32 C303 135.9(4) . . . . ?
N31 Yb3 N32 C303 -105.9(4) . . . . ?
N33 Yb3 N32 C303 12.1(4) . . . . ?
N34 Yb3 N32 C303 -46.8(4) . . . . ?
C314 Yb3 N32 C303 31.4(4) . . . . ?
C312 Yb3 N32 C303 100.2(4) . . . . ?
C316 Yb3 N32 C303 -88.1(4) . . . . ?
O32 Yb3 N32 C302 -145.1(4) . . . . ?
O34 Yb3 N32 C302 2.5(5) . . . . ?
O33 Yb3 N32 C302 158.4(3) . . . . ?
O31 Yb3 N32 C302 -55.2(4) . . . . ?
O31W Yb3 N32 C302 -102.1(4) . . . . ?
N31 Yb3 N32 C302 16.0(4) . . . . ?
N33 Yb3 N32 C302 134.1(4) . . . . ?
N34 Yb3 N32 C302 75.2(4) . . . . ?
C314 Yb3 N32 C302 153.4(4) . . . . ?
C312 Yb3 N32 C302 -137.9(4) . . . . ?
C316 Yb3 N32 C302 33.8(5) . . . . ?
O32 Yb3 N32 C311 -26.5(3) . . . . ?
O34 Yb3 N32 C311 121.1(4) . . . . ?
O33 Yb3 N32 C311 -83.0(4) . . . . ?
O31 Yb3 N32 C311 63.4(3) . . . . ?
O31W Yb3 N32 C311 16.5(4) . . . . ?
N31 Yb3 N32 C311 134.7(4) . . . . ?
N33 Yb3 N32 C311 -107.3(4) . . . . ?
N34 Yb3 N32 C311 -166.2(3) . . . . ?
C314 Yb3 N32 C311 -88.0(4) . . . . ?
C312 Yb3 N32 C311 -19.3(3) . . . . ?
C316 Yb3 N32 C311 152.4(3) . . . . ?
O32 Yb3 N33 C313 64.0(3) . . . . ?
O34 Yb3 N33 C313 -81.5(4) . . . . ?
O33 Yb3 N33 C313 -24.6(3) . . . . ?
O31 Yb3 N33 C313 122.0(4) . . . . ?
O31W Yb3 N33 C313 15.9(4) . . . . ?
N31 Yb3 N33 C313 -164.7(3) . . . . ?
N32 Yb3 N33 C313 136.1(4) . . . . ?
N34 Yb3 N33 C313 -105.9(4) . . . . ?
C314 Yb3 N33 C313 -20.3(3) . . . . ?
C312 Yb3 N33 C313 83.8(4) . . . . ?
C316 Yb3 N33 C313 -85.3(4) . . . . ?
O32 Yb3 N33 C304 -55.0(4) . . . . ?
O34 Yb3 N33 C304 159.5(3) . . . . ?
O33 Yb3 N33 C304 -143.7(4) . . . . ?
O31 Yb3 N33 C304 3.0(5) . . . . ?
O31W Yb3 N33 C304 -103.2(4) . . . . ?
N31 Yb3 N33 C304 76.3(4) . . . . ?
N32 Yb3 N33 C304 17.0(4) . . . . ?
N34 Yb3 N33 C304 135.0(4) . . . . ?
C314 Yb3 N33 C304 -139.3(4) . . . . ?
C312 Yb3 N33 C304 -35.2(4) . . . . ?
C316 Yb3 N33 C304 155.7(4) . . . . ?
O32 Yb3 N33 C305 -176.3(4) . . . . ?
O34 Yb3 N33 C305 38.1(4) . . . . ?
O33 Yb3 N33 C305 95.0(4) . . . . ?
O31 Yb3 N33 C305 -118.4(4) . . . . ?
O31W Yb3 N33 C305 135.5(3) . . . . ?
N31 Yb3 N33 C305 -45.0(4) . . . . ?
N32 Yb3 N33 C305 -104.3(4) . . . . ?
N34 Yb3 N33 C305 13.7(3) . . . . ?
C314 Yb3 N33 C305 99.4(4) . . . . ?
C312 Yb3 N33 C305 -156.5(4) . . . . ?
C316 Yb3 N33 C305 34.4(4) . . . . ?
O32 Yb3 N34 C315 119.0(4) . . . . ?
O34 Yb3 N34 C315 -25.9(3) . . . . ?
O33 Yb3 N34 C315 63.1(3) . . . . ?
O31 Yb3 N34 C315 -85.2(4) . . . . ?
O31W Yb3 N34 C315 10.3(4) . . . . ?
N31 Yb3 N34 C315 -107.3(4) . . . . ?
N33 Yb3 N34 C315 134.6(4) . . . . ?
N32 Yb3 N34 C315 -167.0(3) . . . . ?
C314 Yb3 N34 C315 82.8(4) . . . . ?
C312 Yb3 N34 C315 150.2(3) . . . . ?
C316 Yb3 N34 C315 -19.8(3) . . . . ?
O32 Yb3 N34 C306 -0.6(5) . . . . ?
O34 Yb3 N34 C306 -145.6(4) . . . . ?
O33 Yb3 N34 C306 -56.6(4) . . . . ?
O31 Yb3 N34 C306 155.1(3) . . . . ?
O31W Yb3 N34 C306 -109.4(4) . . . . ?
N31 Yb3 N34 C306 133.0(4) . . . . ?
N33 Yb3 N34 C306 15.0(4) . . . . ?
N32 Yb3 N34 C306 73.3(4) . . . . ?
C314 Yb3 N34 C306 -36.9(4) . . . . ?
C312 Yb3 N34 C306 30.5(5) . . . . ?
C316 Yb3 N34 C306 -139.5(5) . . . . ?
O32 Yb3 N34 C307 -121.3(4) . . . . ?
O34 Yb3 N34 C307 93.8(4) . . . . ?
O33 Yb3 N34 C307 -177.2(4) . . . . ?
O31 Yb3 N34 C307 34.5(4) . . . . ?
O31W Yb3 N34 C307 130.0(3) . . . . ?
N31 Yb3 N34 C307 12.4(3) . . . . ?
N33 Yb3 N34 C307 -105.6(4) . . . . ?
N32 Yb3 N34 C307 -47.3(4) . . . . ?
C314 Yb3 N34 C307 -157.5(4) . . . . ?
C312 Yb3 N34 C307 -90.1(4) . . . . ?
C316 Yb3 N34 C307 99.9(4) . . . . ?
C309 N31 C301 C302 75.3(6) . . . . ?
C308 N31 C301 C302 -164.6(5) . . . . ?
Yb3 N31 C301 C302 -42.2(6) . . . . ?
C303 N32 C302 C301 79.8(6) . . . . ?
C311 N32 C302 C301 -159.7(5) . . . . ?
Yb3 N32 C302 C301 -43.9(5) . . . . ?
N31 C301 C302 N32 60.0(6) . . . . ?
C302 N32 C303 C304 -163.2(5) . . . . ?
C311 N32 C303 C304 76.3(6) . . . . ?
Yb3 N32 C303 C304 -40.4(6) . . . . ?
C313 N33 C304 C303 -162.0(5) . . . . ?
C305 N33 C304 C303 78.0(6) . . . . ?
Yb3 N33 C304 C303 -44.7(6) . . . . ?
N32 C303 C304 N33 58.2(7) . . . . ?
C313 N33 C305 C306 75.3(6) . . . . ?
C304 N33 C305 C306 -165.3(5) . . . . ?
Yb3 N33 C305 C306 -42.0(5) . . . . ?
C315 N34 C306 C305 -159.9(5) . . . . ?
C307 N34 C306 C305 80.1(6) . . . . ?
Yb3 N34 C306 C305 -42.5(6) . . . . ?
N33 C305 C306 N34 58.5(6) . . . . ?
C315 N34 C307 C308 77.0(6) . . . . ?
C306 N34 C307 C308 -163.0(5) . . . . ?
Yb3 N34 C307 C308 -40.5(6) . . . . ?
C309 N31 C308 C307 -161.5(5) . . . . ?
C301 N31 C308 C307 77.4(6) . . . . ?
Yb3 N31 C308 C307 -43.9(6) . . . . ?
N34 C307 C308 N31 58.0(7) . . . . ?
C301 N31 C309 C310 -82.2(6) . . . . ?
C308 N31 C309 C310 158.3(5) . . . . ?
Yb3 N31 C309 C310 37.5(5) . . . . ?
Yb3 O31 C310 N35 -178.2(4) . . . . ?
Yb3 O31 C310 C309 3.2(8) . . . . ?
C317 N35 C310 O31 -2.0(9) . . . . ?
C317 N35 C310 C309 176.6(5) . . . . ?
C317 N35 C310 Yb3 -4.9(16) . . . . ?
N31 C309 C310 O31 -30.9(8) . . . . ?
N31 C309 C310 N35 150.5(6) . . . . ?
N31 C309 C310 Yb3 -28.9(4) . . . . ?
O32 Yb3 C310 O31 -23.8(5) . . . . ?
O34 Yb3 C310 O31 116.0(5) . . . . ?
O33 Yb3 C310 O31 72.3(6) . . . . ?
O31W Yb3 C310 O31 45.6(5) . . . . ?
N31 Yb3 C310 O31 -162.9(5) . . . . ?
N33 Yb3 C310 O31 -102.3(5) . . . . ?
N32 Yb3 C310 O31 -86.3(5) . . . . ?
N34 Yb3 C310 O31 173.2(4) . . . . ?
C314 Yb3 C310 O31 47.2(11) . . . . ?
C312 Yb3 C310 O31 -38.2(5) . . . . ?
C316 Yb3 C310 O31 128.8(5) . . . . ?
O32 Yb3 C310 N35 -19.6(12) . . . . ?
O34 Yb3 C310 N35 120.2(12) . . . . ?
O33 Yb3 C310 N35 76.5(13) . . . . ?
O31 Yb3 C310 N35 4.2(10) . . . . ?
O31W Yb3 C310 N35 49.7(12) . . . . ?
N31 Yb3 C310 N35 -158.7(13) . . . . ?
N33 Yb3 C310 N35 -98.1(12) . . . . ?
N32 Yb3 C310 N35 -82.1(12) . . . . ?
N34 Yb3 C310 N35 177.4(12) . . . . ?
C314 Yb3 C310 N35 51.4(17) . . . . ?
C312 Yb3 C310 N35 -34.1(12) . . . . ?
C316 Yb3 C310 N35 133.0(12) . . . . ?
O32 Yb3 C310 C309 159.0(3) . . . . ?
O34 Yb3 C310 C309 -61.1(3) . . . . ?
O33 Yb3 C310 C309 -104.9(4) . . . . ?
O31 Yb3 C310 C309 -177.2(7) . . . . ?
O31W Yb3 C310 C309 -131.6(4) . . . . ?
N31 Yb3 C310 C309 19.9(3) . . . . ?
N33 Yb3 C310 C309 80.6(4) . . . . ?
N32 Yb3 C310 C309 96.6(4) . . . . ?
N34 Yb3 C310 C309 -4.0(4) . . . . ?
C314 Yb3 C310 C309 -129.9(8) . . . . ?
C312 Yb3 C310 C309 144.6(3) . . . . ?
C316 Yb3 C310 C309 -48.3(3) . . . . ?
C303 N32 C311 C312 -86.3(6) . . . . ?
C302 N32 C311 C312 153.6(5) . . . . ?
Yb3 N32 C311 C312 34.5(5) . . . . ?
Yb3 O32 C312 N36 175.6(4) . . . . ?
Yb3 O32 C312 C311 -2.7(8) . . . . ?
C325 N36 C312 O32 -2.9(9) . . . . ?
C325 N36 C312 C311 175.4(5) . . . . ?
C325 N36 C312 Yb3 4.0(15) . . . . ?
N32 C311 C312 O32 -25.5(8) . . . . ?
N32 C311 C312 N36 156.2(5) . . . . ?
N32 C311 C312 Yb3 -27.1(4) . . . . ?
O34 Yb3 C312 O32 72.5(6) . . . . ?
O33 Yb3 C312 O32 -21.8(5) . . . . ?
O31 Yb3 C312 O32 119.2(5) . . . . ?
O31W Yb3 C312 O32 49.0(5) . . . . ?
N31 Yb3 C312 O32 174.0(4) . . . . ?
N33 Yb3 C312 O32 -85.0(5) . . . . ?
N32 Yb3 C312 O32 -159.1(5) . . . . ?
N34 Yb3 C312 O32 -100.0(5) . . . . ?
C314 Yb3 C312 O32 -37.9(5) . . . . ?
C316 Yb3 C312 O32 44.3(10) . . . . ?
O32 Yb3 C312 N36 -10.0(10) . . . . ?
O34 Yb3 C312 N36 62.5(13) . . . . ?
O33 Yb3 C312 N36 -31.8(12) . . . . ?
O31 Yb3 C312 N36 109.2(12) . . . . ?
O31W Yb3 C312 N36 39.0(12) . . . . ?
N31 Yb3 C312 N36 164.0(11) . . . . ?
N33 Yb3 C312 N36 -95.0(12) . . . . ?
N32 Yb3 C312 N36 -169.1(12) . . . . ?
N34 Yb3 C312 N36 -110.0(11) . . . . ?
C314 Yb3 C312 N36 -47.9(12) . . . . ?
C316 Yb3 C312 N36 34.3(16) . . . . ?
O32 Yb3 C312 C311 177.6(7) . . . . ?
O34 Yb3 C312 C311 -109.8(4) . . . . ?
O33 Yb3 C312 C311 155.8(3) . . . . ?
O31 Yb3 C312 C311 -63.2(3) . . . . ?
O31W Yb3 C312 C311 -133.3(3) . . . . ?
N31 Yb3 C312 C311 -8.3(4) . . . . ?
N33 Yb3 C312 C311 92.7(3) . . . . ?
N32 Yb3 C312 C311 18.5(3) . . . . ?
N34 Yb3 C312 C311 77.7(4) . . . . ?
C314 Yb3 C312 C311 139.7(3) . . . . ?
C316 Yb3 C312 C311 -138.1(6) . . . . ?
C304 N33 C313 C314 156.4(5) . . . . ?
C305 N33 C313 C314 -84.6(6) . . . . ?
Yb3 N33 C313 C314 35.6(5) . . . . ?
Yb3 O33 C314 N37 -174.4(4) . . . . ?
Yb3 O33 C314 C313 7.9(8) . . . . ?
C333 N37 C314 O33 -0.4(9) . . . . ?
C333 N37 C314 C313 177.4(5) . . . . ?
C333 N37 C314 Yb3 -10.4(16) . . . . ?
N33 C313 C314 O33 -32.6(8) . . . . ?
N33 C313 C314 N37 149.5(5) . . . . ?
N33 C313 C314 Yb3 -27.8(4) . . . . ?
O32 Yb3 C314 O33 111.2(5) . . . . ?
O34 Yb3 C314 O33 -29.0(5) . . . . ?
O31 Yb3 C314 O33 69.5(6) . . . . ?
O31W Yb3 C314 O33 39.5(5) . . . . ?
N31 Yb3 C314 O33 -106.0(5) . . . . ?
N33 Yb3 C314 O33 -167.6(6) . . . . ?
N32 Yb3 C314 O33 168.5(5) . . . . ?
N34 Yb3 C314 O33 -91.2(5) . . . . ?
C312 Yb3 C314 O33 123.2(5) . . . . ?
C316 Yb3 C314 O33 -44.0(5) . . . . ?
O32 Yb3 C314 N37 125.0(13) . . . . ?
O34 Yb3 C314 N37 -15.1(13) . . . . ?
O33 Yb3 C314 N37 13.9(11) . . . . ?
O31 Yb3 C314 N37 83.4(13) . . . . ?
O31W Yb3 C314 N37 53.3(13) . . . . ?
N31 Yb3 C314 N37 -92.2(13) . . . . ?
N33 Yb3 C314 N37 -153.8(14) . . . . ?
N32 Yb3 C314 N37 -177.7(13) . . . . ?
N34 Yb3 C314 N37 -77.4(13) . . . . ?
C312 Yb3 C314 N37 137.0(13) . . . . ?
C316 Yb3 C314 N37 -30.1(13) . . . . ?
O32 Yb3 C314 C313 -62.0(3) . . . . ?
O34 Yb3 C314 C313 157.9(3) . . . . ?
O33 Yb3 C314 C313 -173.2(7) . . . . ?
O31 Yb3 C314 C313 -103.6(4) . . . . ?
O31W Yb3 C314 C313 -133.7(4) . . . . ?
N31 Yb3 C314 C313 80.8(4) . . . . ?
N33 Yb3 C314 C313 19.2(3) . . . . ?
N32 Yb3 C314 C313 -4.7(4) . . . . ?
N34 Yb3 C314 C313 95.6(4) . . . . ?
C312 Yb3 C314 C313 -50.0(4) . . . . ?
C316 Yb3 C314 C313 142.8(4) . . . . ?
C306 N34 C315 C316 155.7(5) . . . . ?
C307 N34 C315 C316 -85.5(6) . . . . ?
Yb3 N34 C315 C316 35.2(5) . . . . ?
Yb3 O34 C316 N38 178.7(4) . . . . ?
Yb3 O34 C316 C315 1.8(8) . . . . ?
C341 N38 C316 O34 -1.8(9) . . . . ?
C341 N38 C316 C315 175.1(5) . . . . ?
C341 N38 C316 Yb3 0.2(15) . . . . ?
N34 C315 C316 O34 -28.6(8) . . . . ?
N34 C315 C316 N38 154.3(5) . . . . ?
N34 C315 C316 Yb3 -27.6(4) . . . . ?
O32 Yb3 C316 O34 73.1(6) . . . . ?
O33 Yb3 C316 O34 114.6(5) . . . . ?
O31 Yb3 C316 O34 -26.0(5) . . . . ?
O31W Yb3 C316 O34 41.0(5) . . . . ?
N31 Yb3 C316 O34 -87.6(5) . . . . ?
N33 Yb3 C316 O34 171.4(5) . . . . ?
N32 Yb3 C316 O34 -104.8(5) . . . . ?
N34 Yb3 C316 O34 -162.7(6) . . . . ?
C314 Yb3 C316 O34 128.2(5) . . . . ?
C312 Yb3 C316 O34 45.7(10) . . . . ?
O32 Yb3 C316 N38 70.3(12) . . . . ?
O34 Yb3 C316 N38 -2.9(10) . . . . ?
O33 Yb3 C316 N38 111.7(12) . . . . ?
O31 Yb3 C316 N38 -28.9(12) . . . . ?
O31W Yb3 C316 N38 38.1(12) . . . . ?
N31 Yb3 C316 N38 -90.5(12) . . . . ?
N33 Yb3 C316 N38 168.5(11) . . . . ?
N32 Yb3 C316 N38 -107.7(11) . . . . ?
N34 Yb3 C316 N38 -165.5(12) . . . . ?
C314 Yb3 C316 N38 125.3(12) . . . . ?
C312 Yb3 C316 N38 42.8(16) . . . . ?
O32 Yb3 C316 C315 -105.3(4) . . . . ?
O34 Yb3 C316 C315 -178.4(7) . . . . ?
O33 Yb3 C316 C315 -63.9(4) . . . . ?
O31 Yb3 C316 C315 155.5(3) . . . . ?
O31W Yb3 C316 C315 -137.5(4) . . . . ?
N31 Yb3 C316 C315 94.0(4) . . . . ?
N33 Yb3 C316 C315 -7.1(4) . . . . ?
N32 Yb3 C316 C315 76.7(4) . . . . ?
N34 Yb3 C316 C315 18.9(3) . . . . ?
C314 Yb3 C316 C315 -50.3(4) . . . . ?
C312 Yb3 C316 C315 -132.7(7) . . . . ?
C310 N35 C317 C324 -157.2(6) . . . . ?
C310 N35 C317 C318 78.5(7) . . . . ?
N35 C317 C318 C319 -136.8(6) . . . . ?
C324 C317 C318 C319 100.5(7) . . . . ?
N35 C317 C318 C323 44.4(8) . . . . ?
C324 C317 C318 C323 -78.3(8) . . . . ?
C323 C318 C319 C320 0.4(10) . . . . ?
C317 C318 C319 C320 -178.4(6) . . . . ?
C318 C319 C320 C321 0.0(11) . . . . ?
C319 C320 C321 C322 -0.1(12) . . . . ?
C320 C321 C322 C323 -0.3(12) . . . . ?
C321 C322 C323 C318 0.8(11) . . . . ?
C319 C318 C323 C322 -0.8(10) . . . . ?
C317 C318 C323 C322 178.0(6) . . . . ?
C312 N36 C325 C326 70.1(7) . . . . ?
C312 N36 C325 C332 -166.0(6) . . . . ?
N36 C325 C326 C331 -130.2(6) . . . . ?
C332 C325 C326 C331 108.1(6) . . . . ?
N36 C325 C326 C327 50.2(7) . . . . ?
C332 C325 C326 C327 -71.5(7) . . . . ?
C331 C326 C327 C328 0.8(9) . . . . ?
C325 C326 C327 C328 -179.5(6) . . . . ?
C326 C327 C328 C329 -0.7(9) . . . . ?
C327 C328 C329 C330 -0.2(9) . . . . ?
C328 C329 C330 C331 1.0(10) . . . . ?
C329 C330 C331 C326 -0.9(10) . . . . ?
C327 C326 C331 C330 0.0(9) . . . . ?
C325 C326 C331 C330 -179.7(6) . . . . ?
C314 N37 C333 C334 80.1(7) . . . . ?
C314 N37 C333 C340 -156.7(6) . . . . ?
N37 C333 C334 C335 49.0(8) . . . . ?
C340 C333 C334 C335 -72.0(8) . . . . ?
N37 C333 C334 C339 -130.7(6) . . . . ?
C340 C333 C334 C339 108.3(7) . . . . ?
C339 C334 C335 C336 -1.8(10) . . . . ?
C333 C334 C335 C336 178.5(6) . . . . ?
C334 C335 C336 C337 2.1(11) . . . . ?
C335 C336 C337 C338 -2.0(12) . . . . ?
C336 C337 C338 C339 1.6(12) . . . . ?
C335 C334 C339 C338 1.3(10) . . . . ?
C333 C334 C339 C338 -179.0(6) . . . . ?
C337 C338 C339 C334 -1.2(12) . . . . ?
C316 N38 C341 C342 74.3(7) . . . . ?
C316 N38 C341 C348 -162.1(6) . . . . ?
N38 C341 C342 C347 49.2(8) . . . . ?
C348 C341 C342 C347 -72.6(8) . . . . ?
N38 C341 C342 C343 -130.3(6) . . . . ?
C348 C341 C342 C343 108.0(7) . . . . ?
C347 C342 C343 C344 -1.5(10) . . . . ?
C341 C342 C343 C344 178.0(6) . . . . ?
C342 C343 C344 C345 0.9(11) . . . . ?
C343 C344 C345 C346 0.9(11) . . . . ?
C344 C345 C346 C347 -2.2(11) . . . . ?
C345 C346 C347 C342 1.6(10) . . . . ?
C343 C342 C347 C346 0.2(10) . . . . ?
C341 C342 C347 C346 -179.3(6) . . . . ?
